data_2105285
loop_
_publ_author_name
'Garc\'ia-Tu\~n\'on, Esther'
'Dacu\~na, Bruno'
'Zaragoza, Guillermo'
'Franco, Jaime'
'Guiti\'an, Francisco'

_publ_section_title
;
 Cl--OH ion-exchanging process in chlorapatite
 (Ca~5~(PO~4~)~3~Cl~<i>x~</i>(OH)~1{-~<i>x</i>}) -- a deep insight
;
_journal_coeditor_code ZB5021
_journal_issue 5
_journal_name_full 'Acta Crystallographica Section B'
_journal_page_first 467
_journal_page_last 479
_journal_paper_doi 10.1107/S0108768112019520
_journal_volume 68
_journal_year 2012
_chemical_compound_source 'synthesis as described'
_chemical_formula_moiety 'Ca6 4 (P O4)'
_chemical_formula_sum 'Ca6 O16 P4'
_chemical_formula_weight 620.36
_chemical_name_systematic
;
 ?
;
_space_group_IT_number 14
_symmetry_cell_setting monoclinic
_symmetry_Int_Tables_number 14
_symmetry_space_group_name_Hall '-P 2ybc'
_symmetry_space_group_name_H-M 'P 1 21/c 1'
_atom_sites_solution_primary direct
_atom_sites_solution_secondary difmap
_audit_conform_dict_location ftp://ftp.iucr.org/pub/cif_core.dic
_audit_conform_dict_name cif_core.dic
_audit_conform_dict_version 2.3
_audit_creation_date 2010-10-11T16:14:41-00:00
_audit_creation_method 'WinGX routine CIF_UPDATE'
_cell_angle_alpha 90
_cell_angle_beta 107.434(2)
_cell_angle_gamma 90
_cell_formula_units_Z 4
_cell_length_a 12.8348(6)
_cell_length_b 9.0961(4)
_cell_length_c 12.8365(5)
_cell_measurement_reflns_used 3765
_cell_measurement_temperature 100(2)
_cell_measurement_theta_max 26.38
_cell_measurement_theta_min 2.79
_cell_measurement_wavelength 0.71073
_cell_volume 1429.78(11)
_computing_cell_refinement 'APPEX2 (BRUKER AXS, 2005)'
_computing_data_collection 'APPEX2 (BRUKER AXS, 2005)'
_computing_data_reduction 'APPEX2 (BRUKER AXS, 2005)'
_computing_molecular_graphics 'Ortep-3 for Windows (Farrugia, 1997)'
_computing_publication_material 'WinGX publication routines (Farrugia, 1999)'
_computing_structure_refinement 'SHELXL-97 (Sheldrick, 1997)'
_computing_structure_solution 'SIR-97  (Giacovazzo et all, 1999)'
_diffrn_ambient_temperature 100(2)
_diffrn_measured_fraction_theta_full 0.992
_diffrn_measured_fraction_theta_max 0.992
_diffrn_measurement_device 'four-circle diffractometer'
_diffrn_measurement_device_type 'BRUKER APPEX-II CCD'
_diffrn_measurement_method 'omega and phi scans'
_diffrn_radiation_monochromator graphite
_diffrn_radiation_probe x-ray
_diffrn_radiation_source 'fine-focus sealed tube'
_diffrn_radiation_type MoK\a
_diffrn_radiation_wavelength 0.7107
_diffrn_reflns_av_R_equivalents 0.0319
_diffrn_reflns_av_unetI/netI 0.0368
_diffrn_reflns_limit_h_max 15
_diffrn_reflns_limit_h_min -16
_diffrn_reflns_limit_k_max 11
_diffrn_reflns_limit_k_min 0
_diffrn_reflns_limit_l_max 16
_diffrn_reflns_limit_l_min 0
_diffrn_reflns_number 11763
_diffrn_reflns_theta_full 26.4
_diffrn_reflns_theta_max 26.4
_diffrn_reflns_theta_min 1.66
_exptl_absorpt_coefficient_mu 2.77
_exptl_absorpt_correction_T_max 0.7455
_exptl_absorpt_correction_T_min 0.6106
_exptl_absorpt_correction_type multi-scan
_exptl_absorpt_process_details 'BRUKER SADABS'
_exptl_crystal_colour Colourless
_exptl_crystal_density_diffrn 2.882
_exptl_crystal_density_method 'not measured'
_exptl_crystal_description needle
_exptl_crystal_F_000 1232
_exptl_crystal_size_max 0.23
_exptl_crystal_size_mid 0.07
_exptl_crystal_size_min 0.06
_refine_diff_density_max 0.928
_refine_diff_density_min -0.845
_refine_diff_density_rms 0.142
_refine_ls_extinction_method none
_refine_ls_goodness_of_fit_ref 1.062
_refine_ls_hydrogen_treatment noref
_refine_ls_matrix_type full
_refine_ls_number_parameters 362
_refine_ls_number_reflns 2916
_refine_ls_number_restraints 205
_refine_ls_restrained_S_all 1.048
_refine_ls_R_factor_all 0.0592
_refine_ls_R_factor_gt 0.0418
_refine_ls_shift/su_max 0.002
_refine_ls_shift/su_mean 0
_refine_ls_structure_factor_coef Fsqd
_refine_ls_weighting_details 'calc w=1/[\s^2^(Fo^2^)+(0.0418P)^2^+6.1370P] where P=(Fo^2^+2Fc^2^)/3'
_refine_ls_weighting_scheme calc
_refine_ls_wR_factor_gt 0.0935
_refine_ls_wR_factor_ref 0.1008
_reflns_number_gt 2303
_reflns_number_total 2916
_reflns_threshold_expression >2\s(I)
_cod_data_source_file zb5021.cif
_cod_data_source_block 1500l
_cod_original_sg_symbol_H-M 'P 21/c'
_cod_database_code 2105285

loop_
_symmetry_equiv_pos_as_xyz
'x, y, z'
'-x, y+1/2, -z+1/2'
'-x, -y, -z'
'x, -y-1/2, z-1/2'

loop_
_atom_site_label
_atom_site_type_symbol
_atom_site_fract_x
_atom_site_fract_y
_atom_site_fract_z
_atom_site_U_iso_or_equiv
_atom_site_adp_type
_atom_site_occupancy
_atom_site_symmetry_multiplicity
_atom_site_calc_flag
_atom_site_refinement_flags
_atom_site_disorder_group
Ca1 Ca 0.79942(15) 0.75869(16) 0.68890(11) 0.0178(4) Uani 0.710(3) 1 d P 1
Ca1B Ca 0.7475(4) 0.7386(4) 0.6915(3) 0.0178(4) Uani 0.290(3) 1 d P 2
Ca2 Ca 0.92434(9) 0.42777(11) 0.81347(7) 0.0247(3) Uani 1 1 d . 1
Ca3 Ca 0.94760(7) 0.28044(11) 0.54694(7) 0.0189(2) Uani 1 1 d . 1
Ca5 Ca 0.6721(3) 0.3543(4) 0.3177(2) 0.0193(6) Uani 0.710(3) 1 d P 1
Ca5B Ca 0.6769(9) 0.3847(10) 0.3422(7) 0.0193(6) Uani 0.290(3) 1 d P 2
Ca6 Ca 0.55930(7) 0.72465(10) 0.42602(7) 0.0143(2) Uani 1 1 d . .
Ca4 Ca 0.68052(8) 0.08358(10) 0.53649(7) 0.0197(2) Uani 1 1 d . .
P1 P 0.84378(9) 0.61697(12) 0.97220(8) 0.0102(2) Uani 1 1 d . .
O1 O 0.8681(3) 0.6745(4) 0.8694(2) 0.0189(7) Uani 1 1 d U .
O2 O 0.8543(5) 0.4462(6) 0.9731(4) 0.0102(13) Uani 0.710(3) 1 d PU 1
O3 O 0.7327(4) 0.6552(6) 0.9837(4) 0.0163(12) Uani 0.710(3) 1 d PU 1
O4 O 0.9319(4) 0.6842(6) 1.0674(4) 0.0185(13) Uani 0.710(3) 1 d PU 1
O2B O 0.8847(13) 0.4611(18) 0.9847(12) 0.019(4) Uani 0.290(3) 1 d PU 2
O3B O 0.7202(9) 0.6257(12) 0.9523(9) 0.007(2) Uani 0.290(3) 1 d PU 2
O4B O 0.9032(10) 0.6957(14) 1.0822(9) 0.012(3) Uani 0.290(3) 1 d PU 2
P2 P 0.69970(9) 0.41361(13) 0.58422(10) 0.0175(3) Uani 1 1 d . .
O5 O 0.6282(5) 0.3099(7) 0.6211(5) 0.0180(16) Uani 0.710(3) 1 d PU .
O6 O 0.6333(5) 0.5015(6) 0.4847(4) 0.0309(12) Uani 0.710(3) 1 d PU 1
O7 O 0.7579(5) 0.3257(6) 0.5138(5) 0.0260(14) Uani 0.710(3) 1 d PU .
O8 O 0.7767(6) 0.4983(7) 0.6808(6) 0.0277(18) Uani 0.710(3) 1 d PU .
O6B O 0.6289(15) 0.559(2) 0.5450(15) 0.0309(12) Uani 0.213(8) 1 d PU 2
O7B O 0.7778(10) 0.3012(13) 0.5494(10) 0.012(3) Uani 0.290(3) 1 d PU 2
O8B O 0.7812(12) 0.5083(16) 0.6554(11) 0.012(3) Uiso 0.290(3) 1 d P 2
P3 P 0.89564(9) 0.41934(12) 0.28003(8) 0.0114(2) Uani 1 1 d . .
O9 O 0.7841(5) 0.4804(7) 0.2049(5) 0.0142(15) Uani 0.710(3) 1 d PU 1
O10 O 0.9432(4) 0.3135(6) 0.2109(4) 0.0221(11) Uani 0.710(3) 1 d PU 1
O11 O 0.9708(3) 0.5466(5) 0.3187(3) 0.0147(9) Uani 0.710(3) 1 d PU 1
O12 O 0.8668(4) 0.3296(5) 0.3667(4) 0.0139(10) Uani 0.710(3) 1 d PU 1
O9B O 0.7944(12) 0.5087(16) 0.2255(11) 0.012(4) Uani 0.290(3) 1 d PU 2
O10B O 0.9741(9) 0.3828(13) 0.2189(8) 0.013(2) Uani 0.290(3) 1 d PU 2
O11B O 0.9647(9) 0.5027(12) 0.3973(8) 0.020(2) Uani 0.290(3) 1 d PU 2
O12B O 0.8571(8) 0.2830(12) 0.3311(8) 0.009(2) Uani 0.290(3) 1 d PU 2
P4 P 0.53622(10) 0.60767(12) 0.16534(8) 0.0120(2) Uani 1 1 d . .
O13 O 0.4219(3) 0.6733(4) 0.1339(2) 0.0204(7) Uani 1 1 d U .
O14 O 0.6113(4) 0.6966(5) 0.1119(3) 0.0176(10) Uani 0.710(3) 1 d PU 1
O15 O 0.5330(4) 0.4502(6) 0.1224(4) 0.0293(12) Uani 0.710(3) 1 d PU 1
O16 O 0.5969(4) 0.6002(6) 0.2891(4) 0.0221(11) Uani 0.710(3) 1 d PU 1
O14B O 0.5796(8) 0.6183(11) 0.0716(7) 0.010(2) Uani 0.290(3) 1 d PU 2
O15B O 0.5199(8) 0.4406(10) 0.1898(7) 0.009(2) Uani 0.290(3) 1 d PU 2
O16B O 0.5983(8) 0.6880(12) 0.2618(8) 0.015(2) Uani 0.290(3) 1 d PU 2
O6C O 0.597(4) 0.487(6) 0.518(4) 0.0309(12) Uani 0.078(8) 1 d PU .
O5C O 0.6427(11) 0.2910(15) 0.6450(11) 0.009(3) Uani 0.290(3) 1 d PU .

loop_
_atom_site_aniso_label
_atom_site_aniso_U_11
_atom_site_aniso_U_22
_atom_site_aniso_U_33
_atom_site_aniso_U_23
_atom_site_aniso_U_13
_atom_site_aniso_U_12
Ca1 0.0183(10) 0.0101(6) 0.0196(5) 0.0067(4) -0.0024(7) -0.0010(7)
Ca1B 0.0183(10) 0.0101(6) 0.0196(5) 0.0067(4) -0.0024(7) -0.0010(7)
Ca2 0.0336(6) 0.0267(6) 0.0162(4) 0.0058(4) 0.0113(4) 0.0068(5)
Ca3 0.0115(5) 0.0236(5) 0.0189(4) -0.0097(4) 0.0004(3) -0.0070(4)
Ca5 0.0073(6) 0.0165(16) 0.0295(16) 0.0117(9) -0.0014(11) -0.0039(10)
Ca5B 0.0073(6) 0.0165(16) 0.0295(16) 0.0117(9) -0.0014(11) -0.0039(10)
Ca6 0.0104(4) 0.0130(5) 0.0171(4) -0.0071(3) 0.0004(3) 0.0026(4)
Ca4 0.0344(6) 0.0113(5) 0.0167(4) -0.0027(3) 0.0128(4) -0.0015(4)
P1 0.0073(5) 0.0119(6) 0.0105(5) 0.0024(4) 0.0012(4) 0.0011(5)
O1 0.0193(10) 0.0196(11) 0.0189(10) 0.0035(8) 0.0072(8) -0.0001(8)
O2 0.0100(16) 0.0099(16) 0.0102(15) 0.0005(9) 0.0023(10) -0.0002(10)
O3 0.0158(15) 0.0166(15) 0.0166(14) 0.0008(9) 0.0051(10) 0.0014(9)
O4 0.0183(16) 0.0181(16) 0.0182(15) -0.0011(9) 0.0043(10) 0.0005(10)
O2B 0.020(4) 0.019(4) 0.020(4) 0.0003(10) 0.0058(15) 0.0002(10)
O3B 0.006(3) 0.006(3) 0.007(3) -0.0006(10) 0.0016(12) 0.0005(10)
O4B 0.012(3) 0.012(3) 0.012(3) 0.0003(10) 0.0038(13) -0.0004(10)
P2 0.0101(6) 0.0098(6) 0.0303(6) 0.0011(5) 0.0023(5) 0.0009(5)
O5 0.0176(18) 0.0178(18) 0.0187(18) -0.0001(10) 0.0055(10) -0.0006(9)
O6 0.0306(13) 0.0299(13) 0.0312(13) -0.0004(6) 0.0079(7) 0.0005(6)
O7 0.0252(16) 0.0278(16) 0.0256(16) -0.0010(10) 0.0085(10) -0.0025(10)
O8 0.028(2) 0.027(2) 0.027(2) -0.0003(10) 0.0074(11) -0.0030(10)
O6B 0.0306(13) 0.0299(13) 0.0312(13) -0.0004(6) 0.0079(7) 0.0005(6)
O7B 0.012(3) 0.012(3) 0.013(3) 0.0013(10) 0.0039(12) 0.0002(10)
P3 0.0102(5) 0.0086(5) 0.0155(5) 0.0017(4) 0.0038(4) 0.0011(5)
O9 0.0144(17) 0.0131(17) 0.0141(17) 0.0011(10) 0.0029(10) 0.0008(10)
O10 0.0231(14) 0.0217(14) 0.0210(13) -0.0024(9) 0.0058(9) 0.0022(9)
O11 0.0147(12) 0.0149(12) 0.0143(12) -0.0004(9) 0.0042(9) -0.0020(9)
O12 0.0144(13) 0.0136(13) 0.0134(12) 0.0012(9) 0.0039(9) -0.0001(9)
O9B 0.013(4) 0.012(4) 0.012(4) 0.0002(10) 0.0031(15) 0.0003(10)
O10B 0.013(2) 0.014(2) 0.013(2) 0.0006(10) 0.0046(12) -0.0005(10)
O11B 0.020(3) 0.020(3) 0.020(3) -0.0005(10) 0.0056(12) 0.0003(10)
O12B 0.009(2) 0.008(2) 0.009(2) 0.0007(10) 0.0024(12) -0.0001(10)
P4 0.0192(6) 0.0094(5) 0.0084(5) -0.0003(4) 0.0056(4) 0.0026(5)
O13 0.0209(11) 0.0208(11) 0.0210(10) 0.0012(8) 0.0088(8) 0.0026(9)
O14 0.0162(13) 0.0184(13) 0.0179(12) 0.0022(9) 0.0048(9) -0.0007(9)
O15 0.0283(15) 0.0280(15) 0.0313(14) -0.0030(9) 0.0086(10) -0.0004(10)
O16 0.0221(13) 0.0234(14) 0.0205(13) 0.0003(9) 0.0058(9) 0.0027(9)
O14B 0.011(2) 0.011(2) 0.010(2) 0.0002(10) 0.0040(11) 0.0008(10)
O15B 0.009(2) 0.008(2) 0.009(2) 0.0005(10) 0.0016(11) -0.0001(10)
O16B 0.015(2) 0.015(2) 0.015(2) -0.0008(10) 0.0046(12) -0.0011(10)
O6C 0.0306(13) 0.0299(13) 0.0312(13) -0.0004(6) 0.0079(7) 0.0005(6)
O5C 0.009(3) 0.009(3) 0.008(3) 0.0002(10) 0.0025(14) 0.0000(10)

loop_
_atom_type_symbol
_atom_type_description
_atom_type_scat_dispersion_real
_atom_type_scat_dispersion_imag
_atom_type_scat_source
O O 0.0106 0.006 'International Tables Vol C Tables 4.2.6.8 and 6.1.1.4'
P P 0.1023 0.0942 'International Tables Vol C Tables 4.2.6.8 and 6.1.1.4'
Ca Ca 0.2262 0.3064 'International Tables Vol C Tables 4.2.6.8 and 6.1.1.4'

loop_
_geom_angle_atom_site_label_1
_geom_angle_atom_site_label_2
_geom_angle_atom_site_label_3
_geom_angle
_geom_angle_site_symmetry_1
_geom_angle_site_symmetry_3
O1 Ca1 O14 120.39(15) . 4_576
O1 Ca1 O8 73.96(19) . .
O14 Ca1 O8 93.3(2) 4_576 .
O1 Ca1 O9 104.78(17) . 4_576
O14 Ca1 O9 76.37(19) 4_576 4_576
O8 Ca1 O9 167.3(2) . 4_576
O1 Ca1 O3 176.39(16) . 4_575
O14 Ca1 O3 62.81(15) 4_576 4_575
O8 Ca1 O3 104.7(2) . 4_575
O9 Ca1 O3 77.32(18) 4_576 4_575
O1 Ca1 O4 121.43(15) . 4_575
O14 Ca1 O4 118.14(16) 4_576 4_575
O8 Ca1 O4 104.9(2) . 4_575
O9 Ca1 O4 86.59(19) 4_576 4_575
O3 Ca1 O4 55.47(16) 4_575 4_575
O1 Ca1 O11 68.86(12) . 4_576
O14 Ca1 O11 129.50(15) 4_576 4_576
O8 Ca1 O11 133.44(19) . 4_576
O9 Ca1 O11 54.43(17) 4_576 4_576
O3 Ca1 O11 110.69(15) 4_575 4_576
O4 Ca1 O11 73.39(14) 4_575 4_576
O1 Ca1 P1 149.23(11) . 4_575
O14 Ca1 P1 90.06(11) 4_576 4_575
O8 Ca1 P1 111.32(17) . 4_575
O9 Ca1 P1 76.43(15) 4_576 4_575
O3 Ca1 P1 27.96(11) 4_575 4_575
O4 Ca1 P1 28.19(11) 4_575 4_575
O11 Ca1 P1 88.95(9) 4_576 4_575
O1 Ca1 P3 87.08(9) . 4_576
O14 Ca1 P3 103.07(12) 4_576 4_576
O8 Ca1 P3 159.56(17) . 4_576
O9 Ca1 P3 27.16(15) 4_576 4_576
O3 Ca1 P3 93.82(12) 4_575 4_576
O4 Ca1 P3 78.25(13) 4_575 4_576
O11 Ca1 P3 27.28(9) 4_576 4_576
P1 Ca1 P3 81.24(5) 4_575 4_576
O1 Ca1 P2 94.15(9) . .
O14 Ca1 P2 77.47(12) 4_576 .
O8 Ca1 P2 21.14(17) . .
O9 Ca1 P2 152.99(16) 4_576 .
O3 Ca1 P2 84.88(12) 4_575 .
O4 Ca1 P2 99.96(13) 4_575 .
O11 Ca1 P2 152.54(10) 4_576 .
P1 Ca1 P2 97.05(5) 4_575 .
P3 Ca1 P2 178.19(6) 4_576 .
O1 Ca1 P4 105.36(10) . 4_576
O14 Ca1 P4 20.98(10) 4_576 4_576
O8 Ca1 P4 103.76(18) . 4_576
O9 Ca1 P4 64.12(15) 4_576 4_576
O3 Ca1 P4 78.17(12) 4_575 4_576
O4 Ca1 P4 130.05(12) 4_575 4_576
O11 Ca1 P4 112.25(9) 4_576 4_576
P1 Ca1 P4 102.65(4) 4_575 4_576
P3 Ca1 P4 88.35(4) 4_576 4_576
P2 Ca1 P4 92.61(5) . 4_576
O1 Ca1 Ca2 45.13(8) . .
O14 Ca1 Ca2 127.06(13) 4_576 .
O8 Ca1 Ca2 37.99(17) . .
O9 Ca1 Ca2 146.88(15) 4_576 .
O3 Ca1 Ca2 132.00(12) 4_575 .
O4 Ca1 Ca2 98.43(13) 4_575 .
O11 Ca1 Ca2 95.49(9) 4_576 .
P1 Ca1 Ca2 121.00(6) 4_575 .
P3 Ca1 Ca2 121.89(5) 4_576 .
P2 Ca1 Ca2 58.51(3) . .
P4 Ca1 Ca2 128.55(6) 4_576 .
O8B Ca1B O8 9.3(4) . .
O8B Ca1B O9B 153.7(6) . 4_576
O8 Ca1B O9B 156.9(5) . 4_576
O8B Ca1B O1 81.9(4) . .
O8 Ca1B O1 75.5(2) . .
O9B Ca1B O1 90.3(4) 4_576 .
O8B Ca1B O16B 124.0(5) . 4_576
O8 Ca1B O16B 117.1(4) . 4_576
O9B Ca1B O16B 81.4(5) 4_576 4_576
O1 Ca1B O16B 93.9(3) . 4_576
O8B Ca1B O14B 122.0(5) . 4_576
O8 Ca1B O14B 125.5(3) . 4_576
O9B Ca1B O14B 75.2(4) 4_576 4_576
O1 Ca1B O14B 150.0(3) . 4_576
O16B Ca1B O14B 58.5(3) 4_576 4_576
O8B Ca1B O6B 50.6(5) . .
O8 Ca1B O6B 54.1(4) . .
O9B Ca1B O6B 142.8(5) 4_576 .
O1 Ca1B O6B 126.9(4) . .
O16B Ca1B O6B 94.8(5) 4_576 .
O14B Ca1B O6B 71.6(5) 4_576 .
O8B Ca1B O4B 83.4(5) . 4_575
O8 Ca1B O4B 91.1(4) . 4_575
O9B Ca1B O4B 73.2(5) 4_576 4_575
O1 Ca1B O4B 99.9(3) . 4_575
O16B Ca1B O4B 151.0(4) 4_576 4_575
O14B Ca1B O4B 100.7(3) 4_576 4_575
O6B Ca1B O4B 97.0(5) . 4_575
O8B Ca1B P4 130.4(4) . 4_576
O8 Ca1B P4 128.1(3) . 4_576
O9B Ca1B P4 74.9(4) 4_576 4_576
O1 Ca1B P4 121.59(18) . 4_576
O16B Ca1B P4 29.0(2) 4_576 4_576
O14B Ca1B P4 29.6(2) 4_576 4_576
O6B Ca1B P4 84.1(4) . 4_576
O4B Ca1B P4 126.8(3) 4_575 4_576
O8B Ca1B P2 22.0(4) . .
O8 Ca1B P2 24.95(18) . .
O9B Ca1B P2 164.4(4) 4_576 .
O1 Ca1B P2 99.64(15) . .
O16B Ca1B P2 109.7(3) 4_576 .
O14B Ca1B P2 100.8(2) 4_576 .
O6B Ca1B P2 29.2(4) . .
O4B Ca1B P2 93.1(3) 4_575 .
P4 Ca1B P2 109.27(14) 4_576 .
O8B Ca1B Ca6 83.4(4) . .
O8 Ca1B Ca6 89.1(2) . .
O9B Ca1B Ca6 105.8(4) 4_576 .
O1 Ca1B Ca6 163.88(18) . .
O16B Ca1B Ca6 88.9(3) 4_576 .
O14B Ca1B Ca6 40.6(2) 4_576 .
O6B Ca1B Ca6 37.0(4) . .
O4B Ca1B Ca6 84.8(3) 4_575 .
P4 Ca1B Ca6 64.71(8) 4_576 .
P2 Ca1B Ca6 64.57(8) . .
O8B Ca1B Ca4 136.3(4) . 1_565
O8 Ca1B Ca4 145.1(2) . 1_565
O9B Ca1B Ca4 44.1(3) 4_576 1_565
O1 Ca1B Ca4 134.24(17) . 1_565
O16B Ca1B Ca4 83.4(3) 4_576 1_565
O14B Ca1B Ca4 39.9(2) 4_576 1_565
O6B Ca1B Ca4 98.8(4) . 1_565
O4B Ca1B Ca4 68.7(3) 4_575 1_565
P4 Ca1B Ca4 58.74(7) 4_576 1_565
P2 Ca1B Ca4 124.38(11) . 1_565
Ca6 Ca1B Ca4 61.85(6) . 1_565
O4 Ca2 O8 169.5(2) 3_767 .
O4 Ca2 O11 90.28(18) 3_767 3_766
O8 Ca2 O11 87.8(2) . 3_766
O4 Ca2 O2 83.99(19) 3_767 .
O8 Ca2 O2 100.2(2) . .
O11 Ca2 O2 165.49(17) 3_766 .
O4 Ca2 O1 116.97(16) 3_767 .
O8 Ca2 O1 73.23(19) . .
O11 Ca2 O1 111.81(12) 3_766 .
O2 Ca2 O1 59.99(15) . .
O4 Ca2 O12 69.84(18) 3_767 4_566
O8 Ca2 O12 102.5(2) . 4_566
O11 Ca2 O12 121.33(14) 3_766 4_566
O2 Ca2 O12 69.04(17) . 4_566
O1 Ca2 O12 126.57(12) . 4_566
O4 Ca2 O10 77.40(18) 3_767 4_566
O8 Ca2 O10 92.4(2) . 4_566
O11 Ca2 O10 65.22(14) 3_766 4_566
O2 Ca2 O10 125.88(17) . 4_566
O1 Ca2 O10 165.62(13) . 4_566
O12 Ca2 O10 56.85(14) 4_566 4_566
O4 Ca2 O10 92.94(17) 3_767 3_766
O8 Ca2 O10 94.2(2) . 3_766
O11 Ca2 O10 53.65(13) 3_766 3_766
O2 Ca2 O10 113.19(17) . 3_766
O1 Ca2 O10 63.11(12) . 3_766
O12 Ca2 O10 162.55(14) 4_566 3_766
O10 Ca2 O10 118.06(5) 4_566 3_766
O4 Ca2 P1 99.94(14) 3_767 .
O8 Ca2 P1 88.13(18) . .
O11 Ca2 P1 139.69(11) 3_766 .
O2 Ca2 P1 30.27(13) . .
O1 Ca2 P1 29.86(7) . .
O12 Ca2 P1 98.68(10) 4_566 .
O10 Ca2 P1 155.05(11) 4_566 .
O10 Ca2 P1 86.73(9) 3_766 .
O4 Ca2 P3 71.50(14) 3_767 4_566
O8 Ca2 P3 98.31(18) . 4_566
O11 Ca2 P3 93.77(10) 3_766 4_566
O2 Ca2 P3 97.02(14) . 4_566
O1 Ca2 P3 152.30(8) . 4_566
O12 Ca2 P3 27.98(10) 4_566 4_566
O10 Ca2 P3 28.87(10) 4_566 4_566
O10 Ca2 P3 144.58(10) 3_766 4_566
P1 Ca2 P3 126.49(4) . 4_566
O4 Ca2 P3 85.14(15) 3_767 3_766
O8 Ca2 P3 97.56(18) . 3_766
O11 Ca2 P3 26.46(10) 3_766 3_766
O2 Ca2 P3 139.24(15) . 3_766
O1 Ca2 P3 91.15(8) . 3_766
O12 Ca2 P3 140.96(10) 4_566 3_766
O10 Ca2 P3 89.41(11) 4_566 3_766
O10 Ca2 P3 28.68(9) 3_766 3_766
P1 Ca2 P3 115.25(4) . 3_766
P3 Ca2 P3 116.34(4) 4_566 3_766
O4 Ca2 P1 20.39(14) 3_767 3_767
O8 Ca2 P1 170.05(18) . 3_767
O11 Ca2 P1 92.39(10) 3_766 3_767
O2 Ca2 P1 77.66(13) . 3_767
O1 Ca2 P1 97.53(8) . 3_767
O12 Ca2 P1 85.92(10) 4_566 3_767
O10 Ca2 P1 96.67(11) 4_566 3_767
O10 Ca2 P1 77.97(9) 3_766 3_767
P1 Ca2 P1 85.29(4) . 3_767
P3 Ca2 P1 91.61(4) 4_566 3_767
P3 Ca2 P1 78.61(4) 3_766 3_767
O12 Ca3 O10 151.43(17) . 4_566
O12 Ca3 O11 125.76(17) . 3_766
O10 Ca3 O11 72.64(16) 4_566 3_766
O12 Ca3 O7 69.77(18) . .
O10 Ca3 O7 85.58(19) 4_566 .
O11 Ca3 O7 102.92(17) 3_766 .
O12 Ca3 O2 75.47(18) . 4_565
O10 Ca3 O2 84.07(18) 4_566 4_565
O11 Ca3 O2 156.69(16) 3_766 4_565
O7 Ca3 O2 73.7(2) . 4_565
O12 Ca3 O1 126.94(14) . 2_746
O10 Ca3 O1 74.91(15) 4_566 2_746
O11 Ca3 O1 77.51(13) 3_766 2_746
O7 Ca3 O1 159.50(17) . 2_746
O2 Ca3 O1 97.68(16) 4_565 2_746
O12 Ca3 O4 69.98(16) . 2_746
O10 Ca3 O4 125.46(18) 4_566 2_746
O11 Ca3 O4 115.79(16) 3_766 2_746
O7 Ca3 O4 135.42(18) . 2_746
O2 Ca3 O4 78.45(18) 4_565 2_746
O1 Ca3 O4 57.24(13) 2_746 2_746
O12 Ca3 P1 98.81(12) . 2_746
O10 Ca3 P1 98.75(14) 4_566 2_746
O11 Ca3 P1 99.94(11) 3_766 2_746
O7 Ca3 P1 156.98(14) . 2_746
O2 Ca3 P1 84.24(14) 4_565 2_746
O1 Ca3 P1 28.85(7) 2_746 2_746
O4 Ca3 P1 28.86(11) 2_746 2_746
O12 Ca3 Ca2 48.48(13) . 4_565
O10 Ca3 Ca2 124.70(14) 4_566 4_565
O11 Ca3 Ca2 154.85(11) 3_766 4_565
O7 Ca3 Ca2 96.97(14) . 4_565
O2 Ca3 Ca2 45.37(12) 4_565 4_565
O1 Ca3 Ca2 89.21(7) 2_746 4_565
O4 Ca3 Ca2 40.37(12) 2_746 4_565
P1 Ca3 Ca2 61.94(3) 2_746 4_565
O12 Ca3 P3 17.46(11) . .
O10 Ca3 P3 168.22(13) 4_566 .
O11 Ca3 P3 112.88(11) 3_766 .
O7 Ca3 P3 83.03(15) . .
O2 Ca3 P3 89.85(12) 4_565 .
O1 Ca3 P3 116.02(8) 2_746 .
O4 Ca3 P3 62.62(12) 2_746 .
P1 Ca3 P3 90.64(3) 2_746 .
Ca2 Ca3 P3 54.23(3) 4_565 .
O12 Ca3 P2 85.21(12) . .
O10 Ca3 P2 74.60(14) 4_566 .
O11 Ca3 P2 83.85(11) 3_766 .
O7 Ca3 P2 19.79(14) . .
O2 Ca3 P2 89.16(14) 4_565 .
O1 Ca3 P2 147.84(8) 2_746 .
O4 Ca3 P2 154.29(12) 2_746 .
P1 Ca3 P2 171.13(4) 2_746 .
Ca2 Ca3 P2 116.75(4) 4_565 .
P3 Ca3 P2 95.28(3) . .
O12 Ca3 Ca2 135.75(13) . .
O10 Ca3 Ca2 42.87(14) 4_566 .
O11 Ca3 Ca2 39.70(10) 3_766 .
O7 Ca3 Ca2 75.25(14) . .
O2 Ca3 Ca2 119.48(13) 4_565 .
O1 Ca3 Ca2 93.99(7) 2_746 .
O4 Ca3 Ca2 149.32(12) 2_746 .
P1 Ca3 Ca2 122.78(4) 2_746 .
Ca2 Ca3 Ca2 164.84(4) 4_565 .
P3 Ca3 Ca2 135.40(4) . .
P2 Ca3 Ca2 56.03(3) . .
O13 Ca5 O12 117.7(2) 2_645 .
O13 Ca5 O16 119.9(2) 2_645 .
O12 Ca5 O16 117.6(2) . .
O13 Ca5 O7 75.50(19) 2_645 .
O12 Ca5 O7 66.83(19) . .
O16 Ca5 O7 106.94(19) . .
O13 Ca5 O5C 84.6(3) 2_645 4_565
O12 Ca5 O5C 92.9(4) . 4_565
O16 Ca5 O5C 113.9(3) . 4_565
O7 Ca5 O5C 139.2(4) . 4_565
O13 Ca5 O9 156.34(19) 2_645 .
O12 Ca5 O9 58.65(19) . .
O16 Ca5 O9 76.6(2) . .
O7 Ca5 O9 118.0(2) . .
O5C Ca5 O9 72.6(4) 4_565 .
O13 Ca5 O6 84.33(18) 2_645 .
O12 Ca5 O6 105.32(19) . .
O16 Ca5 O6 60.14(17) . .
O7 Ca5 O6 50.71(18) . .
O5C Ca5 O6 161.5(4) 4_565 .
O9 Ca5 O6 119.3(2) . .
O13 Ca5 O15 103.29(18) 2_645 .
O12 Ca5 O15 127.6(2) . .
O16 Ca5 O15 56.46(17) . .
O7 Ca5 O15 160.7(2) . .
O5C Ca5 O15 58.5(3) 4_565 .
O9 Ca5 O15 70.57(19) . .
O6 Ca5 O15 110.1(2) . .
O13 Ca5 O5 83.07(17) 2_645 4_565
O12 Ca5 O5 95.6(2) . 4_565
O16 Ca5 O5 112.8(2) . 4_565
O7 Ca5 O5 140.2(2) . 4_565
O5C Ca5 O5 2.7(4) 4_565 4_565
O9 Ca5 O5 74.5(2) . 4_565
O6 Ca5 O5 158.8(2) . 4_565
O15 Ca5 O5 56.94(17) . 4_565
O13 Ca5 P3 141.61(17) 2_645 .
O12 Ca5 P3 28.36(11) . .
O16 Ca5 P3 98.35(16) . .
O7 Ca5 P3 91.63(17) . .
O5C Ca5 P3 82.2(3) 4_565 .
O9 Ca5 P3 30.29(14) . .
O6 Ca5 P3 115.37(16) . .
O15 Ca5 P3 100.10(15) . .
O5 Ca5 P3 84.75(16) 4_565 .
O13 Ca5 P4 117.49(17) 2_645 .
O12 Ca5 P4 124.42(18) . .
O16 Ca5 P4 28.05(11) . .
O7 Ca5 P4 134.89(17) . .
O5C Ca5 P4 85.9(3) 4_565 .
O9 Ca5 P4 68.29(16) . .
O6 Ca5 P4 86.08(15) . .
O15 Ca5 P4 28.73(11) . .
O5 Ca5 P4 84.74(15) 4_565 .
P3 Ca5 P4 97.36(11) . .
O13 Ca5 P2 74.80(12) 2_645 .
O12 Ca5 P2 87.96(14) . .
O16 Ca5 P2 85.55(13) . .
O7 Ca5 P2 25.01(14) . .
O5C Ca5 P2 157.1(3) 4_565 .
O9 Ca5 P2 126.02(16) . .
O6 Ca5 P2 26.29(12) . .
O15 Ca5 P2 135.74(16) . .
O5 Ca5 P2 156.53(18) 4_565 .
P3 Ca5 P2 107.82(9) . .
P4 Ca5 P2 112.27(9) . .
O7 Ca5B O13 77.5(4) . 2_645
O7 Ca5B O15B 153.5(6) . .
O13 Ca5B O15B 85.8(4) 2_645 .
O7 Ca5B O12B 78.6(4) . .
O13 Ca5B O12B 104.1(4) 2_645 .
O15B Ca5B O12B 126.0(5) . .
O7 Ca5B O9B 119.1(5) . .
O13 Ca5B O9B 145.8(5) 2_645 .
O15B Ca5B O9B 86.0(5) . .
O12B Ca5B O9B 56.3(5) . .
O7 Ca5B O7B 2.4(3) . .
O13 Ca5B O7B 76.2(4) 2_645 .
O15B Ca5B O7B 154.2(6) . .
O12B Ca5B O7B 77.0(4) . .
O9B Ca5B O7B 119.2(5) . .
O7 Ca5B O6C 57.9(10) . .
O13 Ca5B O6C 80.3(13) 2_645 .
O15B Ca5B O6C 99.3(11) . .
O12B Ca5B O6C 134.6(11) . .
O9B Ca5B O6C 133.8(13) . .
O7B Ca5B O6C 59.9(10) . .
O7 Ca5B O5C 129.7(5) . 4_565
O13 Ca5B O5C 73.8(3) 2_645 4_565
O15B Ca5B O5C 62.5(4) . 4_565
O12B Ca5B O5C 69.7(4) . 4_565
O9B Ca5B O5C 73.0(5) . 4_565
O7B Ca5B O5C 127.3(5) . 4_565
O6C Ca5B O5C 148.9(13) . 4_565
O7 Ca5B O16B 125.1(4) . .
O13 Ca5B O16B 130.5(5) 2_645 .
O15B Ca5B O16B 54.2(4) . .
O12B Ca5B O16B 122.2(5) . .
O9B Ca5B O16B 67.0(4) . .
O7B Ca5B O16B 127.5(4) . .
O6C Ca5B O16B 79.3(11) . .
O5C Ca5B O16B 104.9(4) 4_565 .
O7 Ca5B P2 29.27(19) . .
O13 Ca5B P2 80.2(3) 2_645 .
O15B Ca5B P2 127.8(5) . .
O12B Ca5B P2 106.2(4) . .
O9B Ca5B P2 129.6(4) . .
O7B Ca5B P2 31.4(3) . .
O6C Ca5B P2 28.9(10) . .
O5C Ca5B P2 151.4(5) 4_565 .
O16B Ca5B P2 101.0(3) . .
O7 Ca5B P3 95.1(4) . .
O13 Ca5B P3 131.6(4) 2_645 .
O15B Ca5B P3 111.4(4) . .
O12B Ca5B P3 29.1(3) . .
O9B Ca5B P3 28.6(3) . .
O7B Ca5B P3 94.4(4) . .
O6C Ca5B P3 135.6(12) . .
O5C Ca5B P3 75.5(4) 4_565 .
O16B Ca5B P3 93.1(4) . .
P2 Ca5B P3 115.4(3) . .
O7 Ca5B P4 150.3(4) . .
O13 Ca5B P4 113.5(4) 2_645 .
O15B Ca5B P4 28.9(3) . .
O12B Ca5B P4 121.8(4) . .
O9B Ca5B P4 68.0(4) . .
O7B Ca5B P4 152.7(4) . .
O6C Ca5B P4 95.5(10) . .
O5C Ca5B P4 79.8(3) 4_565 .
O16B Ca5B P4 27.0(2) . .
P2 Ca5B P4 122.4(3) . .
P3 Ca5B P4 96.5(3) . .
O6B Ca6 O16 93.5(5) . .
O6B Ca6 O6 24.6(5) . .
O16 Ca6 O6 69.23(19) . .
O6B Ca6 O14B 86.3(6) . 4_576
O16 Ca6 O14B 160.4(3) . 4_576
O6 Ca6 O14B 110.5(3) . 4_576
O6B Ca6 O5 105.6(6) . 3_666
O16 Ca6 O5 100.1(2) . 3_666
O6 Ca6 O5 105.3(2) . 3_666
O14B Ca6 O5 98.7(3) 4_576 3_666
O6B Ca6 O16B 112.8(6) . .
O16 Ca6 O16B 21.9(3) . .
O6 Ca6 O16B 89.5(3) . .
O14B Ca6 O16B 145.0(4) 4_576 .
O5 Ca6 O16B 103.4(3) 3_666 .
O6B Ca6 O15 150.4(5) . 2_655
O16 Ca6 O15 115.98(18) . 2_655
O6 Ca6 O15 172.8(2) . 2_655
O14B Ca6 O15 66.4(3) 4_576 2_655
O5 Ca6 O15 69.5(2) 3_666 2_655
O16B Ca6 O15 96.5(3) . 2_655
O6B Ca6 O14 64.3(6) . 4_576
O16 Ca6 O14 150.04(16) . 4_576
O6 Ca6 O14 88.44(18) . 4_576
O14B Ca6 O14 22.1(2) 4_576 4_576
O5 Ca6 O14 105.00(19) 3_666 4_576
O16B Ca6 O14 151.1(3) . 4_576
O15 Ca6 O14 88.29(17) 2_655 4_576
O6B Ca6 O3 87.2(6) . 4_575
O16 Ca6 O3 94.23(17) . 4_575
O6 Ca6 O3 92.7(2) . 4_575
O14B Ca6 O3 66.2(3) 4_576 4_575
O5 Ca6 O3 160.0(2) 3_666 4_575
O16B Ca6 O3 85.0(3) . 4_575
O15 Ca6 O3 91.80(18) 2_655 4_575
O14 Ca6 O3 66.25(16) 4_576 4_575
O6B Ca6 O3B 98.1(6) . 4_575
O16 Ca6 O3B 91.0(3) . 4_575
O6 Ca6 O3B 101.7(3) . 4_575
O14B Ca6 O3B 69.7(4) 4_576 4_575
O5 Ca6 O3B 153.0(3) 3_666 4_575
O16B Ca6 O3B 78.5(4) . 4_575
O15 Ca6 O3B 83.5(3) 2_655 4_575
O14 Ca6 O3B 73.7(3) 4_576 4_575
O3 Ca6 O3B 11.2(3) 4_575 4_575
O6B Ca6 O6C 18.4(12) . .
O16 Ca6 O6C 82.9(13) . .
O6 Ca6 O6C 17.4(12) . .
O14B Ca6 O6C 101.4(13) 4_576 .
O5 Ca6 O6C 92.6(14) 3_666 .
O16B Ca6 O6C 104.3(13) . .
O15 Ca6 O6C 155.4(13) 2_655 .
O14 Ca6 O6C 80.0(13) 4_576 .
O3 Ca6 O6C 102.9(14) 4_575 .
O3B Ca6 O6C 113.2(14) 4_575 .
O6B Ca6 O5C 112.8(6) . 3_666
O16 Ca6 O5C 97.4(3) . 3_666
O6 Ca6 O5C 110.9(4) . 3_666
O14B Ca6 O5C 100.7(4) 4_576 3_666
O5 Ca6 O5C 7.5(4) 3_666 3_666
O16B Ca6 O5C 98.2(4) . 3_666
O15 Ca6 O5C 64.3(4) 2_655 3_666
O14 Ca6 O5C 109.5(3) 4_576 3_666
O3 Ca6 O5C 156.0(4) 4_575 3_666
O3B Ca6 O5C 147.2(4) 4_575 3_666
O6C Ca6 O5C 99.3(14) . 3_666
O9 Ca4 O7B 90.1(3) 4_566 .
O9 Ca4 O3B 94.9(3) 4_566 4_565
O7B Ca4 O3B 123.0(4) . 4_565
O9 Ca4 O13 174.51(17) 4_566 2_645
O7B Ca4 O13 84.8(3) . 2_645
O3B Ca4 O13 89.5(3) 4_565 2_645
O9 Ca4 O14B 79.4(3) 4_566 4_566
O7B Ca4 O14B 164.1(4) . 4_566
O3B Ca4 O14B 70.2(4) 4_565 4_566
O13 Ca4 O14B 105.2(2) 2_645 4_566
O9 Ca4 O3 84.5(2) 4_566 4_565
O7B Ca4 O3 126.6(3) . 4_565
O3B Ca4 O3 11.1(3) 4_565 4_565
O13 Ca4 O3 100.13(15) 2_645 4_565
O14B Ca4 O3 64.6(3) 4_566 4_565
O9 Ca4 O7 101.6(2) 4_566 .
O7B Ca4 O7 11.5(3) . .
O3B Ca4 O7 121.7(3) 4_565 .
O13 Ca4 O7 73.24(16) 2_645 .
O14B Ca4 O7 167.7(3) 4_566 .
O3 Ca4 O7 127.64(18) 4_565 .
O9 Ca4 O15 81.4(2) 4_566 4_566
O7B Ca4 O15 122.7(3) . 4_566
O3B Ca4 O15 114.1(3) 4_565 4_566
O13 Ca4 O15 99.75(14) 2_645 4_566
O14B Ca4 O15 44.3(3) 4_566 4_566
O3 Ca4 O15 108.92(17) 4_565 4_566
O7 Ca4 O15 123.43(18) . 4_566
O9 Ca4 O5C 79.4(4) 4_566 .
O7B Ca4 O5C 60.1(4) . .
O3B Ca4 O5C 173.7(4) 4_565 .
O13 Ca4 O5C 96.3(3) 2_645 .
O14B Ca4 O5C 105.8(4) 4_566 .
O3 Ca4 O5C 162.7(3) 4_565 .
O7 Ca4 O5C 62.6(3) . .
O15 Ca4 O5C 62.6(3) 4_566 .
O9 Ca4 O5 87.4(2) 4_566 .
O7B Ca4 O5 58.5(3) . .
O3B Ca4 O5 177.2(3) 4_565 .
O13 Ca4 O5 88.28(17) 2_645 .
O14B Ca4 O5 108.7(3) 4_566 .
O3 Ca4 O5 170.3(2) 4_565 .
O7 Ca4 O5 59.25(19) . .
O15 Ca4 O5 64.56(19) 4_566 .
O5C Ca4 O5 8.1(3) . .
O9 Ca4 O9B 4.1(4) 4_566 4_566
O7B Ca4 O9B 94.0(4) . 4_566
O3B Ca4 O9B 91.7(4) 4_565 4_566
O13 Ca4 O9B 178.6(3) 2_645 4_566
O14B Ca4 O9B 75.9(4) 4_566 4_566
O3 Ca4 O9B 81.1(3) 4_565 4_566
O7 Ca4 O9B 105.5(4) . 4_566
O15 Ca4 O9B 80.4(4) 4_566 4_566
O5C Ca4 O9B 82.5(5) . 4_566
O5 Ca4 O9B 90.6(4) . 4_566
O9 Ca4 O2 87.6(2) 4_566 4_565
O7B Ca4 O2 67.6(3) . 4_565
O3B Ca4 O2 56.1(3) 4_565 4_565
O13 Ca4 O2 92.20(14) 2_645 4_565
O14B Ca4 O2 123.2(3) 4_566 4_565
O3 Ca4 O2 59.13(17) 4_565 4_565
O7 Ca4 O2 69.13(18) . 4_565
O15 Ca4 O2 164.71(17) 4_566 4_565
O5C Ca4 O2 125.8(3) . 4_565
O5 Ca4 O2 125.78(19) . 4_565
O9B Ca4 O2 87.9(4) 4_566 4_565
O2B P1 O3 120.9(6) . .
O2B P1 O4 98.1(6) . .
O3 P1 O4 108.9(3) . .
O2B P1 O3B 112.2(7) . .
O4 P1 O3B 126.6(5) . .
O2B P1 O1 105.0(6) . .
O3 P1 O1 116.4(2) . .
O4 P1 O1 105.0(2) . .
O3B P1 O1 107.8(4) . .
O3 P1 O2 108.0(3) . .
O4 P1 O2 110.6(3) . .
O3B P1 O2 97.8(5) . .
O1 P1 O2 107.8(2) . .
O2B P1 O4B 106.0(7) . .
O3 P1 O4B 91.5(5) . .
O3B P1 O4B 109.1(6) . .
O1 P1 O4B 116.8(5) . .
O2 P1 O4B 115.6(5) . .
O2B P1 Ca4 69.9(6) . 4_566
O3 P1 Ca4 51.2(2) . 4_566
O4 P1 Ca4 115.2(2) . 4_566
O3B P1 Ca4 47.1(4) . 4_566
O1 P1 Ca4 139.79(13) . 4_566
O2 P1 Ca4 58.1(2) . 4_566
O4B P1 Ca4 102.5(5) . 4_566
O2B P1 Ca2 50.7(6) . .
O3 P1 Ca2 134.9(2) . .
O4 P1 Ca2 116.1(2) . .
O3B P1 Ca2 117.1(4) . .
O1 P1 Ca2 54.95(12) . .
O2 P1 Ca2 53.23(19) . .
O4B P1 Ca2 133.3(5) . .
Ca4 P1 Ca2 103.75(4) 4_566 .
O2B P1 Ca3 100.2(6) . 2_756
O3 P1 Ca3 138.4(2) . 2_756
O4 P1 Ca3 55.0(2) . 2_756
O3B P1 Ca3 145.9(4) . 2_756
O1 P1 Ca3 51.17(12) . 2_756
O2 P1 Ca3 113.5(2) . 2_756
O4B P1 Ca3 69.9(5) . 2_756
Ca4 P1 Ca3 165.88(4) 4_566 2_756
Ca2 P1 Ca3 75.45(4) . 2_756
O2B P1 Ca1 112.8(6) . 4_576
O3 P1 Ca1 54.5(2) . 4_576
O4 P1 Ca1 56.3(2) . 4_576
O3B P1 Ca1 71.5(4) . 4_576
O1 P1 Ca1 139.42(14) . 4_576
O2 P1 Ca1 112.47(19) . 4_576
Ca4 P1 Ca1 70.36(4) 4_566 4_576
Ca2 P1 Ca1 162.69(5) . 4_576
Ca3 P1 Ca1 106.16(5) 2_756 4_576
O2B P1 Ca2 67.1(6) . 3_767
O3 P1 Ca2 124.5(2) . 3_767
O3B P1 Ca2 138.5(4) . 3_767
O1 P1 Ca2 112.32(13) . 3_767
O2 P1 Ca2 79.8(2) . 3_767
Ca4 P1 Ca2 102.27(4) 4_566 3_767
Ca2 P1 Ca2 94.71(4) . 3_767
Ca3 P1 Ca2 64.00(3) 2_756 3_767
Ca1 P1 Ca2 71.46(4) 4_576 3_767
P1 O1 Ca1 147.79(19) . .
P1 O1 Ca1B 131.0(2) . .
P1 O1 Ca3 99.97(15) . 2_756
Ca1 O1 Ca3 109.17(13) . 2_756
Ca1B O1 Ca3 124.99(17) . 2_756
P1 O1 Ca2 95.19(15) . .
Ca1 O1 Ca2 93.69(11) . .
Ca1B O1 Ca2 95.90(15) . .
Ca3 O1 Ca2 98.73(11) 2_756 .
P1 O2 Ca3 151.7(3) . 4_566
P1 O2 Ca2 96.5(2) . .
Ca3 O2 Ca2 90.39(18) 4_566 .
P1 O2 Ca4 91.5(2) . 4_566
Ca3 O2 Ca4 99.09(19) 4_566 4_566
Ca2 O2 Ca4 143.8(2) . 4_566
P1 O3 Ca6 152.9(3) . 4_576
P1 O3 Ca4 99.7(2) . 4_566
Ca6 O3 Ca4 100.76(19) 4_576 4_566
P1 O3 Ca1 97.6(2) . 4_576
Ca6 O3 Ca1 99.65(19) 4_576 4_576
Ca4 O3 Ca1 91.20(17) 4_566 4_576
P1 O4 Ca2 128.5(3) . 3_767
P1 O4 Ca3 96.2(2) . 2_756
Ca2 O4 Ca3 91.8(2) 3_767 2_756
P1 O4 Ca1 95.5(3) . 4_576
Ca2 O4 Ca1 103.0(2) 3_767 4_576
Ca3 O4 Ca1 149.0(2) 2_756 4_576
P1 O2B Ca4 81.2(6) . 4_566
P1 O3B Ca4 103.9(5) . 4_566
P1 O3B Ca6 148.6(7) . 4_576
Ca4 O3B Ca6 103.3(4) 4_566 4_576
P1 O4B Ca1B 108.6(6) . 4_576
O8B P2 O5 125.0(6) . .
O8B P2 O6C 116(2) . .
O5 P2 O6C 86(2) . .
O5 P2 O8 111.7(4) . .
O6C P2 O8 119(2) . .
O8B P2 O6 109.4(6) . .
O5 P2 O6 110.7(3) . .
O8 P2 O6 118.2(3) . .
O8B P2 O7 106.9(6) . .
O5 P2 O7 108.0(3) . .
O6C P2 O7 113(2) . .
O8 P2 O7 114.9(3) . .
O6 P2 O7 91.6(3) . .
O8B P2 O7B 99.4(7) . .
O5 P2 O7B 100.6(5) . .
O6C P2 O7B 131(2) . .
O8 P2 O7B 104.0(5) . .
O6 P2 O7B 110.0(5) . .
O8B P2 O6B 86.7(10) . .
O5 P2 O6B 106.1(7) . .
O8 P2 O6B 90.4(8) . .
O7 P2 O6B 124.7(7) . .
O7B P2 O6B 142.4(8) . .
O8B P2 O5C 116.2(7) . .
O6C P2 O5C 97(2) . .
O8 P2 O5C 103.0(5) . .
O6 P2 O5C 122.1(5) . .
O7 P2 O5C 106.6(5) . .
O7B P2 O5C 96.0(6) . .
O6B P2 O5C 114.6(8) . .
O8B P2 Ca5B 121.7(6) . .
O5 P2 Ca5B 112.9(3) . .
O6C P2 Ca5B 70(2) . .
O8 P2 Ca5B 135.0(3) . .
O6 P2 Ca5B 48.3(3) . .
O7B P2 Ca5B 62.1(5) . .
O6B P2 Ca5B 83.0(7) . .
O5C P2 Ca5B 120.2(5) . .
O8B P2 Ca4 135.2(6) . .
O5 P2 Ca4 54.7(2) . .
O6C P2 Ca4 109(2) . .
O8 P2 Ca4 130.2(3) . .
O6 P2 Ca4 110.7(2) . .
O7 P2 Ca4 53.4(2) . .
O7B P2 Ca4 48.0(4) . .
O6B P2 Ca4 138.1(8) . .
O5C P2 Ca4 54.0(5) . .
Ca5B P2 Ca4 74.54(18) . .
O5 P2 Ca1B 120.0(3) . .
O6C P2 Ca1B 82(2) . .
O6 P2 Ca1B 82.3(2) . .
O7 P2 Ca1B 130.7(2) . .
O7B P2 Ca1B 130.7(4) . .
O6B P2 Ca1B 52.9(8) . .
O5C P2 Ca1B 118.0(5) . .
Ca5B P2 Ca1B 117.4(2) . .
Ca4 P2 Ca1B 166.85(8) . .
P2 O5 Ca6 133.9(4) . 3_666
P2 O5 Ca4 96.4(3) . .
Ca6 O5 Ca4 99.6(2) 3_666 .
P2 O5 Ca5 129.7(3) . 4_566
Ca6 O5 Ca5 94.3(2) 3_666 4_566
Ca4 O5 Ca5 86.9(2) . 4_566
O6C O6 P2 73(4) . .
O6C O6 Ca6 95(4) . .
P2 O6 Ca6 144.7(3) . .
O6C O6 Ca5 133(5) . .
P2 O6 Ca5 102.4(3) . .
Ca6 O6 Ca5 109.8(2) . .
O7B O7 P2 84.4(17) . .
O7B O7 Ca5B 166.9(19) . .
P2 O7 Ca5B 106.9(4) . .
O7B O7 Ca3 63.1(17) . .
P2 O7 Ca3 129.0(3) . .
Ca5B O7 Ca3 111.8(4) . .
O7B O7 Ca5 158.7(18) . .
P2 O7 Ca5 113.4(3) . .
Ca3 O7 Ca5 108.9(2) . .
O7B O7 Ca4 67.1(17) . .
P2 O7 Ca4 96.3(3) . .
Ca5B O7 Ca4 104.4(3) . .
Ca3 O7 Ca4 104.5(2) . .
Ca5 O7 Ca4 98.2(2) . .
O8B O8 P2 69(3) . .
O8B O8 Ca1B 83(3) . .
P2 O8 Ca1B 117.4(4) . .
O8B O8 Ca2 116(3) . .
P2 O8 Ca2 131.6(4) . .
Ca1B O8 Ca2 110.8(3) . .
O8B O8 Ca1 75(3) . .
P2 O8 Ca1 124.9(4) . .
Ca2 O8 Ca1 100.8(3) . .
O6C O6B P2 68(4) . .
O6C O6B Ca6 103(4) . .
P2 O6B Ca6 152.0(11) . .
O6C O6B Ca1B 160(4) . .
P2 O6B Ca1B 97.9(8) . .
Ca6 O6B Ca1B 95.8(8) . .
O7 O7B P2 77.2(17) . .
O7 O7B Ca4 101.4(18) . .
P2 O7B Ca4 101.4(5) . .
P2 O7B Ca5B 86.5(6) . .
Ca4 O7B Ca5B 94.6(4) . .
O8 O8B P2 98(3) . .
O8 O8B Ca1B 87(3) . .
P2 O8B Ca1B 123.0(8) . .
O10B P3 O11 82.9(5) . .
O10B P3 O12 128.4(5) . .
O11 P3 O12 116.8(3) . .
O10B P3 O9B 119.9(7) . .
O11 P3 O9B 96.7(6) . .
O12 P3 O9B 105.3(6) . .
O10B P3 O12B 113.3(6) . .
O11 P3 O12B 137.3(4) . .
O9B P3 O12B 106.6(7) . .
O11 P3 O10 110.2(3) . .
O12 P3 O10 108.1(3) . .
O9B P3 O10 119.9(6) . .
O12B P3 O10 88.6(5) . .
O10B P3 O9 113.0(4) . .
O11 P3 O9 108.0(3) . .
O12 P3 O9 105.3(3) . .
O12B P3 O9 101.3(4) . .
O10 P3 O9 108.1(3) . .
O10B P3 O11B 108.3(6) . .
O12 P3 O11B 76.4(4) . .
O9B P3 O11B 108.7(7) . .
O12B P3 O11B 97.5(6) . .
O10 P3 O11B 126.8(4) . .
O9 P3 O11B 122.0(4) . .
O10B P3 Ca5 147.4(5) . .
O11 P3 Ca5 129.11(17) . .
O12 P3 Ca5 48.82(18) . .
O9B P3 Ca5 57.9(6) . .
O12B P3 Ca5 49.9(4) . .
O10 P3 Ca5 120.7(2) . .
O9 P3 Ca5 56.5(2) . .
O11B P3 Ca5 102.1(4) . .
O10B P3 Ca5B 154.8(5) . .
O11 P3 Ca5B 121.9(2) . .
O12 P3 Ca5B 47.8(3) . .
O9B P3 Ca5B 57.7(6) . .
O12B P3 Ca5B 52.6(4) . .
O10 P3 Ca5B 127.9(3) . .
O9 P3 Ca5B 58.3(3) . .
O11B P3 Ca5B 95.1(4) . .
O10B P3 Ca2 77.3(4) . 4_565
O11 P3 Ca2 133.23(17) . 4_565
O12 P3 Ca2 53.94(19) . 4_565
O9B P3 Ca2 129.9(6) . 4_565
O10 P3 Ca2 54.2(2) . 4_565
O9 P3 Ca2 118.7(2) . 4_565
O11B P3 Ca2 108.5(4) . 4_565
Ca5 P3 Ca2 82.28(7) . 4_565
Ca5B P3 Ca2 86.73(18) . 4_565
O11 P3 Ca2 47.54(15) . 3_766
O12 P3 Ca2 150.24(18) . 3_766
O9B P3 Ca2 102.0(6) . 3_766
O12B P3 Ca2 149.1(4) . 3_766
O10 P3 Ca2 66.8(2) . 3_766
O9 P3 Ca2 104.0(2) . 3_766
O11B P3 Ca2 83.9(4) . 3_766
Ca5 P3 Ca2 159.96(8) . 3_766
Ca5B P3 Ca2 158.3(2) . 3_766
Ca2 P3 Ca2 114.22(4) 4_565 3_766
P3 O9 Ca4 131.9(3) . 4_565
P3 O9 Ca1 108.7(3) . 4_575
Ca4 O9 Ca1 102.4(2) 4_565 4_575
P3 O9 Ca5 93.2(3) . .
Ca4 O9 Ca5 98.9(2) 4_565 .
Ca1 O9 Ca5 124.0(3) 4_575 .
P3 O10 Ca3 151.6(3) . 4_565
P3 O10 Ca2 97.0(2) . 4_565
Ca3 O10 Ca2 100.5(2) 4_565 4_565
P3 O10 Ca2 84.5(2) . 3_766
Ca3 O10 Ca2 91.51(16) 4_565 3_766
Ca2 O10 Ca2 149.48(19) 4_565 3_766
P3 O11 Ca3 150.3(2) . 3_766
P3 O11 Ca2 106.0(2) . 3_766
Ca3 O11 Ca2 103.13(16) 3_766 3_766
P3 O11 Ca1 88.83(18) . 4_575
Ca3 O11 Ca1 96.14(14) 3_766 4_575
Ca2 O11 Ca1 91.33(13) 3_766 4_575
P3 O12 Ca3 135.7(3) . .
P3 O12 Ca5 102.8(2) . .
Ca3 O12 Ca5 114.0(2) . .
P3 O12 Ca2 98.1(2) . 4_565
Ca3 O12 Ca2 90.65(15) . 4_565
Ca5 O12 Ca2 111.7(2) . 4_565
P3 O9B Ca1B 137.4(9) . 4_575
P3 O9B Ca4 115.3(7) . 4_565
Ca1B O9B Ca4 95.8(5) 4_575 4_565
P3 O9B Ca5B 93.7(7) . .
Ca1B O9B Ca5B 110.9(6) 4_575 .
Ca4 O9B Ca5B 97.8(5) 4_565 .
P3 O12B Ca5B 98.3(5) . .
O16B P4 O14B 114.7(6) . .
O16B P4 O13 105.5(4) . .
O14B P4 O13 109.1(4) . .
O16B P4 O15 136.6(5) . .
O14B P4 O15 75.1(4) . .
O13 P4 O15 110.6(2) . .
O14B P4 O16 130.1(4) . .
O13 P4 O16 116.0(2) . .
O15 P4 O16 106.2(3) . .
O16B P4 O14 82.0(4) . .
O13 P4 O14 110.6(2) . .
O15 P4 O14 106.2(3) . .
O16 P4 O14 106.6(2) . .
O16B P4 O15B 112.7(5) . .
O14B P4 O15B 109.3(5) . .
O13 P4 O15B 104.8(4) . .
O16 P4 O15B 79.0(4) . .
O14 P4 O15B 136.1(4) . .
O16B P4 Ca1B 54.5(4) . 4_575
O14B P4 Ca1B 60.5(4) . 4_575
O13 P4 Ca1B 128.20(16) . 4_575
O15 P4 Ca1B 113.9(2) . 4_575
O16 P4 Ca1B 75.1(2) . 4_575
O15B P4 Ca1B 126.9(4) . 4_575
O16B P4 Ca5B 70.3(5) . .
O14B P4 Ca5B 110.7(4) . .
O13 P4 Ca5B 137.5(2) . .
O15 P4 Ca5B 66.9(2) . .
O14 P4 Ca5B 110.5(3) . .
O15B P4 Ca5B 47.4(4) . .
Ca1B P4 Ca5B 85.2(2) 4_575 .
O16B P4 Ca5 77.3(4) . .
O14B P4 Ca5 106.2(4) . .
O13 P4 Ca5 138.93(15) . .
O15 P4 Ca5 59.64(19) . .
O16 P4 Ca5 47.37(19) . .
O14 P4 Ca5 110.31(18) . .
Ca1B P4 Ca5 87.58(11) 4_575 .
O16B P4 Ca4 148.1(4) . 2_655
O14B P4 Ca4 78.0(4) . 2_655
O15 P4 Ca4 73.77(19) . 2_655
O16 P4 Ca4 151.55(19) . 2_655
O14 P4 Ca4 100.44(16) . 2_655
O15B P4 Ca4 87.7(3) . 2_655
Ca1B P4 Ca4 131.80(8) 4_575 2_655
Ca5B P4 Ca4 135.06(16) . 2_655
Ca5 P4 Ca4 129.28(6) . 2_655
O16B P4 Ca4 116.3(4) . 4_565
O13 P4 Ca4 135.28(13) . 4_565
O16 P4 Ca4 107.69(18) . 4_565
O14 P4 Ca4 62.85(17) . 4_565
O15B P4 Ca4 73.8(3) . 4_565
Ca1B P4 Ca4 71.17(9) 4_575 4_565
Ca5B P4 Ca4 74.86(17) . 4_565
Ca5 P4 Ca4 69.03(6) . 4_565
Ca4 P4 Ca4 92.31(4) 2_655 4_565
P4 O13 Ca5 140.6(2) . 2_655
P4 O13 Ca4 109.79(16) . 2_655
Ca5 O13 Ca4 108.54(16) 2_655 2_655
P4 O13 Ca5B 142.5(3) . 2_655
Ca4 O13 Ca5B 103.4(3) 2_655 2_655
P4 O14 Ca1 126.5(2) . 4_575
P4 O14 Ca6 124.6(2) . 4_575
Ca1 O14 Ca6 108.21(17) 4_575 4_575
P4 O14 Ca4 89.0(2) . 4_565
Ca1 O14 Ca4 85.17(14) 4_575 4_565
Ca6 O14 Ca4 87.31(13) 4_575 4_565
P4 O15 Ca6 150.0(3) . 2_645
P4 O15 Ca4 109.6(3) . 4_565
Ca6 O15 Ca4 99.51(18) 2_645 4_565
P4 O15 Ca5 91.6(2) . .
Ca6 O15 Ca5 95.86(18) 2_645 .
Ca4 O15 Ca5 89.57(18) 4_565 .
P4 O15 Ca4 78.2(2) . 2_655
Ca6 O15 Ca4 83.84(15) 2_645 2_655
Ca4 O15 Ca4 113.24(18) 4_565 2_655
Ca5 O15 Ca4 157.0(2) . 2_655
P4 O16 Ca6 128.1(3) . .
P4 O16 Ca5 104.6(2) . .
Ca6 O16 Ca5 120.8(2) . .
P4 O14B Ca6 136.5(6) . 4_575
P4 O14B Ca4 117.8(5) . 4_565
Ca6 O14B Ca4 105.2(4) 4_575 4_565
P4 O14B Ca1B 89.9(5) . 4_575
Ca6 O14B Ca1B 92.4(4) 4_575 4_575
Ca4 O14B Ca1B 95.6(3) 4_565 4_575
P4 O15B Ca5B 103.7(5) . .
P4 O15B Ca6 134.1(5) . 2_645
Ca5B O15B Ca6 114.3(4) . 2_645
P4 O16B Ca6 129.1(6) . .
P4 O16B Ca1B 96.5(5) . 4_575
Ca6 O16B Ca1B 134.4(5) . 4_575
P4 O16B Ca5B 82.7(5) . .
Ca6 O16B Ca5B 87.8(4) . .
Ca1B O16B Ca5B 99.1(4) 4_575 .
O6 O6C O6B 77(6) . .
O6 O6C P2 79(4) . .
O6B O6C P2 83(4) . .
O6 O6C Ca6 68(4) . .
O6B O6C Ca6 58(4) . .
P2 O6C Ca6 133(4) . .
O6B O6C Ca5B 110(5) . .
P2 O6C Ca5B 81(2) . .
Ca6 O6C Ca5B 88.3(16) . .
O6 O6C Ca6 147(6) . 3_666
O6B O6C Ca6 136(5) . 3_666
P2 O6C Ca6 97(3) . 3_666
Ca6 O6C Ca6 129(2) . 3_666
Ca5B O6C Ca6 113(2) . 3_666
P2 O5C Ca4 93.4(6) . .
P2 O5C Ca6 115.3(7) . 3_666
Ca4 O5C Ca6 96.2(5) . 3_666
P2 O5C Ca5 143.3(7) . 4_566
Ca4 O5C Ca5 95.3(5) . 4_566
Ca6 O5C Ca5 99.1(5) 3_666 4_566
P2 O5C Ca5B 143.9(7) . 4_566
Ca4 O5C Ca5B 93.8(5) . 4_566
Ca6 O5C Ca5B 99.0(5) 3_666 4_566

loop_
_geom_bond_atom_site_label_1
_geom_bond_atom_site_label_2
_geom_bond_distance
_geom_bond_site_symmetry_2
Ca1 O1 2.347(3) .
Ca1 O14 2.354(5) 4_576
Ca1 O8 2.385(7) .
Ca1 O9 2.395(6) 4_576
Ca1 O3 2.633(6) 4_575
Ca1 O4 2.680(6) 4_575
Ca1 O11 2.925(5) 4_576
Ca1 P1 3.2078(18) 4_575
Ca1 P3 3.2565(19) 4_576
Ca1 P2 3.502(2) .
Ca1 P4 3.517(2) 4_576
Ca1 Ca2 3.5570(17) .
Ca1B O8B 2.216(15) .
Ca1B O8 2.229(8) .
Ca1B O9B 2.383(15) 4_576
Ca1B O1 2.415(5) .
Ca1B O16B 2.442(11) 4_576
Ca1B O14B 2.592(11) 4_576
Ca1B O6B 2.61(2) .
Ca1B O4B 2.828(13) 4_575
Ca1B P4 2.980(5) 4_576
Ca1B P2 3.242(4) .
Ca1B Ca6 3.540(4) .
Ca1B Ca4 3.677(4) 1_565
Ca2 O4 2.256(5) 3_767
Ca2 O8 2.229(7) .
Ca2 O11 2.472(4) 3_766
Ca2 O2 2.478(5) .
Ca2 O1 2.526(3) .
Ca2 O12 2.607(5) 4_566
Ca2 O10 2.608(5) 4_566
Ca2 O10 2.974(6) 3_766
Ca2 P1 3.0733(14) .
Ca2 P3 3.1928(15) 4_566
Ca2 P3 3.2210(15) 3_766
Ca2 P1 3.4184(14) 3_767
Ca3 O12 2.278(4) .
Ca3 O10 2.287(5) 4_566
Ca3 O11 2.338(4) 3_766
Ca3 O7 2.378(6) .
Ca3 O2 2.429(5) 4_565
Ca3 O1 2.481(3) 2_746
Ca3 O4 2.583(6) 2_746
Ca3 P1 3.1360(14) 2_746
Ca3 Ca2 3.4816(13) 4_565
Ca3 P3 3.5229(14) .
Ca3 P2 3.5682(15) .
Ca5 O13 2.237(5) 2_645
Ca5 O12 2.397(6) .
Ca5 O16 2.420(6) .
Ca5 O7 2.441(7) .
Ca5 O5C 2.511(14) 4_565
Ca5 O9 2.594(7) .
Ca5 O6 2.697(6) .
Ca5 O15 2.748(6) .
Ca5 O5 2.841(7) 4_565
Ca5 P3 3.106(4) .
Ca5 P4 3.183(4) .
Ca5 P2 3.375(3) .
Ca5B O7 2.202(12) .
Ca5B O13 2.374(11) 2_645
Ca5B O15B 2.405(14) .
Ca5B O12B 2.534(15) .
Ca5B O9B 2.672(18) .
Ca5B O7B 2.695(16) .
Ca5B O6C 2.90(5) .
Ca5B O5C 2.914(16) 4_565
Ca5B O16B 3.012(15) .
Ca5B P2 3.043(9) .
Ca5B P3 3.156(11) .
Ca5B P4 3.174(11) .
Ca6 O6B 2.142(18) .
Ca6 O16 2.261(5) .
Ca6 O6 2.272(5) .
Ca6 O14B 2.304(9) 4_576
Ca6 O5 2.320(6) 3_666
Ca6 O16B 2.332(10) .
Ca6 O15 2.358(5) 2_655
Ca6 O14 2.387(4) 4_576
Ca6 O3 2.389(5) 4_575
Ca6 O3B 2.411(11) 4_575
Ca6 O6C 2.45(5) .
Ca6 O5C 2.482(14) 3_666
Ca4 O9 2.248(6) 4_566
Ca4 O7B 2.320(12) .
Ca4 O3B 2.320(11) 4_565
Ca4 O13 2.336(3) 2_645
Ca4 O14B 2.368(10) 4_566
Ca4 O3 2.428(5) 4_565
Ca4 O7 2.469(6) .
Ca4 O15 2.479(5) 4_566
Ca4 O5C 2.478(14) .
Ca4 O5 2.511(6) .
Ca4 O9B 2.570(14) 4_566
Ca4 O2 2.607(6) 4_565
P1 O2B 1.503(16) .
P1 O3 1.517(5) .
P1 O4 1.522(5) .
P1 O3B 1.531(11) .
P1 O1 1.537(3) .
P1 O2 1.559(6) .
P1 O4B 1.563(12) .
P1 Ca4 3.0718(14) 4_566
P1 Ca3 3.1360(14) 2_756
P1 Ca1 3.2078(18) 4_576
P1 Ca2 3.4184(14) 3_767
O1 Ca3 2.481(3) 2_756
O2 Ca3 2.429(5) 4_566
O2 Ca4 2.607(6) 4_566
O3 Ca6 2.389(5) 4_576
O3 Ca4 2.428(5) 4_566
O3 Ca1 2.633(6) 4_576
O4 Ca2 2.256(5) 3_767
O4 Ca3 2.583(6) 2_756
O4 Ca1 2.680(6) 4_576
O2B Ca4 2.918(15) 4_566
O3B Ca4 2.320(11) 4_566
O3B Ca6 2.411(11) 4_576
O4B Ca1B 2.828(13) 4_576
P2 O8B 1.448(14) .
P2 O5 1.489(6) .
P2 O6C 1.49(5) .
P2 O8 1.541(7) .
P2 O6 1.531(5) .
P2 O7 1.555(6) .
P2 O7B 1.587(12) .
P2 O6B 1.598(18) .
P2 O5C 1.652(14) .
O5 Ca6 2.320(6) 3_666
O5 Ca5 2.841(7) 4_566
O6 O6C 0.74(5) .
O7 O7B 0.503(11) .
O8 O8B 0.359(15) .
O6B O6C 0.79(5) .
P3 O10B 1.488(10) .
P3 O11 1.493(4) .
P3 O12 1.513(4) .
P3 O9B 1.515(14) .
P3 O12B 1.551(10) .
P3 O10 1.553(5) .
P3 O9 1.569(6) .
P3 O11B 1.681(11) .
P3 Ca2 3.1928(15) 4_565
P3 Ca2 3.2210(15) 3_766
O9 Ca4 2.248(6) 4_565
O9 Ca1 2.395(6) 4_575
O10 Ca3 2.287(5) 4_565
O10 Ca2 2.608(5) 4_565
O10 Ca2 2.974(6) 3_766
O11 Ca3 2.338(4) 3_766
O11 Ca2 2.472(4) 3_766
O11 Ca1 2.925(5) 4_575
O12 Ca2 2.607(5) 4_565
O9B Ca1B 2.383(15) 4_575
O9B Ca4 2.570(14) 4_565
P4 O16B 1.452(10) .
P4 O14B 1.472(9) .
P4 O13 1.522(3) .
P4 O15 1.530(5) .
P4 O16 1.547(5) .
P4 O14 1.565(4) .
P4 O15B 1.578(9) .
P4 Ca1B 2.980(5) 4_575
P4 Ca4 3.1906(15) 2_655
P4 Ca4 3.3208(14) 4_565
O13 Ca5 2.237(5) 2_655
O13 Ca4 2.336(3) 2_655
O13 Ca5B 2.374(11) 2_655
O14 Ca1 2.354(5) 4_575
O14 Ca6 2.387(4) 4_575
O14 Ca4 2.955(5) 4_565
O15 Ca6 2.358(5) 2_645
O15 Ca4 2.479(5) 4_565
O15 Ca4 3.129(5) 2_655
O14B Ca6 2.304(9) 4_575
O14B Ca4 2.368(10) 4_565
O14B Ca1B 2.592(11) 4_575
O15B Ca6 2.489(9) 2_645
O16B Ca1B 2.442(11) 4_575
O6C Ca6 3.02(6) 3_666
O5C Ca6 2.482(14) 3_666
O5C Ca5 2.511(14) 4_566
O5C Ca5B 2.914(15) 4_566

loop_
_geom_torsion_atom_site_label_1
_geom_torsion_atom_site_label_2
_geom_torsion_atom_site_label_3
_geom_torsion_atom_site_label_4
_geom_torsion
_geom_torsion_site_symmetry_1
_geom_torsion_site_symmetry_4
O4 Ca2 Ca3 O12 -170.5(2) 3_767 .
O8 Ca2 Ca3 O12 17.1(3) . .
O11 Ca2 Ca3 O12 -94.3(2) 3_766 .
O2 Ca2 Ca3 O12 89.7(4) . .
O1 Ca2 Ca3 O12 -27.0(2) . .
O12 Ca2 Ca3 O12 119.8(3) 4_566 .
O10 Ca2 Ca3 O12 138.1(3) 4_566 .
O10 Ca2 Ca3 O12 -77.7(2) 3_766 .
P1 Ca2 Ca3 O12 0.4(2) . .
P3 Ca2 Ca3 O12 126.22(17) 4_566 .
P3 Ca2 Ca3 O12 -91.40(17) 3_766 .
P1 Ca2 Ca3 O12 -154.07(17) 3_767 .
O4 Ca2 Ca3 O10 51.4(2) 3_767 4_566
O8 Ca2 Ca3 O10 -121.0(3) . 4_566
O11 Ca2 Ca3 O10 127.6(2) 3_766 4_566
O2 Ca2 Ca3 O10 -48.4(4) . 4_566
O1 Ca2 Ca3 O10 -165.1(2) . 4_566
O12 Ca2 Ca3 O10 -18.3(2) 4_566 4_566
O10 Ca2 Ca3 O10 144.25(12) 3_766 4_566
P1 Ca2 Ca3 O10 -137.7(2) . 4_566
P3 Ca2 Ca3 O10 -11.86(18) 4_566 4_566
P3 Ca2 Ca3 O10 130.53(18) 3_766 4_566
P1 Ca2 Ca3 O10 67.85(18) 3_767 4_566
O4 Ca2 Ca3 O11 -76.2(2) 3_767 3_766
O8 Ca2 Ca3 O11 111.4(2) . 3_766
O2 Ca2 Ca3 O11 -176.0(4) . 3_766
O1 Ca2 Ca3 O11 67.28(19) . 3_766
O12 Ca2 Ca3 O11 -145.96(19) 4_566 3_766
O10 Ca2 Ca3 O11 -127.6(2) 4_566 3_766
O10 Ca2 Ca3 O11 16.60(19) 3_766 3_766
P1 Ca2 Ca3 O11 94.7(2) . 3_766
P3 Ca2 Ca3 O11 -139.50(17) 4_566 3_766
P3 Ca2 Ca3 O11 2.88(16) 3_766 3_766
P1 Ca2 Ca3 O11 -59.80(17) 3_767 3_766
O4 Ca2 Ca3 O7 151.0(2) 3_767 .
O8 Ca2 Ca3 O7 -21.4(2) . .
O11 Ca2 Ca3 O7 -132.8(2) 3_766 .
O2 Ca2 Ca3 O7 51.2(4) . .
O1 Ca2 Ca3 O7 -65.49(18) . .
O12 Ca2 Ca3 O7 81.27(18) 4_566 .
O10 Ca2 Ca3 O7 99.6(2) 4_566 .
O10 Ca2 Ca3 O7 -116.17(17) 3_766 .
P1 Ca2 Ca3 O7 -38.07(19) . .
P3 Ca2 Ca3 O7 87.73(15) 4_566 .
P3 Ca2 Ca3 O7 -129.89(15) 3_766 .
P1 Ca2 Ca3 O7 167.44(15) 3_767 .
O4 Ca2 Ca3 O2 89.9(2) 3_767 4_565
O8 Ca2 Ca3 O2 -82.5(2) . 4_565
O11 Ca2 Ca3 O2 166.1(2) 3_766 4_565
O2 Ca2 Ca3 O2 -9.9(3) . 4_565
O1 Ca2 Ca3 O2 -126.62(19) . 4_565
O12 Ca2 Ca3 O2 20.14(19) 4_566 4_565
O10 Ca2 Ca3 O2 38.4(2) 4_566 4_565
O10 Ca2 Ca3 O2 -177.31(19) 3_766 4_565
P1 Ca2 Ca3 O2 -99.2(2) . 4_565
P3 Ca2 Ca3 O2 26.59(17) 4_566 4_565
P3 Ca2 Ca3 O2 168.97(17) 3_766 4_565
P1 Ca2 Ca3 O2 106.30(17) 3_767 4_565
O4 Ca2 Ca3 O1 -11.27(17) 3_767 2_746
O8 Ca2 Ca3 O1 176.3(2) . 2_746
O11 Ca2 Ca3 O1 64.95(18) 3_766 2_746
O2 Ca2 Ca3 O1 -111.1(3) . 2_746
O1 Ca2 Ca3 O1 132.23(13) . 2_746
O12 Ca2 Ca3 O1 -81.01(13) 4_566 2_746
O10 Ca2 Ca3 O1 -62.7(2) 4_566 2_746
O10 Ca2 Ca3 O1 81.54(12) 3_766 2_746
P1 Ca2 Ca3 O1 159.64(14) . 2_746
P3 Ca2 Ca3 O1 -74.56(8) 4_566 2_746
P3 Ca2 Ca3 O1 67.82(8) 3_766 2_746
P1 Ca2 Ca3 O1 5.15(9) 3_767 2_746
O4 Ca2 Ca3 O4 -30.3(4) 3_767 2_746
O8 Ca2 Ca3 O4 157.3(3) . 2_746
O11 Ca2 Ca3 O4 46.0(3) 3_766 2_746
O2 Ca2 Ca3 O4 -130.1(4) . 2_746
O1 Ca2 Ca3 O4 113.2(3) . 2_746
O12 Ca2 Ca3 O4 -100.0(3) 4_566 2_746
O10 Ca2 Ca3 O4 -81.7(3) 4_566 2_746
O10 Ca2 Ca3 O4 62.6(3) 3_766 2_746
P1 Ca2 Ca3 O4 140.7(3) . 2_746
P3 Ca2 Ca3 O4 -93.5(3) 4_566 2_746
P3 Ca2 Ca3 O4 48.8(3) 3_766 2_746
P1 Ca2 Ca3 O4 -13.8(3) 3_767 2_746
O4 Ca2 Ca3 P1 -13.23(16) 3_767 2_746
O8 Ca2 Ca3 P1 174.35(19) . 2_746
O11 Ca2 Ca3 P1 62.98(17) 3_766 2_746
O2 Ca2 Ca3 P1 -113.0(3) . 2_746
O1 Ca2 Ca3 P1 130.26(11) . 2_746
O12 Ca2 Ca3 P1 -82.98(11) 4_566 2_746
O10 Ca2 Ca3 P1 -64.67(18) 4_566 2_746
O10 Ca2 Ca3 P1 79.58(10) 3_766 2_746
P1 Ca2 Ca3 P1 157.68(11) . 2_746
P3 Ca2 Ca3 P1 -76.52(5) 4_566 2_746
P3 Ca2 Ca3 P1 65.86(5) 3_766 2_746
P1 Ca2 Ca3 P1 3.18(6) 3_767 2_746
O4 Ca2 Ca3 Ca2 90.5(2) 3_767 4_565
O8 Ca2 Ca3 Ca2 -81.9(2) . 4_565
O11 Ca2 Ca3 Ca2 166.7(2) 3_766 4_565
O2 Ca2 Ca3 Ca2 -9.3(4) . 4_565
O1 Ca2 Ca3 Ca2 -125.97(16) . 4_565
O12 Ca2 Ca3 Ca2 20.8(2) 4_566 4_565
O10 Ca2 Ca3 Ca2 39.1(2) 4_566 4_565
O10 Ca2 Ca3 Ca2 -176.66(17) 3_766 4_565
P1 Ca2 Ca3 Ca2 -98.56(16) . 4_565
P3 Ca2 Ca3 Ca2 27.24(17) 4_566 4_565
P3 Ca2 Ca3 Ca2 169.62(16) 3_766 4_565
P1 Ca2 Ca3 Ca2 106.95(17) 3_767 4_565
O4 Ca2 Ca3 P3 -145.44(15) 3_767 .
O8 Ca2 Ca3 P3 42.14(19) . .
O11 Ca2 Ca3 P3 -69.23(17) 3_766 .
O2 Ca2 Ca3 P3 114.8(3) . .
O1 Ca2 Ca3 P3 -1.95(13) . .
O12 Ca2 Ca3 P3 144.81(11) 4_566 .
O10 Ca2 Ca3 P3 163.12(19) 4_566 .
O10 Ca2 Ca3 P3 -52.64(10) 3_766 .
P1 Ca2 Ca3 P3 25.47(15) . .
P3 Ca2 Ca3 P3 151.26(6) 4_566 .
P3 Ca2 Ca3 P3 -66.36(6) 3_766 .
P1 Ca2 Ca3 P3 -129.03(5) 3_767 .
O4 Ca2 Ca3 P2 156.23(15) 3_767 .
O8 Ca2 Ca3 P2 -16.18(18) . .
O11 Ca2 Ca3 P2 -127.55(17) 3_766 .
O2 Ca2 Ca3 P2 56.4(3) . .
O1 Ca2 Ca3 P2 -60.27(11) . .
O12 Ca2 Ca3 P2 86.49(11) 4_566 .
O10 Ca2 Ca3 P2 104.80(18) 4_566 .
O10 Ca2 Ca3 P2 -110.96(10) 3_766 .
P1 Ca2 Ca3 P2 -32.86(12) . .
P3 Ca2 Ca3 P2 92.94(4) 4_566 .
P3 Ca2 Ca3 P2 -124.68(4) 3_766 .
P1 Ca2 Ca3 P2 172.65(5) 3_767 .
O4 Ca2 P1 O2B -40.8(8) 3_767 .
O8 Ca2 P1 O2B 132.4(8) . .
O11 Ca2 P1 O2B -143.2(8) 3_766 .
O2 Ca2 P1 O2B 18.5(8) . .
O1 Ca2 P1 O2B -169.1(8) . .
O12 Ca2 P1 O2B 30.1(8) 4_566 .
O10 Ca2 P1 O2B 40.7(8) 4_566 .
O10 Ca2 P1 O2B -133.2(8) 3_766 .
P3 Ca2 P1 O2B 33.5(8) 4_566 .
P3 Ca2 P1 O2B -130.1(8) 3_766 .
P1 Ca2 P1 O2B -55.0(8) 3_767 .
O4 Ca2 P1 O3 -137.8(3) 3_767 .
O8 Ca2 P1 O3 35.4(3) . .
O11 Ca2 P1 O3 119.8(3) 3_766 .
O2 Ca2 P1 O3 -78.6(4) . .
O1 Ca2 P1 O3 93.9(3) . .
O12 Ca2 P1 O3 -66.9(3) 4_566 .
O10 Ca2 P1 O3 -56.4(4) 4_566 .
O10 Ca2 P1 O3 129.8(3) 3_766 .
P3 Ca2 P1 O3 -63.6(3) 4_566 .
P3 Ca2 P1 O3 132.9(3) 3_766 .
P1 Ca2 P1 O3 -152.1(3) 3_767 .
O4 Ca2 P1 O4 37.8(4) 3_767 .
O8 Ca2 P1 O4 -149.0(3) . .
O11 Ca2 P1 O4 -64.6(3) 3_766 .
O2 Ca2 P1 O4 97.1(4) . .
O1 Ca2 P1 O4 -90.5(3) . .
O12 Ca2 P1 O4 108.7(3) 4_566 .
O10 Ca2 P1 O4 119.3(4) 4_566 .
O10 Ca2 P1 O4 -54.6(3) 3_766 .
P3 Ca2 P1 O4 112.1(2) 4_566 .
P3 Ca2 P1 O4 -51.5(2) 3_766 .
P1 Ca2 P1 O4 23.6(2) 3_767 .
O4 Ca2 P1 O3B -138.2(5) 3_767 .
O8 Ca2 P1 O3B 35.0(5) . .
O11 Ca2 P1 O3B 119.4(5) 3_766 .
O2 Ca2 P1 O3B -78.9(5) . .
O1 Ca2 P1 O3B 93.5(5) . .
O12 Ca2 P1 O3B -67.3(5) 4_566 .
O10 Ca2 P1 O3B -56.8(5) 4_566 .
O10 Ca2 P1 O3B 129.4(5) 3_766 .
P3 Ca2 P1 O3B -63.9(5) 4_566 .
P3 Ca2 P1 O3B 132.5(5) 3_766 .
P1 Ca2 P1 O3B -152.4(5) 3_767 .
O4 Ca2 P1 O1 128.3(2) 3_767 .
O8 Ca2 P1 O1 -58.5(2) . .
O11 Ca2 P1 O1 25.9(2) 3_766 .
O2 Ca2 P1 O1 -172.4(3) . .
O12 Ca2 P1 O1 -160.81(18) 4_566 .
O10 Ca2 P1 O1 -150.3(3) 4_566 .
O10 Ca2 P1 O1 35.87(17) 3_766 .
P3 Ca2 P1 O1 -157.44(15) 4_566 .
P3 Ca2 P1 O1 39.00(15) 3_766 .
P1 Ca2 P1 O1 114.05(15) 3_767 .
O4 Ca2 P1 O2 -59.3(3) 3_767 .
O8 Ca2 P1 O2 114.0(3) . .
O11 Ca2 P1 O2 -161.6(3) 3_766 .
O1 Ca2 P1 O2 172.4(3) . .
O12 Ca2 P1 O2 11.6(3) 4_566 .
O10 Ca2 P1 O2 22.2(4) 4_566 .
O10 Ca2 P1 O2 -151.7(3) 3_766 .
P3 Ca2 P1 O2 15.0(3) 4_566 .
P3 Ca2 P1 O2 -148.6(3) 3_766 .
P1 Ca2 P1 O2 -73.5(3) 3_767 .
O4 Ca2 P1 O4B 32.9(6) 3_767 .
O8 Ca2 P1 O4B -153.9(7) . .
O11 Ca2 P1 O4B -69.5(7) 3_766 .
O2 Ca2 P1 O4B 92.1(7) . .
O1 Ca2 P1 O4B -95.4(7) . .
O12 Ca2 P1 O4B 103.8(6) 4_566 .
O10 Ca2 P1 O4B 114.3(7) 4_566 .
O10 Ca2 P1 O4B -59.6(6) 3_766 .
P3 Ca2 P1 O4B 107.1(6) 4_566 .
P3 Ca2 P1 O4B -56.4(6) 3_766 .
P1 Ca2 P1 O4B 18.6(6) 3_767 .
O4 Ca2 P1 Ca4 -89.63(15) 3_767 4_566
O8 Ca2 P1 Ca4 83.60(18) . 4_566
O11 Ca2 P1 Ca4 167.99(16) 3_766 4_566
O2 Ca2 P1 Ca4 -30.4(3) . 4_566
O1 Ca2 P1 Ca4 142.07(15) . 4_566
O12 Ca2 P1 Ca4 -18.73(11) 4_566 4_566
O10 Ca2 P1 Ca4 -8.2(3) 4_566 4_566
O10 Ca2 P1 Ca4 177.95(9) 3_766 4_566
P3 Ca2 P1 Ca4 -15.36(6) 4_566 4_566
P3 Ca2 P1 Ca4 -178.92(4) 3_766 4_566
P1 Ca2 P1 Ca4 -103.87(4) 3_767 4_566
O4 Ca2 P1 Ca3 75.82(15) 3_767 2_756
O8 Ca2 P1 Ca3 -110.94(18) . 2_756
O11 Ca2 P1 Ca3 -26.55(16) 3_766 2_756
O2 Ca2 P1 Ca3 135.1(3) . 2_756
O1 Ca2 P1 Ca3 -52.47(14) . 2_756
O12 Ca2 P1 Ca3 146.72(11) 4_566 2_756
O10 Ca2 P1 Ca3 157.3(3) 4_566 2_756
O10 Ca2 P1 Ca3 -16.60(9) 3_766 2_756
P3 Ca2 P1 Ca3 150.10(5) 4_566 2_756
P3 Ca2 P1 Ca3 -13.47(4) 3_766 2_756
P1 Ca2 P1 Ca3 61.59(3) 3_767 2_756
O4 Ca2 P1 Ca1 -21.9(2) 3_767 4_576
O8 Ca2 P1 Ca1 151.4(2) . 4_576
O11 Ca2 P1 Ca1 -124.2(2) 3_766 4_576
O2 Ca2 P1 Ca1 37.4(3) . 4_576
O1 Ca2 P1 Ca1 -150.1(2) . 4_576
O12 Ca2 P1 Ca1 49.0(2) 4_566 4_576
O10 Ca2 P1 Ca1 59.6(4) 4_566 4_576
O10 Ca2 P1 Ca1 -114.3(2) 3_766 4_576
P3 Ca2 P1 Ca1 52.4(2) 4_566 4_576
P3 Ca2 P1 Ca1 -111.15(18) 3_766 4_576
P1 Ca2 P1 Ca1 -36.10(17) 3_767 4_576
O4 Ca2 P1 Ca2 14.24(15) 3_767 3_767
O8 Ca2 P1 Ca2 -172.53(18) . 3_767
O11 Ca2 P1 Ca2 -88.14(16) 3_766 3_767
O2 Ca2 P1 Ca2 73.5(3) . 3_767
O1 Ca2 P1 Ca2 -114.05(15) . 3_767
O12 Ca2 P1 Ca2 85.14(11) 4_566 3_767
O10 Ca2 P1 Ca2 95.7(3) 4_566 3_767
O10 Ca2 P1 Ca2 -78.18(9) 3_766 3_767
P3 Ca2 P1 Ca2 88.51(5) 4_566 3_767
P3 Ca2 P1 Ca2 -75.05(4) 3_766 3_767
P1 Ca2 P1 Ca2 0 3_767 3_767
O2B P1 O1 Ca1 114.1(7) . .
O3 P1 O1 Ca1 -22.5(5) . .
O4 P1 O1 Ca1 -143.0(4) . .
O3B P1 O1 Ca1 -5.7(6) . .
O2 P1 O1 Ca1 99.0(4) . .
O4B P1 O1 Ca1 -128.9(6) . .
Ca4 P1 O1 Ca1 37.7(5) 4_566 .
Ca2 P1 O1 Ca1 105.4(4) . .
Ca3 P1 O1 Ca1 -154.8(4) 2_756 .
Ca1 P1 O1 Ca1 -87.8(4) 4_576 .
Ca2 P1 O1 Ca1 -174.9(3) 3_767 .
O2B P1 O1 Ca1B 111.2(7) . .
O3 P1 O1 Ca1B -25.4(4) . .
O4 P1 O1 Ca1B -145.9(3) . .
O3B P1 O1 Ca1B -8.6(6) . .
O2 P1 O1 Ca1B 96.1(3) . .
O4B P1 O1 Ca1B -131.8(6) . .
Ca4 P1 O1 Ca1B 34.8(4) 4_566 .
Ca2 P1 O1 Ca1B 102.5(3) . .
Ca3 P1 O1 Ca1B -157.7(3) 2_756 .
Ca1 P1 O1 Ca1B -90.7(3) 4_576 .
Ca2 P1 O1 Ca1B -177.9(2) 3_767 .
O2B P1 O1 Ca3 -91.1(6) . 2_756
O3 P1 O1 Ca3 132.3(3) . 2_756
O4 P1 O1 Ca3 11.8(3) . 2_756
O3B P1 O1 Ca3 149.1(5) . 2_756
O2 P1 O1 Ca3 -106.2(2) . 2_756
O4B P1 O1 Ca3 25.9(6) . 2_756
Ca4 P1 O1 Ca3 -167.48(10) 4_566 2_756
Ca2 P1 O1 Ca3 -99.83(14) . 2_756
Ca1 P1 O1 Ca3 67.0(2) 4_576 2_756
Ca2 P1 O1 Ca3 -20.17(15) 3_767 2_756
O2B P1 O1 Ca2 8.7(6) . .
O3 P1 O1 Ca2 -127.9(3) . .
O4 P1 O1 Ca2 111.6(2) . .
O3B P1 O1 Ca2 -111.1(5) . .
O2 P1 O1 Ca2 -6.4(3) . .
O4B P1 O1 Ca2 125.8(5) . .
Ca4 P1 O1 Ca2 -67.6(2) 4_566 .
Ca3 P1 O1 Ca2 99.83(14) 2_756 .
Ca1 P1 O1 Ca2 166.84(11) 4_576 .
Ca2 P1 O1 Ca2 79.66(11) 3_767 .
O14 Ca1 O1 P1 7.9(4) 4_576 .
O8 Ca1 O1 P1 -76.4(4) . .
O9 Ca1 O1 P1 90.5(4) 4_576 .
O4 Ca1 O1 P1 -174.3(3) 4_575 .
O11 Ca1 O1 P1 132.2(4) 4_576 .
P1 Ca1 O1 P1 178.8(2) 4_575 .
P3 Ca1 O1 P1 111.3(4) 4_576 .
P2 Ca1 O1 P1 -70.0(4) . .
P4 Ca1 O1 P1 23.9(4) 4_576 .
Ca2 Ca1 O1 P1 -105.8(4) . .
O14 Ca1 O1 Ca1B 15.5(4) 4_576 .
O8 Ca1 O1 Ca1B -68.7(4) . .
O9 Ca1 O1 Ca1B 98.2(4) 4_576 .
O4 Ca1 O1 Ca1B -166.7(5) 4_575 .
O11 Ca1 O1 Ca1B 139.8(4) 4_576 .
P1 Ca1 O1 Ca1B -173.6(5) 4_575 .
P3 Ca1 O1 Ca1B 119.0(4) 4_576 .
P2 Ca1 O1 Ca1B -62.4(4) . .
P4 Ca1 O1 Ca1B 31.5(4) 4_576 .
Ca2 Ca1 O1 Ca1B -98.2(4) . .
O14 Ca1 O1 Ca3 -145.73(16) 4_576 2_756
O8 Ca1 O1 Ca3 130.0(2) . 2_756
O9 Ca1 O1 Ca3 -63.1(2) 4_576 2_756
O4 Ca1 O1 Ca3 32.0(2) 4_575 2_756
O11 Ca1 O1 Ca3 -21.41(12) 4_576 2_756
P1 Ca1 O1 Ca3 25.1(3) 4_575 2_756
P3 Ca1 O1 Ca3 -42.28(11) 4_576 2_756
P2 Ca1 O1 Ca3 136.38(11) . 2_756
P4 Ca1 O1 Ca3 -129.76(10) 4_576 2_756
Ca2 Ca1 O1 Ca3 100.57(14) . 2_756
O14 Ca1 O1 Ca2 113.70(16) 4_576 .
O8 Ca1 O1 Ca2 29.44(19) . .
O9 Ca1 O1 Ca2 -163.64(17) 4_576 .
O4 Ca1 O1 Ca2 -68.53(19) 4_575 .
O11 Ca1 O1 Ca2 -121.98(13) 4_576 .
P1 Ca1 O1 Ca2 -75.4(2) 4_575 .
P3 Ca1 O1 Ca2 -142.86(9) 4_576 .
P2 Ca1 O1 Ca2 35.81(9) . .
P4 Ca1 O1 Ca2 129.67(8) 4_576 .
O8B Ca1B O1 P1 -94.0(5) . .
O8 Ca1B O1 P1 -87.2(3) . .
O9B Ca1B O1 P1 111.2(4) 4_576 .
O16B Ca1B O1 P1 29.8(4) 4_576 .
O14B Ca1B O1 P1 51.5(7) 4_576 .
O6B Ca1B O1 P1 -69.3(6) . .
O4B Ca1B O1 P1 -175.8(3) 4_575 .
P4 Ca1B O1 P1 38.9(4) 4_576 .
P2 Ca1B O1 P1 -80.9(3) . .
Ca6 Ca1B O1 P1 -69.9(8) . .
Ca4 Ca1B O1 P1 114.3(3) 1_565 .
O8B Ca1B O1 Ca1 91.4(6) . .
O8 Ca1B O1 Ca1 98.1(5) . .
O9B Ca1B O1 Ca1 -63.4(5) 4_576 .
O16B Ca1B O1 Ca1 -144.9(5) 4_576 .
O14B Ca1B O1 Ca1 -123.2(8) 4_576 .
O6B Ca1B O1 Ca1 116.1(7) . .
O4B Ca1B O1 Ca1 9.6(4) 4_575 .
P4 Ca1B O1 Ca1 -135.7(5) 4_576 .
P2 Ca1B O1 Ca1 104.4(4) . .
Ca6 Ca1B O1 Ca1 115.5(9) . .
Ca4 Ca1B O1 Ca1 -60.3(4) 1_565 .
O8B Ca1B O1 Ca3 113.1(4) . 2_756
O8 Ca1B O1 Ca3 119.9(3) . 2_756
O9B Ca1B O1 Ca3 -41.6(4) 4_576 2_756
O16B Ca1B O1 Ca3 -123.1(3) 4_576 2_756
O14B Ca1B O1 Ca3 -101.4(6) 4_576 2_756
O6B Ca1B O1 Ca3 137.9(5) . 2_756
O4B Ca1B O1 Ca3 31.3(3) 4_575 2_756
P4 Ca1B O1 Ca3 -114.0(2) 4_576 2_756
P2 Ca1B O1 Ca3 126.19(16) . 2_756
Ca6 Ca1B O1 Ca3 137.3(6) . 2_756
Ca4 Ca1B O1 Ca3 -38.5(3) 1_565 2_756
O8B Ca1B O1 Ca2 8.1(4) . .
O8 Ca1B O1 Ca2 14.9(2) . .
O9B Ca1B O1 Ca2 -146.6(4) 4_576 .
O16B Ca1B O1 Ca2 131.9(3) 4_576 .
O14B Ca1B O1 Ca2 153.6(6) 4_576 .
O6B Ca1B O1 Ca2 32.9(5) . .
O4B Ca1B O1 Ca2 -73.7(3) 4_575 .
P4 Ca1B O1 Ca2 141.03(16) 4_576 .
P2 Ca1B O1 Ca2 21.20(15) . .
Ca6 Ca1B O1 Ca2 32.3(8) . .
Ca4 Ca1B O1 Ca2 -143.5(2) 1_565 .
O4 Ca2 O1 P1 -60.2(2) 3_767 .
O8 Ca2 O1 P1 117.2(2) . .
O11 Ca2 O1 P1 -162.27(15) 3_766 .
O2 Ca2 O1 P1 4.39(18) . .
O12 Ca2 O1 P1 23.9(2) 4_566 .
O10 Ca2 O1 P1 122.6(5) 4_566 .
O10 Ca2 O1 P1 -139.01(18) 3_766 .
P3 Ca2 O1 P1 41.6(3) 4_566 .
P3 Ca2 O1 P1 -145.30(13) 3_766 .
P1 Ca2 O1 P1 -66.63(14) 3_767 .
O4 Ca2 O1 Ca1 150.83(18) 3_767 .
O8 Ca2 O1 Ca1 -31.9(2) . .
O11 Ca2 O1 Ca1 48.72(15) 3_766 .
O2 Ca2 O1 Ca1 -144.6(2) . .
O12 Ca2 O1 Ca1 -125.14(16) 4_566 .
O10 Ca2 O1 Ca1 -26.4(6) 4_566 .
O10 Ca2 O1 Ca1 71.99(13) 3_766 .
P1 Ca2 O1 Ca1 -149.0(2) . .
P3 Ca2 O1 Ca1 -107.43(16) 4_566 .
P3 Ca2 O1 Ca1 65.69(10) 3_766 .
P1 Ca2 O1 Ca1 144.36(9) 3_767 .
O4 Ca2 O1 Ca1B 167.6(2) 3_767 .
O8 Ca2 O1 Ca1B -15.1(2) . .
O11 Ca2 O1 Ca1B 65.49(18) 3_766 .
O2 Ca2 O1 Ca1B -127.9(2) . .
O12 Ca2 O1 Ca1B -108.4(2) 4_566 .
O10 Ca2 O1 Ca1B -9.6(6) 4_566 .
O10 Ca2 O1 Ca1B 88.75(17) 3_766 .
P1 Ca2 O1 Ca1B -132.2(2) . .
P3 Ca2 O1 Ca1B -90.7(2) 4_566 .
P3 Ca2 O1 Ca1B 82.46(14) 3_766 .
P1 Ca2 O1 Ca1B 161.12(14) 3_767 .
O4 Ca2 O1 Ca3 40.8(2) 3_767 2_756
O8 Ca2 O1 Ca3 -141.9(2) . 2_756
O11 Ca2 O1 Ca3 -61.32(14) 3_766 2_756
O2 Ca2 O1 Ca3 105.34(18) . 2_756
O12 Ca2 O1 Ca3 124.82(15) 4_566 2_756
O10 Ca2 O1 Ca3 -136.5(5) 4_566 2_756
O10 Ca2 O1 Ca3 -38.06(11) 3_766 2_756
P1 Ca2 O1 Ca3 100.95(16) . 2_756
P3 Ca2 O1 Ca3 142.53(12) 4_566 2_756
P3 Ca2 O1 Ca3 -44.35(9) 3_766 2_756
P1 Ca2 O1 Ca3 34.31(9) 3_767 2_756
O2B P1 O2 Ca3 29(2) . 4_566
O3 P1 O2 Ca3 -123.9(6) . 4_566
O4 P1 O2 Ca3 -4.8(7) . 4_566
O3B P1 O2 Ca3 -138.8(7) . 4_566
O1 P1 O2 Ca3 109.5(6) . 4_566
O4B P1 O2 Ca3 -23.2(9) . 4_566
Ca4 P1 O2 Ca3 -112.3(7) 4_566 4_566
Ca2 P1 O2 Ca3 103.0(7) . 4_566
Ca3 P1 O2 Ca3 54.9(7) 2_756 4_566
Ca1 P1 O2 Ca3 -65.7(7) 4_576 4_566
Ca2 P1 O2 Ca3 -0.8(6) 3_767 4_566
O2B P1 O2 Ca2 -74(3) . .
O3 P1 O2 Ca2 133.1(3) . .
O4 P1 O2 Ca2 -107.8(3) . .
O3B P1 O2 Ca2 118.2(4) . .
O1 P1 O2 Ca2 6.5(3) . .
O4B P1 O2 Ca2 -126.2(5) . .
Ca4 P1 O2 Ca2 144.6(3) 4_566 .
Ca3 P1 O2 Ca2 -48.2(2) 2_756 .
Ca1 P1 O2 Ca2 -168.72(9) 4_576 .
Ca2 P1 O2 Ca2 -103.83(17) 3_767 .
O2B P1 O2 Ca4 141(3) . 4_566
O3 P1 O2 Ca4 -11.6(3) . 4_566
O4 P1 O2 Ca4 107.5(3) . 4_566
O3B P1 O2 Ca4 -26.5(4) . 4_566
O1 P1 O2 Ca4 -138.15(16) . 4_566
O4B P1 O2 Ca4 89.1(5) . 4_566
Ca2 P1 O2 Ca4 -144.6(3) . 4_566
Ca3 P1 O2 Ca4 167.18(6) 2_756 4_566
Ca1 P1 O2 Ca4 46.6(2) 4_576 4_566
Ca2 P1 O2 Ca4 111.53(14) 3_767 4_566
O4 Ca2 O2 P1 121.6(3) 3_767 .
O8 Ca2 O2 P1 -68.1(3) . .
O11 Ca2 O2 P1 54.4(8) 3_766 .
O1 Ca2 O2 P1 -4.34(17) . .
O12 Ca2 O2 P1 -167.7(3) 4_566 .
O10 Ca2 O2 P1 -168.7(2) 4_566 .
O10 Ca2 O2 P1 31.0(3) 3_766 .
P3 Ca2 O2 P1 -167.9(2) 4_566 .
P3 Ca2 O2 P1 46.3(3) 3_766 .
P1 Ca2 O2 P1 102.0(2) 3_767 .
O4 Ca2 O2 Ca3 -30.80(19) 3_767 4_566
O8 Ca2 O2 Ca3 139.5(2) . 4_566
O11 Ca2 O2 Ca3 -98.0(6) 3_766 4_566
O1 Ca2 O2 Ca3 -156.8(2) . 4_566
O12 Ca2 O2 Ca3 39.88(15) 4_566 4_566
O10 Ca2 O2 Ca3 38.9(3) 4_566 4_566
O10 Ca2 O2 Ca3 -121.44(16) 3_766 4_566
P1 Ca2 O2 Ca3 -152.4(4) . 4_566
P3 Ca2 O2 Ca3 39.66(16) 4_566 4_566
P3 Ca2 O2 Ca3 -106.18(18) 3_766 4_566
P1 Ca2 O2 Ca3 -50.45(13) 3_767 4_566
O4 Ca2 O2 Ca4 -136.9(4) 3_767 4_566
O8 Ca2 O2 Ca4 33.4(4) . 4_566
O11 Ca2 O2 Ca4 155.9(5) 3_766 4_566
O1 Ca2 O2 Ca4 97.1(4) . 4_566
O12 Ca2 O2 Ca4 -66.2(4) 4_566 4_566
O10 Ca2 O2 Ca4 -67.2(4) 4_566 4_566
O10 Ca2 O2 Ca4 132.5(4) 3_766 4_566
P1 Ca2 O2 Ca4 101.5(5) . 4_566
P3 Ca2 O2 Ca4 -66.4(4) 4_566 4_566
P3 Ca2 O2 Ca4 147.7(3) 3_766 4_566
P1 Ca2 O2 Ca4 -156.5(4) 3_767 4_566
O2B P1 O3 Ca6 -133.7(9) . 4_576
O4 P1 O3 Ca6 114.0(7) . 4_576
O3B P1 O3 Ca6 -69.0(17) . 4_576
O1 P1 O3 Ca6 -4.4(8) . 4_576
O2 P1 O3 Ca6 -125.8(7) . 4_576
O4B P1 O3 Ca6 116.7(8) . 4_576
Ca4 P1 O3 Ca6 -138.4(9) 4_566 4_576
Ca2 P1 O3 Ca6 -70.1(8) . 4_576
Ca3 P1 O3 Ca6 55.9(9) 2_756 4_576
Ca1 P1 O3 Ca6 129.1(8) 4_576 4_576
Ca2 P1 O3 Ca6 144.4(6) 3_767 4_576
O2B P1 O3 Ca4 4.7(7) . 4_566
O4 P1 O3 Ca4 -107.6(3) . 4_566
O3B P1 O3 Ca4 69.4(17) . 4_566
O1 P1 O3 Ca4 134.03(19) . 4_566
O2 P1 O3 Ca4 12.6(3) . 4_566
O4B P1 O3 Ca4 -104.9(5) . 4_566
Ca2 P1 O3 Ca4 68.3(3) . 4_566
Ca3 P1 O3 Ca4 -165.67(10) 2_756 4_566
Ca1 P1 O3 Ca4 -92.5(2) 4_576 4_566
Ca2 P1 O3 Ca4 -77.2(3) 3_767 4_566
O2B P1 O3 Ca1 97.3(7) . 4_576
O4 P1 O3 Ca1 -15.0(3) . 4_576
O3B P1 O3 Ca1 161.9(18) . 4_576
O1 P1 O3 Ca1 -133.44(18) . 4_576
O2 P1 O3 Ca1 105.2(3) . 4_576
O4B P1 O3 Ca1 -12.4(5) . 4_576
Ca4 P1 O3 Ca1 92.5(2) 4_566 4_576
Ca2 P1 O3 Ca1 160.81(11) . 4_576
Ca3 P1 O3 Ca1 -73.1(3) 2_756 4_576
Ca2 P1 O3 Ca1 15.3(3) 3_767 4_576
O2B P1 O4 Ca2 -0.5(7) . 3_767
O3 P1 O4 Ca2 126.2(4) . 3_767
O3B P1 O4 Ca2 125.1(6) . 3_767
O1 P1 O4 Ca2 -108.5(4) . 3_767
O2 P1 O4 Ca2 7.6(5) . 3_767
O4B P1 O4 Ca2 118(2) . 3_767
Ca4 P1 O4 Ca2 71.0(4) 4_566 3_767
Ca2 P1 O4 Ca2 -50.5(4) . 3_767
Ca3 P1 O4 Ca2 -97.2(4) 2_756 3_767
Ca1 P1 O4 Ca2 111.5(4) 4_576 3_767
O2B P1 O4 Ca3 96.7(6) . 2_756
O3 P1 O4 Ca3 -136.5(2) . 2_756
O3B P1 O4 Ca3 -137.7(5) . 2_756
O1 P1 O4 Ca3 -11.2(2) . 2_756
O2 P1 O4 Ca3 104.9(3) . 2_756
O4B P1 O4 Ca3 -145(2) . 2_756
Ca4 P1 O4 Ca3 168.27(7) 4_566 2_756
Ca2 P1 O4 Ca3 46.7(2) . 2_756
Ca1 P1 O4 Ca3 -151.3(3) 4_576 2_756
Ca2 P1 O4 Ca3 97.2(4) 3_767 2_756
O2B P1 O4 Ca1 -112.0(6) . 4_576
O3 P1 O4 Ca1 14.7(3) . 4_576
O3B P1 O4 Ca1 13.6(6) . 4_576
O1 P1 O4 Ca1 140.04(17) . 4_576
O2 P1 O4 Ca1 -103.9(3) . 4_576
O4B P1 O4 Ca1 6.0(19) . 4_576
Ca4 P1 O4 Ca1 -40.5(2) 4_566 4_576
Ca2 P1 O4 Ca1 -162.02(8) . 4_576
Ca3 P1 O4 Ca1 151.3(3) 2_756 4_576
Ca2 P1 O4 Ca1 -111.5(4) 3_767 4_576
O3 P1 O2B Ca4 -3.9(6) . 4_566
O4 P1 O2B Ca4 113.9(3) . 4_566
O3B P1 O2B Ca4 -21.2(6) . 4_566
O1 P1 O2B Ca4 -138.07(19) . 4_566
O2 P1 O2B Ca4 -35(3) . 4_566
O4B P1 O2B Ca4 97.8(5) . 4_566
Ca2 P1 O2B Ca4 -128.8(7) . 4_566
Ca3 P1 O2B Ca4 169.62(12) 2_756 4_566
Ca1 P1 O2B Ca4 57.2(4) 4_576 4_566
Ca2 P1 O2B Ca4 113.6(4) 3_767 4_566
O2B P1 O3B Ca4 27.6(8) . 4_566
O3 P1 O3B Ca4 -95.5(17) . 4_566
O4 P1 O3B Ca4 -91.9(6) . 4_566
O1 P1 O3B Ca4 142.7(3) . 4_566
O2 P1 O3B Ca4 31.1(5) . 4_566
O4B P1 O3B Ca4 -89.5(7) . 4_566
Ca2 P1 O3B Ca4 83.6(5) . 4_566
Ca3 P1 O3B Ca4 -171.7(3) 2_756 4_566
Ca1 P1 O3B Ca4 -80.1(4) 4_576 4_566
Ca2 P1 O3B Ca4 -52.3(8) 3_767 4_566
O2B P1 O3B Ca6 177.2(12) . 4_576
O3 P1 O3B Ca6 54.0(15) . 4_576
O4 P1 O3B Ca6 57.6(14) . 4_576
O1 P1 O3B Ca6 -67.7(13) . 4_576
O2 P1 O3B Ca6 -179.4(11) . 4_576
O4B P1 O3B Ca6 60.0(14) . 4_576
Ca4 P1 O3B Ca6 149.5(15) 4_566 4_576
Ca2 P1 O3B Ca6 -126.9(11) . 4_576
Ca3 P1 O3B Ca6 -22.2(18) 2_756 4_576
Ca1 P1 O3B Ca6 69.5(12) 4_576 4_576
Ca2 P1 O3B Ca6 97.2(12) 3_767 4_576
O2B P1 O4B Ca1B -111.5(7) . 4_576
O3 P1 O4B Ca1B 11.3(5) . 4_576
O4 P1 O4B Ca1B -177(2) . 4_576
O3B P1 O4B Ca1B 9.5(7) . 4_576
O1 P1 O4B Ca1B 132.0(4) . 4_576
O2 P1 O4B Ca1B -99.5(5) . 4_576
Ca4 P1 O4B Ca1B -39.2(5) 4_566 4_576
Ca2 P1 O4B Ca1B -162.09(17) . 4_576
Ca3 P1 O4B Ca1B 153.3(6) 2_756 4_576
Ca1 P1 O4B Ca1B -4.91(19) 4_576 4_576
Ca2 P1 O4B Ca1B -133.7(9) 3_767 4_576
O7 Ca5B P2 O8B 81.3(8) . .
O13 Ca5B P2 O8B 163.2(7) 2_645 .
O15B Ca5B P2 O8B -120.0(8) . .
O12B Ca5B P2 O8B 61.3(8) . .
O9B Ca5B P2 O8B 2.0(10) . .
O7B Ca5B P2 O8B 83.7(8) . .
O6C Ca5B P2 O8B -109(3) . .
O5C Ca5B P2 O8B 138.5(12) 4_565 .
O16B Ca5B P2 O8B -67.2(8) . .
P3 Ca5B P2 O8B 31.7(8) . .
P4 Ca5B P2 O8B -85.1(8) . .
O7 Ca5B P2 O5 -92.4(5) . .
O13 Ca5B P2 O5 -10.5(4) 2_645 .
O15B Ca5B P2 O5 66.3(6) . .
O12B Ca5B P2 O5 -112.5(5) . .
O9B Ca5B P2 O5 -171.8(6) . .
O7B Ca5B P2 O5 -90.1(6) . .
O6C Ca5B P2 O5 77(3) . .
O5C Ca5B P2 O5 -35.3(12) 4_565 .
O16B Ca5B P2 O5 119.1(4) . .
P3 Ca5B P2 O5 -142.1(4) . .
P4 Ca5B P2 O5 101.2(4) . .
O7 Ca5B P2 O6C -170(3) . .
O13 Ca5B P2 O6C -88(3) 2_645 .
O15B Ca5B P2 O6C -11(3) . .
O12B Ca5B P2 O6C 170(3) . .
O9B Ca5B P2 O6C 111(3) . .
O7B Ca5B P2 O6C -167(3) . .
O5C Ca5B P2 O6C -112(3) 4_565 .
O16B Ca5B P2 O6C 42(3) . .
P3 Ca5B P2 O6C 141(3) . .
P4 Ca5B P2 O6C 24(3) . .
O7 Ca5B P2 O8 79.5(6) . .
O13 Ca5B P2 O8 161.4(4) 2_645 .
O15B Ca5B P2 O8 -121.8(6) . .
O12B Ca5B P2 O8 59.4(6) . .
O9B Ca5B P2 O8 0.1(9) . .
O7B Ca5B P2 O8 81.8(6) . .
O6C Ca5B P2 O8 -111(3) . .
O5C Ca5B P2 O8 136.6(10) 4_565 .
O16B Ca5B P2 O8 -69.0(6) . .
P3 Ca5B P2 O8 29.8(6) . .
P4 Ca5B P2 O8 -86.9(6) . .
O7 Ca5B P2 O6 169.7(6) . .
O13 Ca5B P2 O6 -108.4(5) 2_645 .
O15B Ca5B P2 O6 -31.6(5) . .
O12B Ca5B P2 O6 149.7(6) . .
O9B Ca5B P2 O6 90.3(7) . .
O7B Ca5B P2 O6 172.1(6) . .
O6C Ca5B P2 O6 -21(3) . .
O5C Ca5B P2 O6 -133.1(12) 4_565 .
O16B Ca5B P2 O6 21.2(4) . .
P3 Ca5B P2 O6 120.0(5) . .
P4 Ca5B P2 O6 3.3(3) . .
O13 Ca5B P2 O7 81.9(4) 2_645 .
O15B Ca5B P2 O7 158.7(7) . .
O12B Ca5B P2 O7 -20.0(4) . .
O9B Ca5B P2 O7 -79.4(7) . .
O7B Ca5B P2 O7 2.4(7) . .
O6C Ca5B P2 O7 170(3) . .
O5C Ca5B P2 O7 57.2(10) 4_565 .
O16B Ca5B P2 O7 -148.5(6) . .
P3 Ca5B P2 O7 -49.6(4) . .
P4 Ca5B P2 O7 -166.4(6) . .
O7 Ca5B P2 O7B -2.4(7) . .
O13 Ca5B P2 O7B 79.6(5) 2_645 .
O15B Ca5B P2 O7B 156.3(8) . .
O12B Ca5B P2 O7B -22.4(6) . .
O9B Ca5B P2 O7B -81.7(8) . .
O6C Ca5B P2 O7B 167(3) . .
O5C Ca5B P2 O7B 54.8(11) 4_565 .
O16B Ca5B P2 O7B -150.8(6) . .
P3 Ca5B P2 O7B -52.0(5) . .
P4 Ca5B P2 O7B -168.8(6) . .
O7 Ca5B P2 O6B 163.0(8) . .
O13 Ca5B P2 O6B -115.1(8) 2_645 .
O15B Ca5B P2 O6B -38.3(9) . .
O12B Ca5B P2 O6B 143.0(9) . .
O9B Ca5B P2 O6B 83.6(10) . .
O7B Ca5B P2 O6B 165.4(9) . .
O6C Ca5B P2 O6B -27(2) . .
O5C Ca5B P2 O6B -139.8(13) 4_565 .
O16B Ca5B P2 O6B 14.5(8) . .
P3 Ca5B P2 O6B 113.3(8) . .
P4 Ca5B P2 O6B -3.4(8) . .
O7 Ca5B P2 O5C -82.5(7) . .
O13 Ca5B P2 O5C -0.6(7) 2_645 .
O15B Ca5B P2 O5C 76.2(8) . .
O12B Ca5B P2 O5C -102.6(7) . .
O9B Ca5B P2 O5C -161.9(8) . .
O7B Ca5B P2 O5C -80.2(8) . .
O6C Ca5B P2 O5C 87(3) . .
O5C Ca5B P2 O5C -25.4(10) 4_565 .
O16B Ca5B P2 O5C 129.0(6) . .
P3 Ca5B P2 O5C -132.2(6) . .
P4 Ca5B P2 O5C 111.1(7) . .
O7 Ca5B P2 Ca4 -52.7(3) . .
O13 Ca5B P2 Ca4 29.3(2) 2_645 .
O15B Ca5B P2 Ca4 106.0(5) . .
O12B Ca5B P2 Ca4 -72.7(4) . .
O9B Ca5B P2 Ca4 -132.0(6) . .
O7B Ca5B P2 Ca4 -50.3(5) . .
O6C Ca5B P2 Ca4 117(3) . .
O5C Ca5B P2 Ca4 4.5(10) 4_565 .
O16B Ca5B P2 Ca4 158.9(4) . .
P3 Ca5B P2 Ca4 -102.3(3) . .
P4 Ca5B P2 Ca4 140.9(4) . .
O7 Ca5B P2 Ca1B 121.4(4) . .
O13 Ca5B P2 Ca1B -156.63(18) 2_645 .
O15B Ca5B P2 Ca1B -79.9(6) . .
O12B Ca5B P2 Ca1B 101.4(4) . .
O9B Ca5B P2 Ca1B 42.1(7) . .
O7B Ca5B P2 Ca1B 123.8(5) . .
O6C Ca5B P2 Ca1B -69(3) . .
O5C Ca5B P2 Ca1B 178.6(9) 4_565 .
O16B Ca5B P2 Ca1B -27.0(4) . .
P3 Ca5B P2 Ca1B 71.8(4) . .
P4 Ca5B P2 Ca1B -45.0(4) . .
O9 Ca4 P2 O8B 29.6(8) 4_566 .
O7B Ca4 P2 O8B -53.6(10) . .
O3B Ca4 P2 O8B -79.2(10) 4_565 .
O13 Ca4 P2 O8B -149.5(8) 2_645 .
O14B Ca4 P2 O8B 108.4(9) 4_566 .
O3 Ca4 P2 O8B -56.1(9) 4_565 .
O7 Ca4 P2 O8B -76.4(8) . .
O15 Ca4 P2 O8B 111.2(8) 4_566 .
O5C Ca4 P2 O8B 92.4(10) . .
O5 Ca4 P2 O8B 106.5(8) . .
O9B Ca4 P2 O8B 30.4(9) 4_566 .
O2 Ca4 P2 O8B -58.6(8) 4_565 .
O9 Ca4 P2 O5 -76.9(3) 4_566 .
O7B Ca4 P2 O5 -160.1(7) . .
O3B Ca4 P2 O5 174.3(7) 4_565 .
O13 Ca4 P2 O5 104.0(3) 2_645 .
O14B Ca4 P2 O5 1.9(5) 4_566 .
O3 Ca4 P2 O5 -162.6(5) 4_565 .
O7 Ca4 P2 O5 177.1(4) . .
O15 Ca4 P2 O5 4.7(3) 4_566 .
O5C Ca4 P2 O5 -14.1(7) . .
O9B Ca4 P2 O5 -76.1(4) 4_566 .
O2 Ca4 P2 O5 -165.1(3) 4_565 .
O9 Ca4 P2 O6C -148(2) 4_566 .
O7B Ca4 P2 O6C 129(2) . .
O3B Ca4 P2 O6C 103(2) 4_565 .
O13 Ca4 P2 O6C 33(2) 2_645 .
O14B Ca4 P2 O6C -70(2) 4_566 .
O3 Ca4 P2 O6C 126(2) 4_565 .
O7 Ca4 P2 O6C 106(2) . .
O15 Ca4 P2 O6C -67(2) 4_566 .
O5C Ca4 P2 O6C -85(2) . .
O5 Ca4 P2 O6C -71(2) . .
O9B Ca4 P2 O6C -147(2) 4_566 .
O2 Ca4 P2 O6C 124(2) 4_565 .
O9 Ca4 P2 O8 12.7(4) 4_566 .
O7B Ca4 P2 O8 -70.4(7) . .
O3B Ca4 P2 O8 -96.0(7) 4_565 .
O13 Ca4 P2 O8 -166.4(4) 2_645 .
O14B Ca4 P2 O8 91.5(5) 4_566 .
O3 Ca4 P2 O8 -73.0(5) 4_565 .
O7 Ca4 P2 O8 -93.3(4) . .
O15 Ca4 P2 O8 94.3(4) 4_566 .
O5C Ca4 P2 O8 75.5(7) . .
O5 Ca4 P2 O8 89.6(5) . .
O9B Ca4 P2 O8 13.5(5) 4_566 .
O2 Ca4 P2 O8 -75.5(4) 4_565 .
O9 Ca4 P2 O6 -178.2(3) 4_566 .
O7B Ca4 P2 O6 98.7(6) . .
O3B Ca4 P2 O6 73.1(7) 4_565 .
O13 Ca4 P2 O6 2.8(3) 2_645 .
O14B Ca4 P2 O6 -99.4(4) 4_566 .
O3 Ca4 P2 O6 96.2(4) 4_565 .
O7 Ca4 P2 O6 75.9(4) . .
O15 Ca4 P2 O6 -96.6(3) 4_566 .
O5C Ca4 P2 O6 -115.3(6) . .
O5 Ca4 P2 O6 -101.2(4) . .
O9B Ca4 P2 O6 -177.3(4) 4_566 .
O2 Ca4 P2 O6 93.7(3) 4_565 .
O9 Ca4 P2 O7 106.0(3) 4_566 .
O7B Ca4 P2 O7 22.8(6) . .
O3B Ca4 P2 O7 -2.8(7) 4_565 .
O13 Ca4 P2 O7 -73.1(3) 2_645 .
O14B Ca4 P2 O7 -175.2(5) 4_566 .
O3 Ca4 P2 O7 20.3(5) 4_565 .
O15 Ca4 P2 O7 -172.4(3) 4_566 .
O5C Ca4 P2 O7 168.8(7) . .
O5 Ca4 P2 O7 -177.1(4) . .
O9B Ca4 P2 O7 106.8(4) 4_566 .
O2 Ca4 P2 O7 17.8(3) 4_565 .
O9 Ca4 P2 O7B 83.1(6) 4_566 .
O3B Ca4 P2 O7B -25.6(9) 4_565 .
O13 Ca4 P2 O7B -95.9(6) 2_645 .
O14B Ca4 P2 O7B 161.9(7) 4_566 .
O3 Ca4 P2 O7B -2.5(7) 4_565 .
O7 Ca4 P2 O7B -22.8(6) . .
O15 Ca4 P2 O7B 164.7(6) 4_566 .
O5C Ca4 P2 O7B 146.0(8) . .
O5 Ca4 P2 O7B 160.1(7) . .
O9B Ca4 P2 O7B 84.0(7) 4_566 .
O2 Ca4 P2 O7B -5.0(6) 4_565 .
O9 Ca4 P2 O6B -150.5(10) 4_566 .
O7B Ca4 P2 O6B 126.3(11) . .
O3B Ca4 P2 O6B 100.7(11) 4_565 .
O13 Ca4 P2 O6B 30.4(10) 2_645 .
O14B Ca4 P2 O6B -71.8(10) 4_566 .
O3 Ca4 P2 O6B 123.8(10) 4_565 .
O7 Ca4 P2 O6B 103.5(10) . .
O15 Ca4 P2 O6B -68.9(10) 4_566 .
O5C Ca4 P2 O6B -87.7(11) . .
O5 Ca4 P2 O6B -73.6(10) . .
O9B Ca4 P2 O6B -149.7(10) 4_566 .
O2 Ca4 P2 O6B 121.3(10) 4_565 .
O9 Ca4 P2 O5C -62.8(6) 4_566 .
O7B Ca4 P2 O5C -146.0(8) . .
O3B Ca4 P2 O5C -171.6(8) 4_565 .
O13 Ca4 P2 O5C 118.1(6) 2_645 .
O14B Ca4 P2 O5C 16.0(7) 4_566 .
O3 Ca4 P2 O5C -148.5(7) 4_565 .
O7 Ca4 P2 O5C -168.8(7) . .
O15 Ca4 P2 O5C 18.8(6) 4_566 .
O5 Ca4 P2 O5C 14.1(7) . .
O9B Ca4 P2 O5C -62.0(7) 4_566 .
O2 Ca4 P2 O5C -151.0(6) 4_565 .
O9 Ca4 P2 Ca5B 149.3(3) 4_566 .
O7B Ca4 P2 Ca5B 66.2(6) . .
O3B Ca4 P2 Ca5B 40.6(6) 4_565 .
O13 Ca4 P2 Ca5B -29.8(2) 2_645 .
O14B Ca4 P2 Ca5B -131.9(4) 4_566 .
O3 Ca4 P2 Ca5B 63.6(4) 4_565 .
O7 Ca4 P2 Ca5B 43.3(4) . .
O15 Ca4 P2 Ca5B -129.1(2) 4_566 .
O5C Ca4 P2 Ca5B -147.9(6) . .
O5 Ca4 P2 Ca5B -133.8(4) . .
O9B Ca4 P2 Ca5B 150.1(4) 4_566 .
O2 Ca4 P2 Ca5B 61.1(2) 4_565 .
O9 Ca4 P2 Ca1B -7.1(5) 4_566 .
O7B Ca4 P2 Ca1B -90.2(7) . .
O3B Ca4 P2 Ca1B -115.8(8) 4_565 .
O13 Ca4 P2 Ca1B 173.8(4) 2_645 .
O14B Ca4 P2 Ca1B 71.7(5) 4_566 .
O3 Ca4 P2 Ca1B -92.8(6) 4_565 .
O7 Ca4 P2 Ca1B -113.1(5) . .
O15 Ca4 P2 Ca1B 74.5(5) 4_566 .
O5C Ca4 P2 Ca1B 55.7(7) . .
O5 Ca4 P2 Ca1B 69.8(5) . .
O9B Ca4 P2 Ca1B -6.3(6) 4_566 .
O2 Ca4 P2 Ca1B -95.3(4) 4_565 .
O8 Ca1B P2 O8B -22.2(11) . .
O9B Ca1B P2 O8B 91.9(18) 4_576 .
O1 Ca1B P2 O8B -36.7(10) . .
O16B Ca1B P2 O8B -134.5(10) 4_576 .
O14B Ca1B P2 O8B 165.3(10) 4_576 .
O6B Ca1B P2 O8B 162.6(13) . .
O4B Ca1B P2 O8B 63.9(10) 4_575 .
P4 Ca1B P2 O8B -165.2(10) 4_576 .
Ca6 Ca1B P2 O8B 146.6(10) . .
Ca4 Ca1B P2 O8B 130.0(10) 1_565 .
O8B Ca1B P2 O5 109.4(10) . .
O8 Ca1B P2 O5 87.2(5) . .
O9B Ca1B P2 O5 -158.8(15) 4_576 .
O1 Ca1B P2 O5 72.6(3) . .
O16B Ca1B P2 O5 -25.1(4) 4_576 .
O14B Ca1B P2 O5 -85.3(4) 4_576 .
O6B Ca1B P2 O5 -88.0(9) . .
O4B Ca1B P2 O5 173.2(4) 4_575 .
P4 Ca1B P2 O5 -55.9(3) 4_576 .
Ca6 Ca1B P2 O5 -104.0(3) . .
Ca4 Ca1B P2 O5 -120.6(3) 1_565 .
O8B Ca1B P2 O6C -170(2) . .
O8 Ca1B P2 O6C 168(2) . .
O9B Ca1B P2 O6C -78(3) 4_576 .
O1 Ca1B P2 O6C 154(2) . .
O16B Ca1B P2 O6C 56(2) 4_576 .
O14B Ca1B P2 O6C -4(2) 4_576 .
O6B Ca1B P2 O6C -7(2) . .
O4B Ca1B P2 O6C -106(2) 4_575 .
P4 Ca1B P2 O6C 25(2) 4_576 .
Ca6 Ca1B P2 O6C -23(2) . .
Ca4 Ca1B P2 O6C -40(2) 1_565 .
O8B Ca1B P2 O8 22.2(11) . .
O9B Ca1B P2 O8 114.1(16) 4_576 .
O1 Ca1B P2 O8 -14.5(4) . .
O16B Ca1B P2 O8 -112.3(5) 4_576 .
O14B Ca1B P2 O8 -172.5(5) 4_576 .
O6B Ca1B P2 O8 -175.2(9) . .
O4B Ca1B P2 O8 86.1(5) 4_575 .
P4 Ca1B P2 O8 -143.0(5) 4_576 .
Ca6 Ca1B P2 O8 168.8(5) . .
Ca4 Ca1B P2 O8 152.2(5) 1_565 .
O8B Ca1B P2 O6 -141.2(10) . .
O8 Ca1B P2 O6 -163.4(5) . .
O9B Ca1B P2 O6 -49.3(15) 4_576 .
O1 Ca1B P2 O6 -177.9(3) . .
O16B Ca1B P2 O6 84.4(4) 4_576 .
O14B Ca1B P2 O6 24.2(3) 4_576 .
O6B Ca1B P2 O6 21.5(8) . .
O4B Ca1B P2 O6 -77.3(3) 4_575 .
P4 Ca1B P2 O6 53.6(3) 4_576 .
Ca6 Ca1B P2 O6 5.5(2) . .
Ca4 Ca1B P2 O6 -11.1(3) 1_565 .
O8B Ca1B P2 O7 -55.7(10) . .
O8 Ca1B P2 O7 -77.9(5) . .
O9B Ca1B P2 O7 36.1(15) 4_576 .
O1 Ca1B P2 O7 -92.5(4) . .
O16B Ca1B P2 O7 169.8(4) 4_576 .
O14B Ca1B P2 O7 109.6(4) 4_576 .
O6B Ca1B P2 O7 106.9(9) . .
O4B Ca1B P2 O7 8.1(4) 4_575 .
P4 Ca1B P2 O7 139.0(3) 4_576 .
Ca6 Ca1B P2 O7 90.9(3) . .
Ca4 Ca1B P2 O7 74.3(3) 1_565 .
O8B Ca1B P2 O7B -31.4(11) . .
O8 Ca1B P2 O7B -53.6(7) . .
O9B Ca1B P2 O7B 60.5(16) 4_576 .
O1 Ca1B P2 O7B -68.1(6) . .
O16B Ca1B P2 O7B -165.9(6) 4_576 .
O14B Ca1B P2 O7B 133.9(6) 4_576 .
O6B Ca1B P2 O7B 131.2(10) . .
O4B Ca1B P2 O7B 32.5(6) 4_575 .
P4 Ca1B P2 O7B 163.4(6) 4_576 .
Ca6 Ca1B P2 O7B 115.2(6) . .
Ca4 Ca1B P2 O7B 98.7(6) 1_565 .
O8B Ca1B P2 O6B -162.6(13) . .
O8 Ca1B P2 O6B 175.2(9) . .
O9B Ca1B P2 O6B -70.8(17) 4_576 .
O1 Ca1B P2 O6B 160.6(8) . .
O16B Ca1B P2 O6B 62.9(8) 4_576 .
O14B Ca1B P2 O6B 2.7(8) 4_576 .
O4B Ca1B P2 O6B -98.8(8) 4_575 .
P4 Ca1B P2 O6B 32.1(8) 4_576 .
Ca6 Ca1B P2 O6B -16.0(8) . .
Ca4 Ca1B P2 O6B -32.6(8) 1_565 .
O8B Ca1B P2 O5C 96.4(11) . .
O8 Ca1B P2 O5C 74.2(7) . .
O9B Ca1B P2 O5C -171.7(16) 4_576 .
O1 Ca1B P2 O5C 59.7(6) . .
O16B Ca1B P2 O5C -38.0(6) 4_576 .
O14B Ca1B P2 O5C -98.2(6) 4_576 .
O6B Ca1B P2 O5C -100.9(10) . .
O4B Ca1B P2 O5C 160.3(6) 4_575 .
P4 Ca1B P2 O5C -68.8(6) 4_576 .
Ca6 Ca1B P2 O5C -116.9(6) . .
Ca4 Ca1B P2 O5C -133.5(6) 1_565 .
O8B Ca1B P2 Ca5B -107.0(10) . .
O8 Ca1B P2 Ca5B -129.2(5) . .
O9B Ca1B P2 Ca5B -15.1(15) 4_576 .
O1 Ca1B P2 Ca5B -143.7(3) . .
O16B Ca1B P2 Ca5B 118.6(4) 4_576 .
O14B Ca1B P2 Ca5B 58.4(4) 4_576 .
O6B Ca1B P2 Ca5B 55.7(8) . .
O4B Ca1B P2 Ca5B -43.1(4) 4_575 .
P4 Ca1B P2 Ca5B 87.8(3) 4_576 .
Ca6 Ca1B P2 Ca5B 39.7(3) . .
Ca4 Ca1B P2 Ca5B 23.1(3) 1_565 .
O8B Ca1B P2 Ca4 47.3(11) . .
O8 Ca1B P2 Ca4 25.1(7) . .
O9B Ca1B P2 Ca4 139.1(14) 4_576 .
O1 Ca1B P2 Ca4 10.5(5) . .
O16B Ca1B P2 Ca4 -87.2(5) 4_576 .
O14B Ca1B P2 Ca4 -147.4(4) 4_576 .
O6B Ca1B P2 Ca4 -150.1(9) . .
O4B Ca1B P2 Ca4 111.1(5) 4_575 .
P4 Ca1B P2 Ca4 -118.0(4) 4_576 .
Ca6 Ca1B P2 Ca4 -166.1(4) . .
Ca4 Ca1B P2 Ca4 177.3(3) 1_565 .
O8B P2 O5 Ca6 125.6(8) . 3_666
O6C P2 O5 Ca6 6(2) . 3_666
O8 P2 O5 Ca6 125.3(5) . 3_666
O6 P2 O5 Ca6 -8.7(6) . 3_666
O7 P2 O5 Ca6 -107.5(5) . 3_666
O7B P2 O5 Ca6 -124.9(6) . 3_666
O6B P2 O5 Ca6 28.2(9) . 3_666
O5C P2 O5 Ca6 168(4) . 3_666
Ca5B P2 O5 Ca6 -60.9(6) . 3_666
Ca4 P2 O5 Ca6 -110.0(5) . 3_666
Ca1B P2 O5 Ca6 84.3(5) . 3_666
O8B P2 O5 Ca4 -124.4(7) . .
O6C P2 O5 Ca4 116(2) . .
O8 P2 O5 Ca4 -124.8(3) . .
O6 P2 O5 Ca4 101.3(3) . .
O7 P2 O5 Ca4 2.4(3) . .
O7B P2 O5 Ca4 -15.0(5) . .
O6B P2 O5 Ca4 138.2(7) . .
O5C P2 O5 Ca4 -82(3) . .
Ca5B P2 O5 Ca4 49.1(3) . .
Ca1B P2 O5 Ca4 -165.74(11) . .
O8B P2 O5 Ca5 -33.2(9) . 4_566
O6C P2 O5 Ca5 -153(2) . 4_566
O8 P2 O5 Ca5 -33.5(5) . 4_566
O6 P2 O5 Ca5 -167.5(4) . 4_566
O7 P2 O5 Ca5 93.7(4) . 4_566
O7B P2 O5 Ca5 76.3(6) . 4_566
O6B P2 O5 Ca5 -130.5(8) . 4_566
O5C P2 O5 Ca5 9(3) . 4_566
Ca5B P2 O5 Ca5 140.3(4) . 4_566
Ca4 P2 O5 Ca5 91.2(4) . 4_566
Ca1B P2 O5 Ca5 -74.5(4) . 4_566
O9 Ca4 O5 P2 103.5(3) 4_566 .
O7B Ca4 O5 P2 11.7(4) . .
O13 Ca4 O5 P2 -73.2(3) 2_645 .
O14B Ca4 O5 P2 -178.7(3) 4_566 .
O7 Ca4 O5 P2 -1.7(2) . .
O15 Ca4 O5 P2 -174.8(3) 4_566 .
O5C Ca4 O5 P2 111(3) . .
O9B Ca4 O5 P2 106.1(4) 4_566 .
O2 Ca4 O5 P2 18.3(4) 4_565 .
O9 Ca4 O5 Ca6 -119.9(2) 4_566 3_666
O7B Ca4 O5 Ca6 148.4(4) . 3_666
O13 Ca4 O5 Ca6 63.5(2) 2_645 3_666
O14B Ca4 O5 Ca6 -42.1(3) 4_566 3_666
O7 Ca4 O5 Ca6 134.9(3) . 3_666
O15 Ca4 O5 Ca6 -38.19(19) 4_566 3_666
O5C Ca4 O5 Ca6 -112(3) . 3_666
O9B Ca4 O5 Ca6 -117.3(4) 4_566 3_666
O2 Ca4 O5 Ca6 154.92(18) 4_565 3_666
O9 Ca4 O5 Ca5 -26.1(2) 4_566 4_566
O7B Ca4 O5 Ca5 -117.8(4) . 4_566
O13 Ca4 O5 Ca5 157.26(17) 2_645 4_566
O14B Ca4 O5 Ca5 51.8(3) 4_566 4_566
O7 Ca4 O5 Ca5 -131.3(3) . 4_566
O15 Ca4 O5 Ca5 55.61(18) 4_566 4_566
O5C Ca4 O5 Ca5 -19(3) . 4_566
O9B Ca4 O5 Ca5 -23.5(4) 4_566 4_566
O2 Ca4 O5 Ca5 -111.3(2) 4_565 4_566
O8B P2 O6 O6C -109(5) . .
O5 P2 O6 O6C 32(5) . .
O8 P2 O6 O6C -98(5) . .
O7 P2 O6 O6C 142(5) . .
O7B P2 O6 O6C 142(5) . .
O6B P2 O6 O6C -57(5) . .
O5C P2 O6 O6C 31(5) . .
Ca5B P2 O6 O6C 135(5) . .
Ca4 P2 O6 O6C 91(5) . .
Ca1B P2 O6 O6C -87(5) . .
O8B P2 O6 Ca6 -35.8(9) . .
O5 P2 O6 Ca6 105.7(6) . .
O6C P2 O6 Ca6 74(5) . .
O8 P2 O6 Ca6 -24.9(7) . .
O7 P2 O6 Ca6 -144.4(6) . .
O7B P2 O6 Ca6 -144.0(7) . .
O6B P2 O6 Ca6 16.9(13) . .
O5C P2 O6 Ca6 104.9(8) . .
Ca5B P2 O6 Ca6 -151.5(8) . .
Ca4 P2 O6 Ca6 164.5(5) . .
Ca1B P2 O6 Ca6 -13.4(6) . .
O8B P2 O6 Ca5 119.6(6) . .
O5 P2 O6 Ca5 -98.8(3) . .
O6C P2 O6 Ca5 -131(5) . .
O8 P2 O6 Ca5 130.6(3) . .
O7 P2 O6 Ca5 11.1(3) . .
O7B P2 O6 Ca5 11.4(5) . .
O6B P2 O6 Ca5 172.4(14) . .
O5C P2 O6 Ca5 -99.7(6) . .
Ca5B P2 O6 Ca5 3.9(3) . .
Ca4 P2 O6 Ca5 -40.1(3) . .
Ca1B P2 O6 Ca5 142.0(2) . .
O6B Ca6 O6 O6C 49(4) . .
O16 Ca6 O6 O6C -140(5) . .
O14B Ca6 O6 O6C 61(5) 4_576 .
O5 Ca6 O6 O6C -45(5) 3_666 .
O16B Ca6 O6 O6C -149(5) . .
O14 Ca6 O6 O6C 60(5) 4_576 .
O3 Ca6 O6 O6C 126(5) 4_575 .
O3B Ca6 O6 O6C 133(5) 4_575 .
O5C Ca6 O6 O6C -50(5) 3_666 .
O6B Ca6 O6 P2 -17.5(13) . .
O16 Ca6 O6 P2 153.0(7) . .
O14B Ca6 O6 P2 -6.1(7) 4_576 .
O5 Ca6 O6 P2 -111.7(6) 3_666 .
O16B Ca6 O6 P2 144.5(7) . .
O14 Ca6 O6 P2 -6.6(6) 4_576 .
O3 Ca6 O6 P2 59.5(6) 4_575 .
O3B Ca6 O6 P2 66.4(7) 4_575 .
O6C Ca6 O6 P2 -67(5) . .
O5C Ca6 O6 P2 -116.9(7) 3_666 .
O6B Ca6 O6 Ca5 -172.0(14) . .
O16 Ca6 O6 Ca5 -1.4(2) . .
O14B Ca6 O6 Ca5 -160.5(3) 4_576 .
O5 Ca6 O6 Ca5 93.8(3) 3_666 .
O16B Ca6 O6 Ca5 -9.9(3) . .
O14 Ca6 O6 Ca5 -161.0(2) 4_576 .
O3 Ca6 O6 Ca5 -94.9(2) 4_575 .
O3B Ca6 O6 Ca5 -88.0(3) 4_575 .
O6C Ca6 O6 Ca5 139(5) . .
O5C Ca6 O6 Ca5 88.7(4) 3_666 .
O13 Ca5 O6 O6C -11(5) 2_645 .
O12 Ca5 O6 O6C -128(5) . .
O16 Ca5 O6 O6C 118(5) . .
O7 Ca5 O6 O6C -87(5) . .
O5C Ca5 O6 O6C 42(6) 4_565 .
O9 Ca5 O6 O6C 169(5) . .
O15 Ca5 O6 O6C 91(5) . .
O5 Ca5 O6 O6C 43(5) 4_565 .
P3 Ca5 O6 O6C -157(5) . .
P4 Ca5 O6 O6C 107(5) . .
P2 Ca5 O6 O6C -78(5) . .
O13 Ca5 O6 P2 66.8(3) 2_645 .
O12 Ca5 O6 P2 -50.4(3) . .
O16 Ca5 O6 P2 -163.8(4) . .
O7 Ca5 O6 P2 -9.1(2) . .
O5C Ca5 O6 P2 120.4(11) 4_565 .
O9 Ca5 O6 P2 -112.7(3) . .
O15 Ca5 O6 P2 168.9(3) . .
O5 Ca5 O6 P2 120.5(6) 4_565 .
P3 Ca5 O6 P2 -78.8(3) . .
P4 Ca5 O6 P2 -175.0(3) . .
O13 Ca5 O6 Ca6 -128.0(2) 2_645 .
O12 Ca5 O6 Ca6 114.8(2) . .
O16 Ca5 O6 Ca6 1.4(2) . .
O7 Ca5 O6 Ca6 156.1(3) . .
O5C Ca5 O6 Ca6 -74.4(12) 4_565 .
O9 Ca5 O6 Ca6 52.5(3) . .
O15 Ca5 O6 Ca6 -25.9(3) . .
O5 Ca5 O6 Ca6 -74.3(7) 4_565 .
P3 Ca5 O6 Ca6 86.4(2) . .
P4 Ca5 O6 Ca6 -9.8(2) . .
P2 Ca5 O6 Ca6 165.2(5) . .
O8B P2 O7 O7B 68.2(18) . .
O5 P2 O7 O7B -68.6(17) . .
O6C P2 O7 O7B -163(3) . .
O8 P2 O7 O7B 56.7(18) . .
O6 P2 O7 O7B 179.0(17) . .
O6B P2 O7 O7B 166.0(19) . .
O5C P2 O7 O7B -56.7(18) . .
Ca5B P2 O7 O7B -173.3(19) . .
Ca4 P2 O7 O7B -66.1(17) . .
Ca1B P2 O7 O7B 97.8(17) . .
O8B P2 O7 Ca5B -118.5(7) . .
O5 P2 O7 Ca5B 104.7(4) . .
O6C P2 O7 Ca5B 11(3) . .
O8 P2 O7 Ca5B -130.0(4) . .
O6 P2 O7 Ca5B -7.7(4) . .
O7B P2 O7 Ca5B 173.3(19) . .
O6B P2 O7 Ca5B -20.7(10) . .
O5C P2 O7 Ca5B 116.6(6) . .
Ca4 P2 O7 Ca5B 107.2(4) . .
Ca1B P2 O7 Ca5B -88.8(4) . .
O8B P2 O7 Ca3 19.8(7) . .
O5 P2 O7 Ca3 -117.0(4) . .
O6C P2 O7 Ca3 149(3) . .
O8 P2 O7 Ca3 8.4(5) . .
O6 P2 O7 Ca3 130.7(4) . .
O7B P2 O7 Ca3 -48.3(16) . .
O6B P2 O7 Ca3 117.7(10) . .
O5C P2 O7 Ca3 -105.0(6) . .
Ca5B P2 O7 Ca3 138.3(6) . .
Ca4 P2 O7 Ca3 -114.5(5) . .
Ca1B P2 O7 Ca3 49.5(5) . .
O8B P2 O7 Ca5 -123.9(6) . .
O5 P2 O7 Ca5 99.3(4) . .
O6C P2 O7 Ca5 5(3) . .
O8 P2 O7 Ca5 -135.3(3) . .
O6 P2 O7 Ca5 -13.0(3) . .
O7B P2 O7 Ca5 168.0(19) . .
O6B P2 O7 Ca5 -26.0(10) . .
O5C P2 O7 Ca5 111.3(6) . .
Ca5B P2 O7 Ca5 -5.4(4) . .
Ca4 P2 O7 Ca5 101.8(3) . .
Ca1B P2 O7 Ca5 -94.2(3) . .
O8B P2 O7 Ca4 134.3(6) . .
O5 P2 O7 Ca4 -2.5(3) . .
O6C P2 O7 Ca4 -96(3) . .
O8 P2 O7 Ca4 122.8(3) . .
O6 P2 O7 Ca4 -114.9(3) . .
O7B P2 O7 Ca4 66.1(16) . .
O6B P2 O7 Ca4 -127.9(9) . .
O5C P2 O7 Ca4 9.4(6) . .
Ca5B P2 O7 Ca4 -107.2(4) . .
Ca1B P2 O7 Ca4 163.97(12) . .
O13 Ca5B O7 O7B 57(8) 2_645 .
O15B Ca5B O7 O7B 109(8) . .
O12B Ca5B O7 O7B -50(8) . .
O9B Ca5B O7 O7B -91(8) . .
O6C Ca5B O7 O7B 143(8) . .
O5C Ca5B O7 O7B 1(8) 4_565 .
O16B Ca5B O7 O7B -172(8) . .
P2 Ca5B O7 O7B 149(8) . .
P3 Ca5B O7 O7B -74(8) . .
P4 Ca5B O7 O7B 173(8) . .
O13 Ca5B O7 P2 -92.2(3) 2_645 .
O15B Ca5B O7 P2 -39.9(12) . .
O12B Ca5B O7 P2 160.4(4) . .
O9B Ca5B O7 P2 120.0(5) . .
O7B Ca5B O7 P2 -149(8) . .
O6C Ca5B O7 P2 -6.0(15) . .
O5C Ca5B O7 P2 -148.4(6) 4_565 .
O16B Ca5B O7 P2 38.9(7) . .
P3 Ca5B O7 P2 136.3(3) . .
P4 Ca5B O7 P2 23.6(11) . .
O13 Ca5B O7 Ca3 121.6(3) 2_645 .
O15B Ca5B O7 Ca3 173.9(10) . .
O12B Ca5B O7 Ca3 14.2(4) . .
O9B Ca5B O7 Ca3 -26.2(6) . .
O7B Ca5B O7 Ca3 65(8) . .
O6C Ca5B O7 Ca3 -152.1(15) . .
O5C Ca5B O7 Ca3 65.4(7) 4_565 .
O16B Ca5B O7 Ca3 -107.3(5) . .
P2 Ca5B O7 Ca3 -146.2(5) . .
P3 Ca5B O7 Ca3 -9.9(3) . .
P4 Ca5B O7 Ca3 -122.6(9) . .
O13 Ca5B O7 Ca5 51(3) 2_645 .
O15B Ca5B O7 Ca5 103(3) . .
O12B Ca5B O7 Ca5 -56(3) . .
O9B Ca5B O7 Ca5 -97(3) . .
O7B Ca5B O7 Ca5 -6(9) . .
O6C Ca5B O7 Ca5 137(3) . .
O5C Ca5B O7 Ca5 -5(2) 4_565 .
O16B Ca5B O7 Ca5 -178(3) . .
P2 Ca5B O7 Ca5 143(3) . .
P3 Ca5B O7 Ca5 -81(3) . .
P4 Ca5B O7 Ca5 167(4) . .
O13 Ca5B O7 Ca4 9.1(3) 2_645 .
O15B Ca5B O7 Ca4 61.4(11) . .
O12B Ca5B O7 Ca4 -98.3(4) . .
O9B Ca5B O7 Ca4 -138.7(5) . .
O7B Ca5B O7 Ca4 -48(8) . .
O6C Ca5B O7 Ca4 95.4(15) . .
O5C Ca5B O7 Ca4 -47.1(7) 4_565 .
O16B Ca5B O7 Ca4 140.2(5) . .
P2 Ca5B O7 Ca4 101.3(4) . .
P3 Ca5B O7 Ca4 -122.4(2) . .
P4 Ca5B O7 Ca4 124.9(9) . .
O12 Ca3 O7 O7B 163.9(19) . .
O10 Ca3 O7 O7B -1.3(19) 4_566 .
O11 Ca3 O7 O7B -72.4(19) 3_766 .
O2 Ca3 O7 O7B 83.8(19) 4_565 .
O1 Ca3 O7 O7B 16(2) 2_746 .
O4 Ca3 O7 O7B 137.3(18) 2_746 .
P1 Ca3 O7 O7B 100.7(19) 2_746 .
Ca2 Ca3 O7 O7B 123.1(19) 4_565 .
P3 Ca3 O7 O7B 175.7(19) . .
P2 Ca3 O7 O7B -56.5(18) . .
Ca2 Ca3 O7 O7B -43.6(19) . .
O12 Ca3 O7 P2 -139.6(5) . .
O10 Ca3 O7 P2 55.1(4) 4_566 .
O11 Ca3 O7 P2 -15.9(4) 3_766 .
O2 Ca3 O7 P2 140.3(5) 4_565 .
O1 Ca3 O7 P2 72.9(6) 2_746 .
O4 Ca3 O7 P2 -166.2(3) 2_746 .
P1 Ca3 O7 P2 157.15(19) 2_746 .
Ca2 Ca3 O7 P2 179.6(4) 4_565 .
P3 Ca3 O7 P2 -127.9(4) . .
Ca2 Ca3 O7 P2 12.9(4) . .
O12 Ca3 O7 Ca5B -2.8(3) . .
O10 Ca3 O7 Ca5B -168.1(4) 4_566 .
O11 Ca3 O7 Ca5B 120.9(3) 3_766 .
O2 Ca3 O7 Ca5B -83.0(3) 4_565 .
O1 Ca3 O7 Ca5B -150.3(4) 2_746 .
O4 Ca3 O7 Ca5B -29.5(5) 2_746 .
P1 Ca3 O7 Ca5B -66.1(5) 2_746 .
Ca2 Ca3 O7 Ca5B -43.6(3) 4_565 .
P3 Ca3 O7 Ca5B 8.9(3) . .
P2 Ca3 O7 Ca5B 136.8(6) . .
Ca2 Ca3 O7 Ca5B 149.6(3) . .
O12 Ca3 O7 Ca5 5.4(2) . .
O10 Ca3 O7 Ca5 -159.9(2) 4_566 .
O11 Ca3 O7 Ca5 129.1(2) 3_766 .
O2 Ca3 O7 Ca5 -74.8(2) 4_565 .
O1 Ca3 O7 Ca5 -142.1(3) 2_746 .
O4 Ca3 O7 Ca5 -21.3(4) 2_746 .
P1 Ca3 O7 Ca5 -57.9(5) 2_746 .
Ca2 Ca3 O7 Ca5 -35.4(2) 4_565 .
P3 Ca3 O7 Ca5 17.10(19) . .
P2 Ca3 O7 Ca5 145.0(6) . .
Ca2 Ca3 O7 Ca5 157.8(2) . .
O12 Ca3 O7 Ca4 109.6(2) . .
O10 Ca3 O7 Ca4 -55.7(2) 4_566 .
O11 Ca3 O7 Ca4 -126.75(19) 3_766 .
O2 Ca3 O7 Ca4 29.41(19) 4_565 .
O1 Ca3 O7 Ca4 -37.9(6) 2_746 .
O4 Ca3 O7 Ca4 82.9(3) 2_746 .
P1 Ca3 O7 Ca4 46.3(5) 2_746 .
Ca2 Ca3 O7 Ca4 68.76(18) 4_565 .
P3 Ca3 O7 Ca4 121.30(18) . .
P2 Ca3 O7 Ca4 -110.8(5) . .
Ca2 Ca3 O7 Ca4 -97.99(19) . .
O13 Ca5 O7 O7B 60(5) 2_645 .
O12 Ca5 O7 O7B -69(5) . .
O16 Ca5 O7 O7B 177(5) . .
O5C Ca5 O7 O7B -3(5) 4_565 .
O9 Ca5 O7 O7B -99(5) . .
O6 Ca5 O7 O7B 155(5) . .
O15 Ca5 O7 O7B 149(5) . .
O5 Ca5 O7 O7B 0(5) 4_565 .
P3 Ca5 O7 O7B -83(5) . .
P4 Ca5 O7 O7B 175(5) . .
P2 Ca5 O7 O7B 145(5) . .
O13 Ca5 O7 P2 -85.1(3) 2_645 .
O12 Ca5 O7 P2 145.7(4) . .
O16 Ca5 O7 P2 32.3(4) . .
O5C Ca5 O7 P2 -148.5(6) 4_565 .
O9 Ca5 O7 P2 115.9(3) . .
O6 Ca5 O7 P2 9.5(3) . .
O15 Ca5 O7 P2 3.8(9) . .
O5 Ca5 O7 P2 -144.7(3) 4_565 .
P3 Ca5 O7 P2 131.6(3) . .
P4 Ca5 O7 P2 29.5(5) . .
O13 Ca5 O7 Ca5B -124(3) 2_645 .
O12 Ca5 O7 Ca5B 107(3) . .
O16 Ca5 O7 Ca5B -6(3) . .
O5C Ca5 O7 Ca5B 173(3) 4_565 .
O9 Ca5 O7 Ca5B 77(3) . .
O6 Ca5 O7 Ca5B -29(3) . .
O15 Ca5 O7 Ca5B -35(2) . .
O5 Ca5 O7 Ca5B 177(3) 4_565 .
P3 Ca5 O7 Ca5B 93(3) . .
P4 Ca5 O7 Ca5B -9(3) . .
P2 Ca5 O7 Ca5B -39(3) . .
O13 Ca5 O7 Ca3 124.0(2) 2_645 .
O12 Ca5 O7 Ca3 -5.2(2) . .
O16 Ca5 O7 Ca3 -118.6(2) . .
O5C Ca5 O7 Ca3 60.6(6) 4_565 .
O9 Ca5 O7 Ca3 -35.0(3) . .
O6 Ca5 O7 Ca3 -141.4(3) . .
O15 Ca5 O7 Ca3 -147.1(6) . .
O5 Ca5 O7 Ca3 64.4(4) 4_565 .
P3 Ca5 O7 Ca3 -19.3(2) . .
P4 Ca5 O7 Ca3 -121.4(2) . .
P2 Ca5 O7 Ca3 -150.9(5) . .
O13 Ca5 O7 Ca4 15.52(17) 2_645 .
O12 Ca5 O7 Ca4 -113.7(2) . .
O16 Ca5 O7 Ca4 132.9(2) . .
O5C Ca5 O7 Ca4 -47.9(6) 4_565 .
O9 Ca5 O7 Ca4 -143.5(2) . .
O6 Ca5 O7 Ca4 110.1(3) . .
O15 Ca5 O7 Ca4 104.3(7) . .
O5 Ca5 O7 Ca4 -44.1(4) 4_565 .
P3 Ca5 O7 Ca4 -127.86(16) . .
P4 Ca5 O7 Ca4 130.1(2) . .
P2 Ca5 O7 Ca4 100.6(3) . .
O9 Ca4 O7 O7B 3.0(18) 4_566 .
O3B Ca4 O7 O7B -100.3(18) 4_565 .
O13 Ca4 O7 O7B -179.0(19) 2_645 .
O14B Ca4 O7 O7B 96(2) 4_566 .
O3 Ca4 O7 O7B -89.0(18) 4_565 .
O15 Ca4 O7 O7B 90.3(18) 4_566 .
O5C Ca4 O7 O7B 74.4(18) . .
O5 Ca4 O7 O7B 82.8(18) . .
O9B Ca4 O7 O7B 1.7(19) 4_566 .
O2 Ca4 O7 O7B -79.9(18) 4_565 .
O9 Ca4 O7 P2 -78.2(3) 4_566 .
O7B Ca4 O7 P2 -81.2(18) . .
O3B Ca4 O7 P2 178.5(4) 4_565 .
O13 Ca4 O7 P2 99.8(3) 2_645 .
O14B Ca4 O7 P2 15.2(14) 4_566 .
O3 Ca4 O7 P2 -170.2(2) 4_565 .
O15 Ca4 O7 P2 9.1(4) 4_566 .
O5C Ca4 O7 P2 -6.8(4) . .
O5 Ca4 O7 P2 1.6(2) . .
O9B Ca4 O7 P2 -79.5(4) 4_566 .
O2 Ca4 O7 P2 -161.1(3) 4_565 .
O9 Ca4 O7 Ca5B 172.5(4) 4_566 .
O7B Ca4 O7 Ca5B 170(2) . .
O3B Ca4 O7 Ca5B 69.2(5) 4_565 .
O13 Ca4 O7 Ca5B -9.5(3) 2_645 .
O14B Ca4 O7 Ca5B -94.1(13) 4_566 .
O3 Ca4 O7 Ca5B 80.5(4) 4_565 .
O15 Ca4 O7 Ca5B -100.2(4) 4_566 .
O5C Ca4 O7 Ca5B -116.1(5) . .
O5 Ca4 O7 Ca5B -107.7(4) . .
O9B Ca4 O7 Ca5B 171.2(5) 4_566 .
O2 Ca4 O7 Ca5B 89.6(4) 4_565 .
O9 Ca4 O7 Ca3 54.9(2) 4_566 .
O7B Ca4 O7 Ca3 51.9(18) . .
O3B Ca4 O7 Ca3 -48.4(4) 4_565 .
O13 Ca4 O7 Ca3 -127.1(2) 2_645 .
O14B Ca4 O7 Ca3 148.2(12) 4_566 .
O3 Ca4 O7 Ca3 -37.1(3) 4_565 .
O15 Ca4 O7 Ca3 142.16(19) 4_566 .
O5C Ca4 O7 Ca3 126.3(4) . .
O5 Ca4 O7 Ca3 134.7(3) . .
O9B Ca4 O7 Ca3 53.5(4) 4_566 .
O2 Ca4 O7 Ca3 -28.02(19) 4_565 .
O9 Ca4 O7 Ca5 166.9(2) 4_566 .
O7B Ca4 O7 Ca5 164.0(19) . .
O3B Ca4 O7 Ca5 63.6(4) 4_565 .
O13 Ca4 O7 Ca5 -15.01(17) 2_645 .
O14B Ca4 O7 Ca5 -99.7(13) 4_566 .
O3 Ca4 O7 Ca5 75.0(3) 4_565 .
O15 Ca4 O7 Ca5 -105.8(2) 4_566 .
O5C Ca4 O7 Ca5 -121.6(4) . .
O5 Ca4 O7 Ca5 -113.2(3) . .
O9B Ca4 O7 Ca5 165.6(4) 4_566 .
O2 Ca4 O7 Ca5 84.1(2) 4_565 .
O5 P2 O8 O8B 179(3) . .
O6C P2 O8 O8B -83(4) . .
O6 P2 O8 O8B -51(3) . .
O7 P2 O8 O8B 55(3) . .
O7B P2 O8 O8B 71(3) . .
O6B P2 O8 O8B -74(3) . .
O5C P2 O8 O8B 171(3) . .
Ca5B P2 O8 O8B 7(3) . .
Ca4 P2 O8 O8B 117(3) . .
Ca1B P2 O8 O8B -70(3) . .
O8B P2 O8 Ca1B 70(3) . .
O5 P2 O8 Ca1B -111.4(4) . .
O6C P2 O8 Ca1B -13(3) . .
O6 P2 O8 Ca1B 18.8(5) . .
O7 P2 O8 Ca1B 125.3(4) . .
O7B P2 O8 Ca1B 141.0(6) . .
O6B P2 O8 Ca1B -3.9(7) . .
O5C P2 O8 Ca1B -119.3(6) . .
Ca5B P2 O8 Ca1B 76.7(6) . .
Ca4 P2 O8 Ca1B -172.75(19) . .
O8B P2 O8 Ca2 -106(3) . .
O5 P2 O8 Ca2 72.7(6) . .
O6C P2 O8 Ca2 171(3) . .
O6 P2 O8 Ca2 -157.1(4) . .
O7 P2 O8 Ca2 -50.6(6) . .
O7B P2 O8 Ca2 -34.9(7) . .
O6B P2 O8 Ca2 -179.8(8) . .
O5C P2 O8 Ca2 64.8(7) . .
Ca5B P2 O8 Ca2 -99.3(6) . .
Ca4 P2 O8 Ca2 11.3(7) . .
Ca1B P2 O8 Ca2 -175.9(8) . .
O8B P2 O8 Ca1 52(3) . .
O5 P2 O8 Ca1 -129.3(4) . .
O6C P2 O8 Ca1 -31(3) . .
O6 P2 O8 Ca1 0.8(6) . .
O7 P2 O8 Ca1 107.3(4) . .
O7B P2 O8 Ca1 123.1(6) . .
O6B P2 O8 Ca1 -21.8(8) . .
O5C P2 O8 Ca1 -137.2(6) . .
Ca5B P2 O8 Ca1 58.7(6) . .
Ca4 P2 O8 Ca1 169.29(19) . .
Ca1B P2 O8 Ca1 -17.96(17) . .
O9B Ca1B O8 O8B -80(3) 4_576 .
O1 Ca1B O8 O8B -133(3) . .
O16B Ca1B O8 O8B 140(3) 4_576 .
O14B Ca1B O8 O8B 71(3) 4_576 .
O6B Ca1B O8 O8B 64(3) . .
O4B Ca1B O8 O8B -33(3) 4_575 .
P4 Ca1B O8 O8B 108(3) 4_576 .
P2 Ca1B O8 O8B 62(3) . .
Ca6 Ca1B O8 O8B 52(3) . .
Ca4 Ca1B O8 O8B 19(3) 1_565 .
O8B Ca1B O8 P2 -62(3) . .
O9B Ca1B O8 P2 -141.2(10) 4_576 .
O1 Ca1B O8 P2 165.2(4) . .
O16B Ca1B O8 P2 78.2(5) 4_576 .
O14B Ca1B O8 P2 9.1(6) 4_576 .
O6B Ca1B O8 P2 2.9(6) . .
O4B Ca1B O8 P2 -94.9(5) 4_575 .
P4 Ca1B O8 P2 46.2(5) 4_576 .
Ca6 Ca1B O8 P2 -10.1(4) . .
Ca4 Ca1B O8 P2 -42.2(7) 1_565 .
O8B Ca1B O8 Ca2 115(3) . .
O9B Ca1B O8 Ca2 35.5(12) 4_576 .
O1 Ca1B O8 Ca2 -18.1(3) . .
O16B Ca1B O8 Ca2 -105.0(4) 4_576 .
O14B Ca1B O8 Ca2 -174.2(3) 4_576 .
O6B Ca1B O8 Ca2 179.6(6) . .
O4B Ca1B O8 Ca2 81.9(4) 4_575 .
P4 Ca1B O8 Ca2 -137.1(2) 4_576 .
P2 Ca1B O8 Ca2 176.7(6) . .
Ca6 Ca1B O8 Ca2 166.7(3) . .
Ca4 Ca1B O8 Ca2 134.5(3) 1_565 .
O8B Ca1B O8 Ca1 59(3) . .
O9B Ca1B O8 Ca1 -20.8(10) 4_576 .
O1 Ca1B O8 Ca1 -74.4(4) . .
O16B Ca1B O8 Ca1 -161.4(6) 4_576 .
O14B Ca1B O8 Ca1 129.5(6) 4_576 .
O6B Ca1B O8 Ca1 123.3(6) . .
O4B Ca1B O8 Ca1 25.5(4) 4_575 .
P4 Ca1B O8 Ca1 166.6(5) 4_576 .
P2 Ca1B O8 Ca1 120.4(5) . .
Ca6 Ca1B O8 Ca1 110.3(4) . .
Ca4 Ca1B O8 Ca1 78.2(5) 1_565 .
O4 Ca2 O8 O8B -83(4) 3_767 .
O11 Ca2 O8 O8B -3(4) 3_766 .
O2 Ca2 O8 O8B 164(4) . .
O1 Ca2 O8 O8B 110(4) . .
O12 Ca2 O8 O8B -125(4) 4_566 .
O10 Ca2 O8 O8B -69(4) 4_566 .
O10 Ca2 O8 O8B 50(4) 3_766 .
P1 Ca2 O8 O8B 136(4) . .
P3 Ca2 O8 O8B -97(4) 4_566 .
P3 Ca2 O8 O8B 21(4) 3_766 .
O4 Ca2 O8 P2 0.4(17) 3_767 .
O11 Ca2 O8 P2 80.0(5) 3_766 .
O2 Ca2 O8 P2 -112.2(5) . .
O1 Ca2 O8 P2 -166.4(6) . .
O12 Ca2 O8 P2 -41.6(5) 4_566 .
O10 Ca2 O8 P2 14.9(5) 4_566 .
O10 Ca2 O8 P2 133.3(5) 3_766 .
P1 Ca2 O8 P2 -140.1(5) . .
P3 Ca2 O8 P2 -13.5(5) 4_566 .
P3 Ca2 O8 P2 104.7(5) 3_766 .
O4 Ca2 O8 Ca1B -175.8(11) 3_767 .
O11 Ca2 O8 Ca1B -96.1(3) 3_766 .
O2 Ca2 O8 Ca1B 71.7(3) . .
O1 Ca2 O8 Ca1B 17.5(3) . .
O12 Ca2 O8 Ca1B 142.3(3) 4_566 .
O10 Ca2 O8 Ca1B -161.2(3) 4_566 .
O10 Ca2 O8 Ca1B -42.8(3) 3_766 .
P1 Ca2 O8 Ca1B 43.8(3) . .
P3 Ca2 O8 Ca1B 170.4(3) 4_566 .
P3 Ca2 O8 Ca1B -71.5(3) 3_766 .
O4 Ca2 O8 Ca1 -161.4(11) 3_767 .
O11 Ca2 O8 Ca1 -81.7(2) 3_766 .
O2 Ca2 O8 Ca1 86.1(3) . .
O1 Ca2 O8 Ca1 31.85(18) . .
O12 Ca2 O8 Ca1 156.6(2) 4_566 .
O10 Ca2 O8 Ca1 -146.8(2) 4_566 .
O10 Ca2 O8 Ca1 -28.4(2) 3_766 .
P1 Ca2 O8 Ca1 58.2(2) . .
P3 Ca2 O8 Ca1 -175.21(18) 4_566 .
P3 Ca2 O8 Ca1 -57.1(2) 3_766 .
O1 Ca1 O8 O8B -149(3) . .
O14 Ca1 O8 O8B 91(3) 4_576 .
O9 Ca1 O8 O8B 125(3) 4_576 .
O3 Ca1 O8 O8B 28(3) 4_575 .
O4 Ca1 O8 O8B -30(3) 4_575 .
O11 Ca1 O8 O8B -111(3) 4_576 .
P1 Ca1 O8 O8B -1(3) 4_575 .
P3 Ca1 O8 O8B -126(3) 4_576 .
P2 Ca1 O8 O8B 49(3) . .
P4 Ca1 O8 O8B 109(3) 4_576 .
Ca2 Ca1 O8 O8B -114(3) . .
O1 Ca1 O8 P2 162.1(5) . .
O14 Ca1 O8 P2 41.4(5) 4_576 .
O9 Ca1 O8 P2 76.0(12) 4_576 .
O3 Ca1 O8 P2 -21.3(5) 4_575 .
O4 Ca1 O8 P2 -78.9(5) 4_575 .
O11 Ca1 O8 P2 -159.9(3) 4_576 .
P1 Ca1 O8 P2 -49.9(5) 4_575 .
P3 Ca1 O8 P2 -175.3(2) 4_576 .
P4 Ca1 O8 P2 59.8(5) 4_576 .
Ca2 Ca1 O8 P2 -163.4(6) . .
O1 Ca1 O8 Ca1B 93.2(4) . .
O14 Ca1 O8 Ca1B -27.5(4) 4_576 .
O9 Ca1 O8 Ca1B 7.1(11) 4_576 .
O3 Ca1 O8 Ca1B -90.3(4) 4_575 .
O4 Ca1 O8 Ca1B -147.8(4) 4_575 .
O11 Ca1 O8 Ca1B 131.1(4) 4_576 .
P1 Ca1 O8 Ca1B -118.9(4) 4_575 .
P3 Ca1 O8 Ca1B 115.7(6) 4_576 .
P2 Ca1 O8 Ca1B -69.0(6) . .
P4 Ca1 O8 Ca1B -9.2(4) 4_576 .
Ca2 Ca1 O8 Ca1B 127.6(4) . .
O1 Ca1 O8 Ca2 -34.5(2) . .
O14 Ca1 O8 Ca2 -155.2(2) 4_576 .
O9 Ca1 O8 Ca2 -120.6(9) 4_576 .
O3 Ca1 O8 Ca2 142.1(2) 4_575 .
O4 Ca1 O8 Ca2 84.5(2) 4_575 .
O11 Ca1 O8 Ca2 3.5(4) 4_576 .
P1 Ca1 O8 Ca2 113.5(2) 4_575 .
P3 Ca1 O8 Ca2 -11.9(7) 4_576 .
P2 Ca1 O8 Ca2 163.4(6) . .
P4 Ca1 O8 Ca2 -136.79(18) 4_576 .
O8B P2 O6B O6C -176(5) . .
O5 P2 O6B O6C -50(5) . .
O8 P2 O6B O6C -163(5) . .
O6 P2 O6B O6C 53(4) . .
O7 P2 O6B O6C 76(5) . .
O7B P2 O6B O6C 83(5) . .
O5C P2 O6B O6C -58(5) . .
Ca5B P2 O6B O6C 62(5) . .
Ca4 P2 O6B O6C 4(5) . .
Ca1B P2 O6B O6C -166(5) . .
O8B P2 O6B Ca6 109(3) . .
O5 P2 O6B Ca6 -126(3) . .
O6C P2 O6B Ca6 -75(5) . .
O8 P2 O6B Ca6 122(3) . .
O6 P2 O6B Ca6 -22.4(17) . .
O7 P2 O6B Ca6 1(3) . .
O7B P2 O6B Ca6 8(4) . .
O5C P2 O6B Ca6 -134(2) . .
Ca5B P2 O6B Ca6 -14(3) . .
Ca4 P2 O6B Ca6 -71(3) . .
Ca1B P2 O6B Ca6 119(3) . .
O8B P2 O6B Ca1B -9.9(7) . .
O5 P2 O6B Ca1B 115.7(5) . .
O6C P2 O6B Ca1B 166(5) . .
O8 P2 O6B Ca1B 2.9(6) . .
O6 P2 O6B Ca1B -141.1(15) . .
O7 P2 O6B Ca1B -118.1(6) . .
O7B P2 O6B Ca1B -110.9(12) . .
O5C P2 O6B Ca1B 107.5(7) . .
Ca5B P2 O6B Ca1B -132.4(6) . .
Ca4 P2 O6B Ca1B 170.2(3) . .
O16 Ca6 O6B O6C -55(5) . .
O6 Ca6 O6B O6C -46(4) . .
O14B Ca6 O6B O6C 145(5) 4_576 .
O5 Ca6 O6B O6C 47(5) 3_666 .
O16B Ca6 O6B O6C -65(5) . .
O15 Ca6 O6B O6C 123(4) 2_655 .
O14 Ca6 O6B O6C 146(5) 4_576 .
O3 Ca6 O6B O6C -149(5) 4_575 .
O3B Ca6 O6B O6C -146(5) 4_575 .
O5C Ca6 O6B O6C 45(5) 3_666 .
O16 Ca6 O6B P2 12(3) . .
O6 Ca6 O6B P2 20.8(17) . .
O14B Ca6 O6B P2 -148(3) 4_576 .
O5 Ca6 O6B P2 114(3) 3_666 .
O16B Ca6 O6B P2 1(3) . .
O15 Ca6 O6B P2 -170.7(18) 2_655 .
O14 Ca6 O6B P2 -147(3) 4_576 .
O3 Ca6 O6B P2 -82(3) 4_575 .
O3B Ca6 O6B P2 -80(3) 4_575 .
O6C Ca6 O6B P2 67(5) . .
O5C Ca6 O6B P2 112(3) 3_666 .
O16 Ca6 O6B Ca1B 131.1(4) . .
O6 Ca6 O6B Ca1B 140.0(16) . .
O14B Ca6 O6B Ca1B -29.3(5) 4_576 .
O5 Ca6 O6B Ca1B -127.3(4) 3_666 .
O16B Ca6 O6B Ca1B 120.4(5) . .
O15 Ca6 O6B Ca1B -51.6(13) 2_655 .
O14 Ca6 O6B Ca1B -27.9(3) 4_576 .
O3 Ca6 O6B Ca1B 37.0(4) 4_575 .
O3B Ca6 O6B Ca1B 39.6(6) 4_575 .
O6C Ca6 O6B Ca1B -174(5) . .
O5C Ca6 O6B Ca1B -129.3(5) 3_666 .
O8B Ca1B O6B O6C 50(13) . .
O8 Ca1B O6B O6C 39(13) . .
O9B Ca1B O6B O6C -163(13) 4_576 .
O1 Ca1B O6B O6C 17(13) . .
O16B Ca1B O6B O6C -81(13) 4_576 .
O14B Ca1B O6B O6C -136(13) 4_576 .
O4B Ca1B O6B O6C 125(13) 4_575 .
P4 Ca1B O6B O6C -108(13) 4_576 .
P2 Ca1B O6B O6C 42(13) . .
Ca6 Ca1B O6B O6C -163(14) . .
Ca4 Ca1B O6B O6C -165(13) 1_565 .
O8B Ca1B O6B P2 8.3(6) . .
O8 Ca1B O6B P2 -2.5(5) . .
O9B Ca1B O6B P2 155.1(7) 4_576 .
O1 Ca1B O6B P2 -24.1(10) . .
O16B Ca1B O6B P2 -122.7(7) 4_576 .
O14B Ca1B O6B P2 -177.2(9) 4_576 .
O4B Ca1B O6B P2 83.8(8) 4_575 .
P4 Ca1B O6B P2 -149.7(7) 4_576 .
Ca6 Ca1B O6B P2 155.6(12) . .
Ca4 Ca1B O6B P2 153.3(7) 1_565 .
O8B Ca1B O6B Ca6 -147.3(9) . .
O8 Ca1B O6B Ca6 -158.1(8) . .
O9B Ca1B O6B Ca6 -0.5(12) 4_576 .
O1 Ca1B O6B Ca6 -179.7(3) . .
O16B Ca1B O6B Ca6 81.7(6) 4_576 .
O14B Ca1B O6B Ca6 27.2(5) 4_576 .
O4B Ca1B O6B Ca6 -71.7(6) 4_575 .
P4 Ca1B O6B Ca6 54.7(5) 4_576 .
P2 Ca1B O6B Ca6 -155.6(12) . .
Ca4 Ca1B O6B Ca6 -2.3(6) 1_565 .
Ca5B O7 O7B P2 -151(8) . .
Ca3 O7 O7B P2 139.4(8) . .
Ca5 O7 O7B P2 -148(5) . .
Ca4 O7 O7B P2 -99.3(7) . .
P2 O7 O7B Ca4 99.3(7) . .
Ca5B O7 O7B Ca4 -51(8) . .
Ca3 O7 O7B Ca4 -121.3(12) . .
Ca5 O7 O7B Ca4 -49(5) . .
P2 O7 O7B Ca5B 151(8) . .
Ca3 O7 O7B Ca5B -70(8) . .
Ca5 O7 O7B Ca5B 2(4) . .
Ca4 O7 O7B Ca5B 51(8) . .
O8B P2 O7B O7 -115.8(17) . .
O5 P2 O7B O7 115.7(16) . .
O6C P2 O7B O7 21(4) . .
O8 P2 O7B O7 -128.6(16) . .
O6 P2 O7B O7 -1.1(18) . .
O6B P2 O7B O7 -19(2) . .
O5C P2 O7B O7 126.3(17) . .
Ca5B P2 O7B O7 5.2(15) . .
Ca4 P2 O7B O7 99.3(18) . .
Ca1B P2 O7B O7 -98.2(16) . .
O8B P2 O7B Ca4 144.9(7) . .
O5 P2 O7B Ca4 16.4(5) . .
O6C P2 O7B Ca4 -78(3) . .
O8 P2 O7B Ca4 132.1(4) . .
O6 P2 O7B Ca4 -100.3(5) . .
O7 P2 O7B Ca4 -99.3(18) . .
O6B P2 O7B Ca4 -118.3(14) . .
O5C P2 O7B Ca4 27.1(6) . .
Ca5B P2 O7B Ca4 -94.0(5) . .
Ca1B P2 O7B Ca4 162.55(15) . .
O8B P2 O7B Ca5B -121.0(6) . .
O5 P2 O7B Ca5B 110.5(4) . .
O6C P2 O7B Ca5B 16(3) . .
O8 P2 O7B Ca5B -133.8(4) . .
O6 P2 O7B Ca5B -6.3(5) . .
O7 P2 O7B Ca5B -5.2(15) . .
O6B P2 O7B Ca5B -24.3(15) . .
O5C P2 O7B Ca5B 121.1(6) . .
Ca4 P2 O7B Ca5B 94.0(5) . .
Ca1B P2 O7B Ca5B -103.4(5) . .
O9 Ca4 O7B O7 -177.1(18) 4_566 .
O3B Ca4 O7B O7 86.9(19) 4_565 .
O13 Ca4 O7B O7 1.0(18) 2_645 .
O14B Ca4 O7B O7 -129.0(17) 4_566 .
O3 Ca4 O7B O7 99.7(18) 4_565 .
O15 Ca4 O7B O7 -97.2(18) 4_566 .
O5C Ca4 O7B O7 -99.4(19) . .
O5 Ca4 O7B O7 -90.2(18) . .
O9B Ca4 O7B O7 -178.4(18) 4_566 .
O2 Ca4 O7B O7 95.5(18) 4_565 .
O9 Ca4 O7B P2 -98.0(5) 4_566 .
O3B Ca4 O7B P2 166.0(5) 4_565 .
O13 Ca4 O7B P2 80.0(5) 2_645 .
O14B Ca4 O7B P2 -50.0(17) 4_566 .
O3 Ca4 O7B P2 178.8(3) 4_565 .
O7 Ca4 O7B P2 79.1(18) . .
O15 Ca4 O7B P2 -18.2(7) 4_566 .
O5C Ca4 O7B P2 -20.4(5) . .
O5 Ca4 O7B P2 -11.2(4) . .
O9B Ca4 O7B P2 -99.3(6) 4_566 .
O2 Ca4 O7B P2 174.6(6) 4_565 .
O9 Ca4 O7B Ca5B 174.6(4) 4_566 .
O3B Ca4 O7B Ca5B 78.6(5) 4_565 .
O13 Ca4 O7B Ca5B -7.3(3) 2_645 .
O14B Ca4 O7B Ca5B -137.3(13) 4_566 .
O3 Ca4 O7B Ca5B 91.4(4) 4_565 .
O7 Ca4 O7B Ca5B -8.3(16) . .
O15 Ca4 O7B Ca5B -105.6(4) 4_566 .
O5C Ca4 O7B Ca5B -107.7(6) . .
O5 Ca4 O7B Ca5B -98.5(5) . .
O9B Ca4 O7B Ca5B 173.3(5) 4_566 .
O2 Ca4 O7B Ca5B 87.2(4) 4_565 .
O13 Ca5B O7B O7 -122(8) 2_645 .
O15B Ca5B O7B O7 -75(8) . .
O12B Ca5B O7B O7 129(8) . .
O9B Ca5B O7B O7 91(8) . .
O6C Ca5B O7B O7 -36(8) . .
O16B Ca5B O7B O7 8(8) . .
P2 Ca5B O7B O7 -29(8) . .
P3 Ca5B O7B O7 106(8) . .
P4 Ca5B O7B O7 -8(8) . .
O7 Ca5B O7B P2 29(8) . .
O13 Ca5B O7B P2 -93.8(5) 2_645 .
O15B Ca5B O7B P2 -46.7(13) . .
O12B Ca5B O7B P2 157.9(6) . .
O9B Ca5B O7B P2 119.2(6) . .
O6C Ca5B O7B P2 -7.1(15) . .
O5C Ca5B O7B P2 -150.5(6) 4_565 .
O16B Ca5B O7B P2 37.1(8) . .
P3 Ca5B O7B P2 134.4(4) . .
P4 Ca5B O7B P2 21.0(12) . .
O7 Ca5B O7B Ca4 130(8) . .
O13 Ca5B O7B Ca4 7.4(3) 2_645 .
O15B Ca5B O7B Ca4 54.5(12) . .
O12B Ca5B O7B Ca4 -100.9(4) . .
O9B Ca5B O7B Ca4 -139.6(5) . .
O6C Ca5B O7B Ca4 94.0(15) . .
O5C Ca5B O7B Ca4 -49.3(7) 4_565 .
O16B Ca5B O7B Ca4 138.3(6) . .
P2 Ca5B O7B Ca4 101.2(5) . .
P3 Ca5B O7B Ca4 -124.4(3) . .
P4 Ca5B O7B Ca4 122.2(10) . .
Ca1B O8 O8B P2 -123.0(12) . .
Ca2 O8 O8B P2 127.1(14) . .
Ca1 O8 O8B P2 -138.1(16) . .
P2 O8 O8B Ca1B 123.0(12) . .
Ca2 O8 O8B Ca1B -109.9(16) . .
Ca1 O8 O8B Ca1B -15.1(5) . .
O5 P2 O8B O8 -1(4) . .
O6C P2 O8B O8 104(4) . .
O6 P2 O8B O8 133(3) . .
O7 P2 O8B O8 -129(3) . .
O7B P2 O8B O8 -111(3) . .
O6B P2 O8B O8 106(3) . .
O5C P2 O8B O8 -10(4) . .
Ca5B P2 O8B O8 -174(3) . .
Ca4 P2 O8B O8 -74(3) . .
Ca1B P2 O8B O8 92(3) . .
O5 P2 O8B Ca1B -93.6(9) . .
O6C P2 O8B Ca1B 11(3) . .
O8 P2 O8B Ca1B -92(3) . .
O6 P2 O8B Ca1B 41.2(10) . .
O7 P2 O8B Ca1B 139.1(7) . .
O7B P2 O8B Ca1B 156.4(8) . .
O6B P2 O8B Ca1B 13.8(10) . .
O5C P2 O8B Ca1B -102.1(10) . .
Ca5B P2 O8B Ca1B 93.5(9) . .
Ca4 P2 O8B Ca1B -166.3(3) . .
O9B Ca1B O8B O8 119(3) 4_576 .
O1 Ca1B O8B O8 45(3) . .
O16B Ca1B O8B O8 -44(3) 4_576 .
O14B Ca1B O8B O8 -115(3) 4_576 .
O6B Ca1B O8B O8 -109(3) . .
O4B Ca1B O8B O8 146(3) 4_575 .
P4 Ca1B O8B O8 -80(3) 4_576 .
P2 Ca1B O8B O8 -98(3) . .
Ca6 Ca1B O8B O8 -128(3) . .
Ca4 Ca1B O8B O8 -164(3) 1_565 .
O8 Ca1B O8B P2 98(3) . .
O9B Ca1B O8B P2 -142.6(10) 4_576 .
O1 Ca1B O8B P2 143.4(9) . .
O16B Ca1B O8B P2 54.2(11) 4_576 .
O14B Ca1B O8B P2 -17.0(12) 4_576 .
O6B Ca1B O8B P2 -10.9(8) . .
O4B Ca1B O8B P2 -115.5(10) 4_575 .
P4 Ca1B O8B P2 18.4(12) 4_576 .
Ca6 Ca1B O8B P2 -30.0(9) . .
Ca4 Ca1B O8B P2 -66.0(12) 1_565 .
O13 Ca5 P3 O10B 59.2(8) 2_645 .
O12 Ca5 P3 O10B 99.4(8) . .
O16 Ca5 P3 O10B -125.0(8) . .
O7 Ca5 P3 O10B 127.6(8) . .
O5C Ca5 P3 O10B -11.9(8) 4_565 .
O9 Ca5 P3 O10B -80.6(8) . .
O6 Ca5 P3 O10B 174.2(7) . .
O15 Ca5 P3 O10B -67.8(8) . .
O5 Ca5 P3 O10B -12.7(8) 4_565 .
P4 Ca5 P3 O10B -96.7(8) . .
P2 Ca5 P3 O10B 147.0(7) . .
O13 Ca5 P3 O11 -133.7(3) 2_645 .
O12 Ca5 P3 O11 -93.4(3) . .
O16 Ca5 P3 O11 42.1(3) . .
O7 Ca5 P3 O11 -65.2(3) . .
O5C Ca5 P3 O11 155.3(4) 4_565 .
O9 Ca5 P3 O11 86.6(3) . .
O6 Ca5 P3 O11 -18.7(3) . .
O15 Ca5 P3 O11 99.4(2) . .
O5 Ca5 P3 O11 154.4(2) 4_565 .
P4 Ca5 P3 O11 70.5(2) . .
P2 Ca5 P3 O11 -45.8(3) . .
O13 Ca5 P3 O12 -40.2(3) 2_645 .
O16 Ca5 P3 O12 135.6(3) . .
O7 Ca5 P3 O12 28.2(3) . .
O5C Ca5 P3 O12 -111.3(4) 4_565 .
O9 Ca5 P3 O12 180.0(4) . .
O6 Ca5 P3 O12 74.7(3) . .
O15 Ca5 P3 O12 -167.2(3) . .
O5 Ca5 P3 O12 -112.1(3) 4_565 .
P4 Ca5 P3 O12 163.9(3) . .
P2 Ca5 P3 O12 47.6(3) . .
O13 Ca5 P3 O9B 155.7(7) 2_645 .
O12 Ca5 P3 O9B -164.1(7) . .
O16 Ca5 P3 O9B -28.5(7) . .
O7 Ca5 P3 O9B -135.9(7) . .
O5C Ca5 P3 O9B 84.6(7) 4_565 .
O9 Ca5 P3 O9B 15.9(7) . .
O6 Ca5 P3 O9B -89.3(7) . .
O15 Ca5 P3 O9B 28.7(6) . .
O5 Ca5 P3 O9B 83.8(7) 4_565 .
P4 Ca5 P3 O9B -0.2(6) . .
P2 Ca5 P3 O9B -116.5(6) . .
O13 Ca5 P3 O12B -10.0(6) 2_645 .
O12 Ca5 P3 O12B 30.2(5) . .
O16 Ca5 P3 O12B 165.8(6) . .
O7 Ca5 P3 O12B 58.4(6) . .
O5C Ca5 P3 O12B -81.1(6) 4_565 .
O9 Ca5 P3 O12B -149.8(6) . .
O6 Ca5 P3 O12B 105.0(6) . .
O15 Ca5 P3 O12B -137.0(6) . .
O5 Ca5 P3 O12B -81.9(6) 4_565 .
P4 Ca5 P3 O12B -165.9(5) . .
P2 Ca5 P3 O12B 77.8(5) . .
O13 Ca5 P3 O10 47.5(3) 2_645 .
O12 Ca5 P3 O10 87.7(3) . .
O16 Ca5 P3 O10 -136.7(2) . .
O7 Ca5 P3 O10 115.9(3) . .
O5C Ca5 P3 O10 -23.5(4) 4_565 .
O9 Ca5 P3 O10 -92.3(3) . .
O6 Ca5 P3 O10 162.5(3) . .
O15 Ca5 P3 O10 -79.4(3) . .
O5 Ca5 P3 O10 -24.4(3) 4_565 .
P4 Ca5 P3 O10 -108.4(2) . .
P2 Ca5 P3 O10 135.3(2) . .
O13 Ca5 P3 O9 139.8(3) 2_645 .
O12 Ca5 P3 O9 -180.0(4) . .
O16 Ca5 P3 O9 -44.4(3) . .
O7 Ca5 P3 O9 -151.8(3) . .
O5C Ca5 P3 O9 68.7(4) 4_565 .
O6 Ca5 P3 O9 -105.2(3) . .
O15 Ca5 P3 O9 12.8(3) . .
O5 Ca5 P3 O9 67.9(3) 4_565 .
P4 Ca5 P3 O9 -16.1(3) . .
P2 Ca5 P3 O9 -132.4(3) . .
O13 Ca5 P3 O11B -99.7(4) 2_645 .
O12 Ca5 P3 O11B -59.4(5) . .
O16 Ca5 P3 O11B 76.1(4) . .
O7 Ca5 P3 O11B -31.3(4) . .
O5C Ca5 P3 O11B -170.7(5) 4_565 .
O9 Ca5 P3 O11B 120.5(5) . .
O6 Ca5 P3 O11B 15.3(4) . .
O15 Ca5 P3 O11B 133.4(4) . .
O5 Ca5 P3 O11B -171.6(4) 4_565 .
P4 Ca5 P3 O11B 104.4(4) . .
P2 Ca5 P3 O11B -11.9(4) . .
O13 Ca5 P3 Ca5B -119(2) 2_645 .
O12 Ca5 P3 Ca5B -79(2) . .
O16 Ca5 P3 Ca5B 57(2) . .
O7 Ca5 P3 Ca5B -50(2) . .
O5C Ca5 P3 Ca5B 170(2) 4_565 .
O9 Ca5 P3 Ca5B 101(2) . .
O6 Ca5 P3 Ca5B -3.8(19) . .
O15 Ca5 P3 Ca5B 114(2) . .
O5 Ca5 P3 Ca5B 169(2) 4_565 .
P4 Ca5 P3 Ca5B 85(2) . .
P2 Ca5 P3 Ca5B -30.9(19) . .
O13 Ca5 P3 Ca2 7.6(2) 2_645 4_565
O12 Ca5 P3 Ca2 47.9(3) . 4_565
O16 Ca5 P3 Ca2 -176.54(13) . 4_565
O7 Ca5 P3 Ca2 76.07(16) . 4_565
O5C Ca5 P3 Ca2 -63.4(3) 4_565 4_565
O9 Ca5 P3 Ca2 -132.1(3) . 4_565
O6 Ca5 P3 Ca2 122.62(18) . 4_565
O15 Ca5 P3 Ca2 -119.30(12) . 4_565
O5 Ca5 P3 Ca2 -64.25(14) 4_565 4_565
P4 Ca5 P3 Ca2 -148.24(6) . 4_565
P2 Ca5 P3 Ca2 95.47(9) . 4_565
O13 Ca5 P3 Ca2 154.40(19) 2_645 3_766
O12 Ca5 P3 Ca2 -165.4(3) . 3_766
O16 Ca5 P3 Ca2 -29.8(2) . 3_766
O7 Ca5 P3 Ca2 -137.2(2) . 3_766
O5C Ca5 P3 Ca2 83.4(4) 4_565 3_766
O9 Ca5 P3 Ca2 14.6(3) . 3_766
O6 Ca5 P3 Ca2 -90.6(2) . 3_766
O15 Ca5 P3 Ca2 27.5(2) . 3_766
O5 Ca5 P3 Ca2 82.5(2) 4_565 3_766
P4 Ca5 P3 Ca2 -1.48(19) . 3_766
P2 Ca5 P3 Ca2 -117.76(16) . 3_766
O7 Ca5B P3 O10B 118.5(10) . .
O13 Ca5B P3 O10B 40.7(12) 2_645 .
O15B Ca5B P3 O10B -63.3(12) . .
O12B Ca5B P3 O10B 63.1(12) . .
O9B Ca5B P3 O10B -92.3(12) . .
O7B Ca5B P3 O10B 116.2(10) . .
O6C Ca5B P3 O10B 166.3(17) . .
O5C Ca5B P3 O10B -11.2(11) 4_565 .
O16B Ca5B P3 O10B -115.8(10) . .
P2 Ca5B P3 O10B 140.5(10) . .
P4 Ca5B P3 O10B -88.9(10) . .
O7 Ca5B P3 O11 -72.5(4) . .
O13 Ca5B P3 O11 -150.3(4) 2_645 .
O15B Ca5B P3 O11 105.7(4) . .
O12B Ca5B P3 O11 -127.9(6) . .
O9B Ca5B P3 O11 76.7(7) . .
O7B Ca5B P3 O11 -74.8(4) . .
O6C Ca5B P3 O11 -24.7(16) . .
O5C Ca5B P3 O11 157.8(3) 4_565 .
O16B Ca5B P3 O11 53.2(4) . .
P2 Ca5B P3 O11 -50.5(4) . .
P4 Ca5B P3 O11 80.1(3) . .
O7 Ca5B P3 O12 26.2(3) . .
O13 Ca5B P3 O12 -51.6(5) 2_645 .
O15B Ca5B P3 O12 -155.6(5) . .
O12B Ca5B P3 O12 -29.2(4) . .
O9B Ca5B P3 O12 175.4(7) . .
O7B Ca5B P3 O12 23.9(4) . .
O6C Ca5B P3 O12 74.0(15) . .
O5C Ca5B P3 O12 -103.5(4) 4_565 .
O16B Ca5B P3 O12 151.9(4) . .
P2 Ca5B P3 O12 48.2(4) . .
P4 Ca5B P3 O12 178.8(4) . .
O7 Ca5B P3 O9B -149.2(7) . .
O13 Ca5B P3 O9B 133.0(8) 2_645 .
O15B Ca5B P3 O9B 29.0(7) . .
O12B Ca5B P3 O9B 155.5(8) . .
O7B Ca5B P3 O9B -151.5(7) . .
O6C Ca5B P3 O9B -101.3(17) . .
O5C Ca5B P3 O9B 81.1(7) 4_565 .
O16B Ca5B P3 O9B -23.5(7) . .
P2 Ca5B P3 O9B -127.2(7) . .
P4 Ca5B P3 O9B 3.4(7) . .
O7 Ca5B P3 O12B 55.4(6) . .
O13 Ca5B P3 O12B -22.4(6) 2_645 .
O15B Ca5B P3 O12B -126.4(7) . .
O9B Ca5B P3 O12B -155.5(8) . .
O7B Ca5B P3 O12B 53.1(6) . .
O6C Ca5B P3 O12B 103.2(16) . .
O5C Ca5B P3 O12B -74.3(6) 4_565 .
O16B Ca5B P3 O12B -178.9(6) . .
P2 Ca5B P3 O12B 77.4(6) . .
P4 Ca5B P3 O12B -152.0(6) . .
O7 Ca5B P3 O10 106.1(3) . .
O13 Ca5B P3 O10 28.3(6) 2_645 .
O15B Ca5B P3 O10 -75.7(5) . .
O12B Ca5B P3 O10 50.7(6) . .
O9B Ca5B P3 O10 -104.7(7) . .
O7B Ca5B P3 O10 103.8(4) . .
O6C Ca5B P3 O10 153.9(15) . .
O5C Ca5B P3 O10 -23.6(5) 4_565 .
O16B Ca5B P3 O10 -128.2(3) . .
P2 Ca5B P3 O10 128.1(3) . .
P4 Ca5B P3 O10 -101.3(3) . .
O7 Ca5B P3 O9 -165.0(4) . .
O13 Ca5B P3 O9 117.2(5) 2_645 .
O15B Ca5B P3 O9 13.2(4) . .
O12B Ca5B P3 O9 139.6(6) . .
O9B Ca5B P3 O9 -15.8(7) . .
O7B Ca5B P3 O9 -167.3(4) . .
O6C Ca5B P3 O9 -117.2(16) . .
O5C Ca5B P3 O9 65.3(4) 4_565 .
O16B Ca5B P3 O9 -39.3(3) . .
P2 Ca5B P3 O9 -143.0(4) . .
P4 Ca5B P3 O9 -12.4(3) . .
O7 Ca5B P3 O11B -40.2(5) . .
O13 Ca5B P3 O11B -118.0(6) 2_645 .
O15B Ca5B P3 O11B 138.0(5) . .
O12B Ca5B P3 O11B -95.6(6) . .
O9B Ca5B P3 O11B 109.0(8) . .
O7B Ca5B P3 O11B -42.5(5) . .
O6C Ca5B P3 O11B 7.6(16) . .
O5C Ca5B P3 O11B -169.9(5) 4_565 .
O16B Ca5B P3 O11B 85.5(5) . .
P2 Ca5B P3 O11B -18.2(5) . .
P4 Ca5B P3 O11B 112.4(4) . .
O7 Ca5B P3 Ca5 121(2) . .
O13 Ca5B P3 Ca5 43.3(17) 2_645 .
O15B Ca5B P3 Ca5 -60.7(19) . .
O12B Ca5B P3 Ca5 66(2) . .
O9B Ca5B P3 Ca5 -90(2) . .
O7B Ca5B P3 Ca5 119(2) . .
O6C Ca5B P3 Ca5 169(3) . .
O5C Ca5B P3 Ca5 -8.6(19) 4_565 .
O16B Ca5B P3 Ca5 -113(2) . .
P2 Ca5B P3 Ca5 143(2) . .
P4 Ca5B P3 Ca5 -86(2) . .
O7 Ca5B P3 Ca2 68.1(3) . 4_565
O13 Ca5B P3 Ca2 -9.7(4) 2_645 4_565
O15B Ca5B P3 Ca2 -113.7(4) . 4_565
O12B Ca5B P3 Ca2 12.7(5) . 4_565
O9B Ca5B P3 Ca2 -142.8(7) . 4_565
O7B Ca5B P3 Ca2 65.7(3) . 4_565
O6C Ca5B P3 Ca2 115.9(15) . 4_565
O5C Ca5B P3 Ca2 -61.7(3) 4_565 4_565
O16B Ca5B P3 Ca2 -166.2(2) . 4_565
P2 Ca5B P3 Ca2 90.0(3) . 4_565
P4 Ca5B P3 Ca2 -139.35(15) . 4_565
O7 Ca5B P3 Ca2 -126.6(4) . 3_766
O13 Ca5B P3 Ca2 155.6(2) 2_645 3_766
O15B Ca5B P3 Ca2 51.6(6) . 3_766
O12B Ca5B P3 Ca2 178.0(6) . 3_766
O9B Ca5B P3 Ca2 22.6(8) . 3_766
O7B Ca5B P3 Ca2 -128.9(4) . 3_766
O6C Ca5B P3 Ca2 -78.8(16) . 3_766
O5C Ca5B P3 Ca2 103.7(4) 4_565 3_766
O16B Ca5B P3 Ca2 -0.9(5) . 3_766
P2 Ca5B P3 Ca2 -104.6(5) . 3_766
P4 Ca5B P3 Ca2 26.0(5) . 3_766
O10B P3 O9 Ca4 39.6(7) . 4_565
O11 P3 O9 Ca4 129.5(4) . 4_565
O12 P3 O9 Ca4 -105.1(4) . 4_565
O9B P3 O9 Ca4 163(3) . 4_565
O12B P3 O9 Ca4 -82.0(6) . 4_565
O10 P3 O9 Ca4 10.3(5) . 4_565
O11B P3 O9 Ca4 171.7(5) . 4_565
Ca5 P3 O9 Ca4 -105.0(5) . 4_565
Ca5B P3 O9 Ca4 -113.6(5) . 4_565
Ca2 P3 O9 Ca4 -48.1(5) 4_565 4_565
Ca2 P3 O9 Ca4 80.1(4) 3_766 4_565
O10B P3 O9 Ca1 -87.7(6) . 4_575
O11 P3 O9 Ca1 2.2(3) . 4_575
O12 P3 O9 Ca1 127.6(3) . 4_575
O9B P3 O9 Ca1 36(3) . 4_575
O12B P3 O9 Ca1 150.7(5) . 4_575
O10 P3 O9 Ca1 -117.1(3) . 4_575
O11B P3 O9 Ca1 44.3(6) . 4_575
Ca5 P3 O9 Ca1 127.6(3) . 4_575
Ca5B P3 O9 Ca1 119.0(4) . 4_575
Ca2 P3 O9 Ca1 -175.49(12) 4_565 4_575
Ca2 P3 O9 Ca1 -47.3(3) 3_766 4_575
O10B P3 O9 Ca5 144.7(5) . .
O11 P3 O9 Ca5 -125.5(2) . .
O12 P3 O9 Ca5 0.0(3) . .
O9B P3 O9 Ca5 -92(3) . .
O12B P3 O9 Ca5 23.1(5) . .
O10 P3 O9 Ca5 115.3(3) . .
O11B P3 O9 Ca5 -83.3(5) . .
Ca5B P3 O9 Ca5 -8.58(19) . .
Ca2 P3 O9 Ca5 56.9(2) 4_565 .
Ca2 P3 O9 Ca5 -174.88(11) 3_766 .
O13 Ca5 O9 P3 -88.0(6) 2_645 .
O12 Ca5 O9 P3 0.0(2) . .
O16 Ca5 O9 P3 134.6(3) . .
O7 Ca5 O9 P3 32.3(4) . .
O5C Ca5 O9 P3 -104.7(4) 4_565 .
O6 Ca5 O9 P3 90.7(3) . .
O15 Ca5 O9 P3 -166.6(3) . .
O5 Ca5 O9 P3 -106.7(3) 4_565 .
P4 Ca5 O9 P3 162.8(3) . .
P2 Ca5 O9 P3 60.4(3) . .
O13 Ca5 O9 Ca4 45.3(6) 2_645 4_565
O12 Ca5 O9 Ca4 133.3(3) . 4_565
O16 Ca5 O9 Ca4 -92.1(2) . 4_565
O7 Ca5 O9 Ca4 165.6(2) . 4_565
O5C Ca5 O9 Ca4 28.6(4) 4_565 4_565
O6 Ca5 O9 Ca4 -136.0(2) . 4_565
O15 Ca5 O9 Ca4 -33.32(18) . 4_565
O5 Ca5 O9 Ca4 26.5(2) 4_565 4_565
P3 Ca5 O9 Ca4 133.3(4) . 4_565
P4 Ca5 O9 Ca4 -63.95(16) . 4_565
P2 Ca5 O9 Ca4 -166.35(16) . 4_565
O13 Ca5 O9 Ca1 156.9(5) 2_645 4_575
O12 Ca5 O9 Ca1 -115.1(3) . 4_575
O16 Ca5 O9 Ca1 19.5(3) . 4_575
O7 Ca5 O9 Ca1 -82.8(4) . 4_575
O5C Ca5 O9 Ca1 140.2(4) 4_565 4_575
O6 Ca5 O9 Ca1 -24.4(4) . 4_575
O15 Ca5 O9 Ca1 78.3(3) . 4_575
O5 Ca5 O9 Ca1 138.1(3) 4_565 4_575
P3 Ca5 O9 Ca1 -115.1(4) . 4_575
P4 Ca5 O9 Ca1 47.6(2) . 4_575
P2 Ca5 O9 Ca1 -54.8(4) . 4_575
O10B P3 O10 Ca3 -90.4(12) . 4_565
O11 P3 O10 Ca3 -102.9(7) . 4_565
O12 P3 O10 Ca3 128.4(7) . 4_565
O9B P3 O10 Ca3 7.9(10) . 4_565
O12B P3 O10 Ca3 116.3(8) . 4_565
O9 P3 O10 Ca3 14.9(8) . 4_565
O11B P3 O10 Ca3 -145.3(7) . 4_565
Ca5 P3 O10 Ca3 76.1(7) . 4_565
Ca5B P3 O10 Ca3 78.3(8) . 4_565
Ca2 P3 O10 Ca3 127.7(8) 4_565 4_565
Ca2 P3 O10 Ca3 -83.0(7) 3_766 4_565
O10B P3 O10 Ca2 141.9(10) . 4_565
O11 P3 O10 Ca2 129.4(2) . 4_565
O12 P3 O10 Ca2 0.7(3) . 4_565
O9B P3 O10 Ca2 -119.8(7) . 4_565
O12B P3 O10 Ca2 -11.4(4) . 4_565
O9 P3 O10 Ca2 -112.8(3) . 4_565
O11B P3 O10 Ca2 87.0(5) . 4_565
Ca5 P3 O10 Ca2 -51.6(2) . 4_565
Ca5B P3 O10 Ca2 -49.3(3) . 4_565
Ca2 P3 O10 Ca2 149.33(19) 3_766 4_565
O10B P3 O10 Ca2 -7.4(9) . 3_766
O11 P3 O10 Ca2 -19.9(2) . 3_766
O12 P3 O10 Ca2 -148.6(2) . 3_766
O9B P3 O10 Ca2 90.9(7) . 3_766
O12B P3 O10 Ca2 -160.7(4) . 3_766
O9 P3 O10 Ca2 97.9(3) . 3_766
O11B P3 O10 Ca2 -62.3(5) . 3_766
Ca5 P3 O10 Ca2 159.10(10) . 3_766
Ca5B P3 O10 Ca2 161.3(3) . 3_766
Ca2 P3 O10 Ca2 -149.33(19) 4_565 3_766
O10B P3 O11 Ca3 -149.3(6) . 3_766
O12 P3 O11 Ca3 -19.6(6) . 3_766
O9B P3 O11 Ca3 91.3(7) . 3_766
O12B P3 O11 Ca3 -32.3(9) . 3_766
O10 P3 O11 Ca3 -143.4(5) . 3_766
O9 P3 O11 Ca3 98.7(5) . 3_766
O11B P3 O11 Ca3 -19.9(7) . 3_766
Ca5 P3 O11 Ca3 37.6(6) . 3_766
Ca5B P3 O11 Ca3 35.4(6) . 3_766
Ca2 P3 O11 Ca3 -84.1(5) 4_565 3_766
Ca2 P3 O11 Ca3 -168.6(6) 3_766 3_766
O10B P3 O11 Ca2 19.3(4) . 3_766
O12 P3 O11 Ca2 148.9(2) . 3_766
O9B P3 O11 Ca2 -100.2(6) . 3_766
O12B P3 O11 Ca2 136.3(6) . 3_766
O10 P3 O11 Ca2 25.1(3) . 3_766
O9 P3 O11 Ca2 -92.7(3) . 3_766
O11B P3 O11 Ca2 148.7(7) . 3_766
Ca5 P3 O11 Ca2 -153.79(12) . 3_766
Ca5B P3 O11 Ca2 -156.0(2) . 3_766
Ca2 P3 O11 Ca2 84.4(2) 4_565 3_766
O10B P3 O11 Ca1 110.3(4) . 4_575
O12 P3 O11 Ca1 -120.0(2) . 4_575
O9B P3 O11 Ca1 -9.1(5) . 4_575
O12B P3 O11 Ca1 -132.7(6) . 4_575
O10 P3 O11 Ca1 116.2(2) . 4_575
O9 P3 O11 Ca1 -1.7(3) . 4_575
O11B P3 O11 Ca1 -120.2(6) . 4_575
Ca5 P3 O11 Ca1 -62.7(2) . 4_575
Ca5B P3 O11 Ca1 -65.0(3) . 4_575
Ca2 P3 O11 Ca1 175.49(10) 4_565 4_575
Ca2 P3 O11 Ca1 91.05(17) 3_766 4_575
O10B P3 O12 Ca3 76.7(7) . .
O11 P3 O12 Ca3 -26.3(5) . .
O9B P3 O12 Ca3 -132.1(7) . .
O12B P3 O12 Ca3 131.3(14) . .
O10 P3 O12 Ca3 98.6(4) . .
O9 P3 O12 Ca3 -146.1(4) . .
O11B P3 O12 Ca3 -26.1(5) . .
Ca5 P3 O12 Ca3 -146.1(5) . .
Ca5B P3 O12 Ca3 -136.2(5) . .
Ca2 P3 O12 Ca3 99.3(4) 4_565 .
Ca2 P3 O12 Ca3 23.9(7) 3_766 .
O10B P3 O12 Ca5 -137.3(6) . .
O11 P3 O12 Ca5 119.8(2) . .
O9B P3 O12 Ca5 13.9(6) . .
O12B P3 O12 Ca5 -82.6(12) . .
O10 P3 O12 Ca5 -115.3(3) . .
O9 P3 O12 Ca5 0.0(3) . .
O11B P3 O12 Ca5 120.0(4) . .
Ca5B P3 O12 Ca5 9.9(2) . .
Ca2 P3 O12 Ca5 -114.6(3) 4_565 .
Ca2 P3 O12 Ca5 169.9(2) 3_766 .
O10B P3 O12 Ca2 -22.7(6) . 4_565
O11 P3 O12 Ca2 -125.6(2) . 4_565
O9B P3 O12 Ca2 128.5(6) . 4_565
O12B P3 O12 Ca2 32.0(11) . 4_565
O10 P3 O12 Ca2 -0.7(3) . 4_565
O9 P3 O12 Ca2 114.6(3) . 4_565
O11B P3 O12 Ca2 -125.4(4) . 4_565
Ca5 P3 O12 Ca2 114.6(3) . 4_565
Ca5B P3 O12 Ca2 124.5(3) . 4_565
Ca2 P3 O12 Ca2 -75.5(4) 3_766 4_565
O10 Ca3 O12 P3 169.8(3) 4_566 .
O11 Ca3 O12 P3 46.2(5) 3_766 .
O7 Ca3 O12 P3 137.8(4) . .
O2 Ca3 O12 P3 -144.6(4) 4_565 .
O1 Ca3 O12 P3 -55.8(5) 2_746 .
O4 Ca3 O12 P3 -61.8(4) 2_746 .
P1 Ca3 O12 P3 -62.9(4) 2_746 .
Ca2 Ca3 O12 P3 -102.3(4) 4_565 .
P2 Ca3 O12 P3 125.0(4) . .
Ca2 Ca3 O12 P3 97.9(4) . .
O10 Ca3 O12 Ca5 26.3(5) 4_566 .
O11 Ca3 O12 Ca5 -97.3(2) 3_766 .
O7 Ca3 O12 Ca5 -5.7(2) . .
O2 Ca3 O12 Ca5 72.0(2) 4_565 .
O1 Ca3 O12 Ca5 160.71(16) 2_746 .
O4 Ca3 O12 Ca5 154.7(3) 2_746 .
P1 Ca3 O12 Ca5 153.63(19) 2_746 .
Ca2 Ca3 O12 Ca5 114.2(3) 4_565 .
P3 Ca3 O12 Ca5 -143.5(6) . .
P2 Ca3 O12 Ca5 -18.40(19) . .
Ca2 Ca3 O12 Ca5 -45.6(3) . .
O10 Ca3 O12 Ca2 -88.0(4) 4_566 4_565
O11 Ca3 O12 Ca2 148.46(14) 3_766 4_565
O7 Ca3 O12 Ca2 -119.92(19) . 4_565
O2 Ca3 O12 Ca2 -42.28(16) 4_565 4_565
O1 Ca3 O12 Ca2 46.5(2) 2_746 4_565
O4 Ca3 O12 Ca2 40.50(15) 2_746 4_565
P1 Ca3 O12 Ca2 39.38(12) 2_746 4_565
P3 Ca3 O12 Ca2 102.3(4) . 4_565
P2 Ca3 O12 Ca2 -132.65(11) . 4_565
Ca2 Ca3 O12 Ca2 -159.82(8) . 4_565
O13 Ca5 O12 P3 153.1(2) 2_645 .
O16 Ca5 O12 P3 -51.4(3) . .
O7 Ca5 O12 P3 -149.1(3) . .
O5C Ca5 O12 P3 67.6(4) 4_565 .
O9 Ca5 O12 P3 0.0(2) . .
O6 Ca5 O12 P3 -115.3(3) . .
O15 Ca5 O12 P3 16.0(4) . .
O5 Ca5 O12 P3 68.0(3) 4_565 .
P4 Ca5 O12 P3 -19.5(3) . .
P2 Ca5 O12 P3 -135.3(2) . .
O13 Ca5 O12 Ca3 -52.2(3) 2_645 .
O16 Ca5 O12 Ca3 103.3(2) . .
O7 Ca5 O12 Ca3 5.6(2) . .
O5C Ca5 O12 Ca3 -137.7(4) 4_565 .
O9 Ca5 O12 Ca3 154.7(3) . .
O6 Ca5 O12 Ca3 39.4(3) . .
O15 Ca5 O12 Ca3 170.75(18) . .
O5 Ca5 O12 Ca3 -137.3(2) 4_565 .
P3 Ca5 O12 Ca3 154.7(4) . .
P4 Ca5 O12 Ca3 135.24(16) . .
P2 Ca5 O12 Ca3 19.4(2) . .
O13 Ca5 O12 Ca2 48.8(2) 2_645 4_565
O16 Ca5 O12 Ca2 -155.65(17) . 4_565
O7 Ca5 O12 Ca2 106.7(2) . 4_565
O5C Ca5 O12 Ca2 -36.7(4) 4_565 4_565
O9 Ca5 O12 Ca2 -104.3(2) . 4_565
O6 Ca5 O12 Ca2 140.41(19) . 4_565
O15 Ca5 O12 Ca2 -88.2(3) . 4_565
O5 Ca5 O12 Ca2 -36.3(2) 4_565 4_565
P3 Ca5 O12 Ca2 -104.2(3) . 4_565
P4 Ca5 O12 Ca2 -123.75(14) . 4_565
P2 Ca5 O12 Ca2 120.45(15) . 4_565
O10B P3 O9B Ca1B -82.6(13) . 4_575
O11 P3 O9B Ca1B 3.0(12) . 4_575
O12 P3 O9B Ca1B 123.2(10) . 4_575
O12B P3 O9B Ca1B 146.9(11) . 4_575
O10 P3 O9B Ca1B -114.9(10) . 4_575
O9 P3 O9B Ca1B -145(4) . 4_575
O11B P3 O9B Ca1B 42.7(13) . 4_575
Ca5 P3 O9B Ca1B 135.5(13) . 4_575
Ca5B P3 O9B Ca1B 126.8(13) . 4_575
Ca2 P3 O9B Ca1B 178.7(7) 4_565 4_575
Ca2 P3 O9B Ca1B -44.9(12) 3_766 4_575
O10B P3 O9B Ca4 50.2(10) . 4_565
O11 P3 O9B Ca4 135.9(6) . 4_565
O12 P3 O9B Ca4 -104.0(6) . 4_565
O12B P3 O9B Ca4 -80.2(8) . 4_565
O10 P3 O9B Ca4 17.9(10) . 4_565
O9 P3 O9B Ca4 -12(2) . 4_565
O11B P3 O9B Ca4 175.5(6) . 4_565
Ca5 P3 O9B Ca4 -91.6(7) . 4_565
Ca5B P3 O9B Ca4 -100.4(8) . 4_565
Ca2 P3 O9B Ca4 -48.5(10) 4_565 4_565
Ca2 P3 O9B Ca4 88.0(6) 3_766 4_565
O10B P3 O9B Ca5B 150.6(6) . .
O11 P3 O9B Ca5B -123.7(4) . .
O12 P3 O9B Ca5B -3.6(5) . .
O12B P3 O9B Ca5B 20.2(7) . .
O10 P3 O9B Ca5B 118.3(4) . .
O9 P3 O9B Ca5B 88(3) . .
O11B P3 O9B Ca5B -84.1(6) . .
Ca5 P3 O9B Ca5B 8.79(18) . .
Ca2 P3 O9B Ca5B 51.9(7) 4_565 .
Ca2 P3 O9B Ca5B -171.7(3) 3_766 .
O7 Ca5B O9B P3 35.8(8) . .
O13 Ca5B O9B P3 -76.6(11) 2_645 .
O15B Ca5B O9B P3 -153.1(7) . .
O12B Ca5B O9B P3 -14.1(5) . .
O7B Ca5B O9B P3 33.0(8) . .
O6C Ca5B O9B P3 107.9(15) . .
O5C Ca5B O9B P3 -90.7(7) 4_565 .
O16B Ca5B O9B P3 154.4(7) . .
P2 Ca5B O9B P3 69.2(8) . .
P4 Ca5B O9B P3 -176.3(7) . .
O7 Ca5B O9B Ca1B -108.8(6) . 4_575
O13 Ca5B O9B Ca1B 138.8(8) 2_645 4_575
O15B Ca5B O9B Ca1B 62.4(6) . 4_575
O12B Ca5B O9B Ca1B -158.6(8) . 4_575
O7B Ca5B O9B Ca1B -111.5(6) . 4_575
O6C Ca5B O9B Ca1B -36.7(16) . 4_575
O5C Ca5B O9B Ca1B 124.8(6) 4_565 4_575
O16B Ca5B O9B Ca1B 9.9(4) . 4_575
P2 Ca5B O9B Ca1B -75.4(8) . 4_575
P3 Ca5B O9B Ca1B -144.6(10) . 4_575
P4 Ca5B O9B Ca1B 39.1(4) . 4_575
O7 Ca5B O9B Ca4 152.0(4) . 4_565
O13 Ca5B O9B Ca4 39.6(11) 2_645 4_565
O15B Ca5B O9B Ca4 -36.9(5) . 4_565
O12B Ca5B O9B Ca4 102.1(6) . 4_565
O7B Ca5B O9B Ca4 149.2(5) . 4_565
O6C Ca5B O9B Ca4 -136.0(15) . 4_565
O5C Ca5B O9B Ca4 25.5(4) 4_565 4_565
O16B Ca5B O9B Ca4 -89.4(4) . 4_565
P2 Ca5B O9B Ca4 -174.7(4) . 4_565
P3 Ca5B O9B Ca4 116.2(8) . 4_565
P4 Ca5B O9B Ca4 -60.2(3) . 4_565
O10B P3 O12B Ca5B -155.6(5) . .
O11 P3 O12B Ca5B 98.8(6) . .
O12 P3 O12B Ca5B 68.5(11) . .
O9B P3 O12B Ca5B -21.5(7) . .
O10 P3 O12B Ca5B -142.3(4) . .
O9 P3 O12B Ca5B -34.2(5) . .
O11B P3 O12B Ca5B 90.7(5) . .
Ca5 P3 O12B Ca5B -8.9(2) . .
Ca2 P3 O12B Ca5B -158.1(9) 4_565 .
Ca2 P3 O12B Ca5B -178.6(4) 3_766 .
O7 Ca5B O12B P3 -123.2(5) . .
O13 Ca5B O12B P3 162.9(5) 2_645 .
O15B Ca5B O12B P3 67.8(8) . .
O9B Ca5B O12B P3 13.8(5) . .
O7B Ca5B O12B P3 -125.1(6) . .
O6C Ca5B O12B P3 -106.9(18) . .
O5C Ca5B O12B P3 96.5(6) 4_565 .
O16B Ca5B O12B P3 1.3(7) . .
P2 Ca5B O12B P3 -113.4(5) . .
P4 Ca5B O12B P3 33.2(7) . .
O7 Ca5B P4 O16B 28.3(10) . .
O13 Ca5B P4 O16B 134.9(6) 2_645 .
O15B Ca5B P4 O16B 152.5(7) . .
O12B Ca5B P4 O16B -99.5(6) . .
O9B Ca5B P4 O16B -82.2(6) . .
O7B Ca5B P4 O16B 29.0(11) . .
O6C Ca5B P4 O16B 53.2(13) . .
O5C Ca5B P4 O16B -157.9(6) 4_565 .
P2 Ca5B P4 O16B 41.7(5) . .
P3 Ca5B P4 O16B -84.0(5) . .
O7 Ca5B P4 O14B 138.2(10) . .
O13 Ca5B P4 O14B -115.2(5) 2_645 .
O15B Ca5B P4 O14B -97.7(6) . .
O12B Ca5B P4 O14B 10.3(6) . .
O9B Ca5B P4 O14B 27.7(6) . .
O7B Ca5B P4 O14B 138.9(11) . .
O6C Ca5B P4 O14B 163.0(13) . .
O5C Ca5B P4 O14B -48.0(6) 4_565 .
O16B Ca5B P4 O14B 109.9(6) . .
P2 Ca5B P4 O14B 151.6(5) . .
P3 Ca5B P4 O14B 25.9(5) . .
O7 Ca5B P4 O13 -63.3(11) . .
O13 Ca5B P4 O13 43.3(4) 2_645 .
O15B Ca5B P4 O13 60.8(5) . .
O12B Ca5B P4 O13 168.8(4) . .
O9B Ca5B P4 O13 -173.9(4) . .
O7B Ca5B P4 O13 -62.7(11) . .
O6C Ca5B P4 O13 -38.5(13) . .
O5C Ca5B P4 O13 110.5(4) 4_565 .
O16B Ca5B P4 O13 -91.7(5) . .
P2 Ca5B P4 O13 -49.9(5) . .
P3 Ca5B P4 O13 -175.65(19) . .
O7 Ca5B P4 O15 -159.1(11) . .
O13 Ca5B P4 O15 -52.6(3) 2_645 .
O15B Ca5B P4 O15 -35.0(5) . .
O12B Ca5B P4 O15 73.0(5) . .
O9B Ca5B P4 O15 90.3(4) . .
O7B Ca5B P4 O15 -158.5(11) . .
O6C Ca5B P4 O15 -134.3(13) . .
O5C Ca5B P4 O15 14.6(4) 4_565 .
O16B Ca5B P4 O15 172.5(5) . .
P2 Ca5B P4 O15 -145.7(5) . .
P3 Ca5B P4 O15 88.5(3) . .
O7 Ca5B P4 O16 9.8(8) . .
O13 Ca5B P4 O16 116.4(6) 2_645 .
O15B Ca5B P4 O16 133.9(7) . .
O12B Ca5B P4 O16 -118.1(6) . .
O9B Ca5B P4 O16 -100.8(5) . .
O7B Ca5B P4 O16 10.4(9) . .
O6C Ca5B P4 O16 34.6(13) . .
O5C Ca5B P4 O16 -176.4(6) 4_565 .
O16B Ca5B P4 O16 -18.6(5) . .
P2 Ca5B P4 O16 23.2(3) . .
P3 Ca5B P4 O16 -102.5(4) . .
O7 Ca5B P4 O14 101.4(10) . .
O13 Ca5B P4 O14 -152.0(3) 2_645 .
O15B Ca5B P4 O14 -134.5(5) . .
O12B Ca5B P4 O14 -26.5(5) . .
O9B Ca5B P4 O14 -9.2(4) . .
O7B Ca5B P4 O14 102.1(10) . .
O6C Ca5B P4 O14 126.2(13) . .
O5C Ca5B P4 O14 -84.8(4) 4_565 .
O16B Ca5B P4 O14 73.1(5) . .
P2 Ca5B P4 O14 114.8(4) . .
P3 Ca5B P4 O14 -10.9(3) . .
O7 Ca5B P4 O15B -124.1(12) . .
O13 Ca5B P4 O15B -17.5(5) 2_645 .
O12B Ca5B P4 O15B 108.0(6) . .
O9B Ca5B P4 O15B 125.3(6) . .
O7B Ca5B P4 O15B -123.5(12) . .
O6C Ca5B P4 O15B -99.3(14) . .
O5C Ca5B P4 O15B 49.7(5) 4_565 .
O16B Ca5B P4 O15B -152.5(7) . .
P2 Ca5B P4 O15B -110.7(7) . .
P3 Ca5B P4 O15B 123.6(5) . .
O7 Ca5B P4 Ca1B 82.3(10) . 4_575
O13 Ca5B P4 Ca1B -171.1(3) 2_645 4_575
O15B Ca5B P4 Ca1B -153.6(5) . 4_575
O12B Ca5B P4 Ca1B -45.6(4) . 4_575
O9B Ca5B P4 Ca1B -28.2(4) . 4_575
O7B Ca5B P4 Ca1B 83.0(10) . 4_575
O6C Ca5B P4 Ca1B 107.1(13) . 4_575
O5C Ca5B P4 Ca1B -103.9(3) 4_565 4_575
O16B Ca5B P4 Ca1B 54.0(4) . 4_575
P2 Ca5B P4 Ca1B 95.7(4) . 4_575
P3 Ca5B P4 Ca1B -30.00(16) . 4_575
O7 Ca5B P4 Ca5 -169(3) . .
O13 Ca5B P4 Ca5 -62.2(19) 2_645 .
O15B Ca5B P4 Ca5 -45(2) . .
O12B Ca5B P4 Ca5 63(2) . .
O9B Ca5B P4 Ca5 81(2) . .
O7B Ca5B P4 Ca5 -168(3) . .
O6C Ca5B P4 Ca5 -144(3) . .
O5C Ca5B P4 Ca5 5.0(19) 4_565 .
O16B Ca5B P4 Ca5 163(2) . .
P2 Ca5B P4 Ca5 -155(2) . .
P3 Ca5B P4 Ca5 79(2) . .
O7 Ca5B P4 Ca4 -128.1(8) . 2_655
O13 Ca5B P4 Ca4 -21.6(5) 2_645 2_655
O15B Ca5B P4 Ca4 -4.0(6) . 2_655
O12B Ca5B P4 Ca4 104.0(5) . 2_655
O9B Ca5B P4 Ca4 121.3(4) . 2_655
O7B Ca5B P4 Ca4 -127.5(9) . 2_655
O6C Ca5B P4 Ca4 -103.3(12) . 2_655
O5C Ca5B P4 Ca4 45.6(5) 4_565 2_655
O16B Ca5B P4 Ca4 -156.5(4) . 2_655
P2 Ca5B P4 Ca4 -114.7(3) . 2_655
P3 Ca5B P4 Ca4 119.5(2) . 2_655
O7 Ca5B P4 Ca4 154.1(10) . 4_565
O13 Ca5B P4 Ca4 -99.3(3) 2_645 4_565
O15B Ca5B P4 Ca4 -81.8(5) . 4_565
O12B Ca5B P4 Ca4 26.2(4) . 4_565
O9B Ca5B P4 Ca4 43.5(3) . 4_565
O7B Ca5B P4 Ca4 154.8(11) . 4_565
O6C Ca5B P4 Ca4 178.9(13) . 4_565
O5C Ca5B P4 Ca4 -32.1(3) 4_565 4_565
O16B Ca5B P4 Ca4 125.8(4) . 4_565
P2 Ca5B P4 Ca4 167.5(4) . 4_565
P3 Ca5B P4 Ca4 41.79(12) . 4_565
O13 Ca5 P4 O16B 120.4(4) 2_645 .
O12 Ca5 P4 O16B -67.0(4) . .
O16 Ca5 P4 O16B 17.8(5) . .
O7 Ca5 P4 O16B 23.6(5) . .
O5C Ca5 P4 O16B -157.8(5) 4_565 .
O9 Ca5 P4 O16B -84.8(4) . .
O6 Ca5 P4 O16B 38.9(4) . .
O15 Ca5 P4 O16B -173.8(5) . .
O5 Ca5 P4 O16B -160.2(4) 4_565 .
P3 Ca5 P4 O16B -76.2(4) . .
P2 Ca5 P4 O16B 36.6(4) . .
O13 Ca5 P4 O14B -127.1(4) 2_645 .
O12 Ca5 P4 O14B 45.4(5) . .
O16 Ca5 P4 O14B 130.2(5) . .
O7 Ca5 P4 O14B 136.0(5) . .
O5C Ca5 P4 O14B -45.3(5) 4_565 .
O9 Ca5 P4 O14B 27.6(4) . .
O6 Ca5 P4 O14B 151.3(4) . .
O15 Ca5 P4 O14B -61.4(5) . .
O5 Ca5 P4 O14B -47.8(4) 4_565 .
P3 Ca5 P4 O14B 36.2(4) . .
P2 Ca5 P4 O14B 149.0(4) . .
O13 Ca5 P4 O13 21.3(3) 2_645 .
O12 Ca5 P4 O13 -166.2(2) . .
O16 Ca5 P4 O13 -81.4(3) . .
O7 Ca5 P4 O13 -75.6(3) . .
O5C Ca5 P4 O13 103.1(4) 4_565 .
O9 Ca5 P4 O13 176.0(2) . .
O6 Ca5 P4 O13 -60.3(3) . .
O15 Ca5 P4 O13 87.1(3) . .
O5 Ca5 P4 O13 100.7(2) 4_565 .
P3 Ca5 P4 O13 -175.4(2) . .
P2 Ca5 P4 O13 -62.6(2) . .
O13 Ca5 P4 O15 -65.8(3) 2_645 .
O12 Ca5 P4 O15 106.8(3) . .
O16 Ca5 P4 O15 -168.5(4) . .
O7 Ca5 P4 O15 -162.7(4) . .
O5C Ca5 P4 O15 16.0(4) 4_565 .
O9 Ca5 P4 O15 88.9(3) . .
O6 Ca5 P4 O15 -147.3(3) . .
O5 Ca5 P4 O15 13.6(3) 4_565 .
P3 Ca5 P4 O15 97.6(2) . .
P2 Ca5 P4 O15 -149.7(3) . .
O13 Ca5 P4 O16 102.7(3) 2_645 .
O12 Ca5 P4 O16 -84.8(3) . .
O7 Ca5 P4 O16 5.8(3) . .
O5C Ca5 P4 O16 -175.5(4) 4_565 .
O9 Ca5 P4 O16 -102.6(3) . .
O6 Ca5 P4 O16 21.2(3) . .
O15 Ca5 P4 O16 168.5(4) . .
O5 Ca5 P4 O16 -177.9(3) 4_565 .
P3 Ca5 P4 O16 -93.9(3) . .
P2 Ca5 P4 O16 18.8(2) . .
O13 Ca5 P4 O14 -163.1(2) 2_645 .
O12 Ca5 P4 O14 9.4(3) . .
O16 Ca5 P4 O14 94.2(3) . .
O7 Ca5 P4 O14 100.0(3) . .
O5C Ca5 P4 O14 -81.3(4) 4_565 .
O9 Ca5 P4 O14 -8.4(2) . .
O6 Ca5 P4 O14 115.3(2) . .
O15 Ca5 P4 O14 -97.4(3) . .
O5 Ca5 P4 O14 -83.8(2) 4_565 .
P3 Ca5 P4 O14 0.24(19) . .
P2 Ca5 P4 O14 113.0(2) . .
O13 Ca5 P4 O15B -26.0(5) 2_645 .
O12 Ca5 P4 O15B 146.6(5) . .
O16 Ca5 P4 O15B -128.6(6) . .
O7 Ca5 P4 O15B -122.8(6) . .
O5C Ca5 P4 O15B 55.8(6) 4_565 .
O9 Ca5 P4 O15B 128.8(5) . .
O6 Ca5 P4 O15B -107.5(5) . .
O15 Ca5 P4 O15B 39.8(5) . .
O5 Ca5 P4 O15B 53.4(5) 4_565 .
P3 Ca5 P4 O15B 137.4(5) . .
P2 Ca5 P4 O15B -109.8(5) . .
O13 Ca5 P4 Ca1B 174.60(14) 2_645 4_575
O12 Ca5 P4 Ca1B -12.8(2) . 4_575
O16 Ca5 P4 Ca1B 71.9(3) . 4_575
O7 Ca5 P4 Ca1B 77.7(3) . 4_575
O5C Ca5 P4 Ca1B -103.6(3) 4_565 4_575
O9 Ca5 P4 Ca1B -30.69(17) . 4_575
O6 Ca5 P4 Ca1B 93.07(16) . 4_575
O15 Ca5 P4 Ca1B -119.6(2) . 4_575
O5 Ca5 P4 Ca1B -106.03(17) 4_565 4_575
P3 Ca5 P4 Ca1B -22.03(10) . 4_575
P2 Ca5 P4 Ca1B 90.70(12) . 4_575
O13 Ca5 P4 Ca5B 104(2) 2_645 .
O12 Ca5 P4 Ca5B -83(2) . .
O16 Ca5 P4 Ca5B 1(2) . .
O7 Ca5 P4 Ca5B 7.1(19) . .
O5C Ca5 P4 Ca5B -174(2) 4_565 .
O9 Ca5 P4 Ca5B -101(2) . .
O6 Ca5 P4 Ca5B 22(2) . .
O15 Ca5 P4 Ca5B 170(2) . .
O5 Ca5 P4 Ca5B -177(2) 4_565 .
P3 Ca5 P4 Ca5B -93(2) . .
P2 Ca5 P4 Ca5B 20(2) . .
O13 Ca5 P4 Ca4 -39.59(17) 2_645 2_655
O12 Ca5 P4 Ca4 132.98(17) . 2_655
O16 Ca5 P4 Ca4 -142.3(3) . 2_655
O7 Ca5 P4 Ca4 -136.5(2) . 2_655
O5C Ca5 P4 Ca4 42.2(4) 4_565 2_655
O9 Ca5 P4 Ca4 115.12(16) . 2_655
O6 Ca5 P4 Ca4 -121.12(14) . 2_655
O15 Ca5 P4 Ca4 26.2(2) . 2_655
O5 Ca5 P4 Ca4 39.78(18) 4_565 2_655
P3 Ca5 P4 Ca4 123.78(7) . 2_655
P2 Ca5 P4 Ca4 -123.49(7) . 2_655
O13 Ca5 P4 Ca4 -114.66(13) 2_645 4_565
O12 Ca5 P4 Ca4 57.91(18) . 4_565
O16 Ca5 P4 Ca4 142.7(3) . 4_565
O7 Ca5 P4 Ca4 148.5(3) . 4_565
O5C Ca5 P4 Ca4 -32.9(3) 4_565 4_565
O9 Ca5 P4 Ca4 40.05(15) . 4_565
O6 Ca5 P4 Ca4 163.81(16) . 4_565
O15 Ca5 P4 Ca4 -48.9(2) . 4_565
O5 Ca5 P4 Ca4 -35.28(14) 4_565 4_565
P3 Ca5 P4 Ca4 48.71(5) . 4_565
P2 Ca5 P4 Ca4 161.45(12) . 4_565
O16B P4 O13 Ca5 4.6(5) . 2_655
O14B P4 O13 Ca5 -119.2(5) . 2_655
O15 P4 O13 Ca5 160.0(3) . 2_655
O16 P4 O13 Ca5 39.0(4) . 2_655
O14 P4 O13 Ca5 -82.6(3) . 2_655
O15B P4 O13 Ca5 123.8(4) . 2_655
Ca1B P4 O13 Ca5 -52.2(4) 4_575 2_655
Ca5B P4 O13 Ca5 82.1(4) . 2_655
Ca5 P4 O13 Ca5 93.0(3) . 2_655
Ca4 P4 O13 Ca5 -166.0(4) 2_655 2_655
Ca4 P4 O13 Ca5 -154.4(2) 4_565 2_655
O16B P4 O13 Ca4 170.5(5) . 2_655
O14B P4 O13 Ca4 46.8(5) . 2_655
O15 P4 O13 Ca4 -34.0(3) . 2_655
O16 P4 O13 Ca4 -155.1(2) . 2_655
O14 P4 O13 Ca4 83.4(2) . 2_655
O15B P4 O13 Ca4 -70.2(4) . 2_655
Ca1B P4 O13 Ca4 113.77(17) 4_575 2_655
Ca5B P4 O13 Ca4 -111.9(2) . 2_655
Ca5 P4 O13 Ca4 -101.04(18) . 2_655
Ca4 P4 O13 Ca4 11.6(3) 4_565 2_655
O16B P4 O13 Ca5B 19.7(6) . 2_655
O14B P4 O13 Ca5B -104.0(6) . 2_655
O15 P4 O13 Ca5B 175.2(4) . 2_655
O16 P4 O13 Ca5B 54.1(5) . 2_655
O14 P4 O13 Ca5B -67.4(5) . 2_655
O15B P4 O13 Ca5B 139.0(5) . 2_655
Ca1B P4 O13 Ca5B -37.0(5) 4_575 2_655
Ca5B P4 O13 Ca5B 97.3(4) . 2_655
Ca5 P4 O13 Ca5B 108.2(4) . 2_655
Ca4 P4 O13 Ca5B -150.8(5) 2_655 2_655
Ca4 P4 O13 Ca5B -139.2(4) 4_565 2_655
O16B P4 O14 Ca1 41.8(5) . 4_575
O14B P4 O14 Ca1 -120.6(8) . 4_575
O13 P4 O14 Ca1 145.4(3) . 4_575
O15 P4 O14 Ca1 -94.5(3) . 4_575
O16 P4 O14 Ca1 18.5(4) . 4_575
O15B P4 O14 Ca1 -72.9(6) . 4_575
Ca1B P4 O14 Ca1 14.92(17) 4_575 4_575
Ca5B P4 O14 Ca1 -23.6(4) . 4_575
Ca5 P4 O14 Ca1 -31.5(3) . 4_575
Ca4 P4 O14 Ca1 -170.5(2) 2_655 4_575
Ca4 P4 O14 Ca1 -83.3(3) 4_565 4_575
O16B P4 O14 Ca6 -148.9(5) . 4_575
O14B P4 O14 Ca6 48.7(7) . 4_575
O13 P4 O14 Ca6 -45.3(3) . 4_575
O15 P4 O14 Ca6 74.8(3) . 4_575
O16 P4 O14 Ca6 -172.2(3) . 4_575
O15B P4 O14 Ca6 96.5(6) . 4_575
Ca1B P4 O14 Ca6 -175.8(6) 4_575 4_575
Ca5B P4 O14 Ca6 145.7(2) . 4_575
Ca5 P4 O14 Ca6 137.8(2) . 4_575
Ca4 P4 O14 Ca6 -1.2(3) 2_655 4_575
Ca4 P4 O14 Ca6 86.1(3) 4_565 4_575
O16B P4 O14 Ca4 125.1(4) . 4_565
O14B P4 O14 Ca4 -37.3(7) . 4_565
O13 P4 O14 Ca4 -131.31(15) . 4_565
O15 P4 O14 Ca4 -11.2(2) . 4_565
O16 P4 O14 Ca4 101.7(2) . 4_565
O15B P4 O14 Ca4 10.4(5) . 4_565
Ca1B P4 O14 Ca4 98.2(3) 4_575 4_565
Ca5B P4 O14 Ca4 59.65(19) . 4_565
Ca5 P4 O14 Ca4 51.78(14) . 4_565
Ca4 P4 O14 Ca4 -87.22(9) 2_655 4_565
O16B P4 O15 Ca6 113.6(8) . 2_645
O14B P4 O15 Ca6 -136.0(7) . 2_645
O13 P4 O15 Ca6 -30.8(7) . 2_645
O16 P4 O15 Ca6 95.9(6) . 2_645
O14 P4 O15 Ca6 -150.9(6) . 2_645
O15B P4 O15 Ca6 55.7(8) . 2_645
Ca1B P4 O15 Ca6 176.5(5) 4_575 2_645
Ca5B P4 O15 Ca6 103.3(6) . 2_645
Ca5 P4 O15 Ca6 104.7(6) . 2_645
Ca4 P4 O15 Ca6 -54.5(6) 2_655 2_645
Ca4 P4 O15 Ca6 -165.2(8) 4_565 2_645
O16B P4 O15 Ca4 -81.3(7) . 4_565
O14B P4 O15 Ca4 29.2(4) . 4_565
O13 P4 O15 Ca4 134.4(2) . 4_565
O16 P4 O15 Ca4 -99.0(3) . 4_565
O14 P4 O15 Ca4 14.3(3) . 4_565
O15B P4 O15 Ca4 -139.1(8) . 4_565
Ca1B P4 O15 Ca4 -18.4(3) 4_575 4_565
Ca5B P4 O15 Ca4 -91.6(3) . 4_565
Ca5 P4 O15 Ca4 -90.1(2) . 4_565
Ca4 P4 O15 Ca4 110.7(2) 2_655 4_565
O16B P4 O15 Ca5 8.9(7) . .
O14B P4 O15 Ca5 119.3(4) . .
O13 P4 O15 Ca5 -135.50(18) . .
O16 P4 O15 Ca5 -8.8(3) . .
O14 P4 O15 Ca5 104.4(2) . .
O15B P4 O15 Ca5 -49.0(6) . .
Ca1B P4 O15 Ca5 71.8(2) 4_575 .
Ca5B P4 O15 Ca5 -1.4(3) . .
Ca4 P4 O15 Ca5 -159.16(18) 2_655 .
Ca4 P4 O15 Ca5 90.1(2) 4_565 .
O16B P4 O15 Ca4 168.0(6) . 2_655
O14B P4 O15 Ca4 -81.6(4) . 2_655
O13 P4 O15 Ca4 23.67(18) . 2_655
O16 P4 O15 Ca4 150.3(2) . 2_655
O14 P4 O15 Ca4 -96.43(19) . 2_655
O15B P4 O15 Ca4 110.1(7) . 2_655
Ca1B P4 O15 Ca4 -129.07(11) 4_575 2_655
Ca5B P4 O15 Ca4 157.7(3) . 2_655
Ca5 P4 O15 Ca4 159.16(18) . 2_655
Ca4 P4 O15 Ca4 -110.7(2) 4_565 2_655
O13 Ca5 O15 P4 123.8(2) 2_645 .
O12 Ca5 O15 P4 -94.5(3) . .
O16 Ca5 O15 P4 6.5(2) . .
O7 Ca5 O15 P4 39.8(8) . .
O5C Ca5 O15 P4 -161.2(5) 4_565 .
O9 Ca5 O15 P4 -80.1(2) . .
O6 Ca5 O15 P4 35.0(3) . .
O5 Ca5 O15 P4 -163.8(3) 4_565 .
P3 Ca5 O15 P4 -86.9(2) . .
P2 Ca5 O15 P4 42.0(3) . .
O13 Ca5 O15 Ca6 -27.2(2) 2_645 2_645
O12 Ca5 O15 Ca6 114.5(2) . 2_645
O16 Ca5 O15 Ca6 -144.5(2) . 2_645
O7 Ca5 O15 Ca6 -111.2(7) . 2_645
O5C Ca5 O15 Ca6 47.9(4) 4_565 2_645
O9 Ca5 O15 Ca6 129.0(2) . 2_645
O6 Ca5 O15 Ca6 -115.9(2) . 2_645
O5 Ca5 O15 Ca6 45.28(19) 4_565 2_645
P3 Ca5 O15 Ca6 122.17(14) . 2_645
P4 Ca5 O15 Ca6 -150.9(3) . 2_645
P2 Ca5 O15 Ca6 -108.9(2) . 2_645
O13 Ca5 O15 Ca4 -126.68(16) 2_645 4_565
O12 Ca5 O15 Ca4 15.0(3) . 4_565
O16 Ca5 O15 Ca4 116.0(2) . 4_565
O7 Ca5 O15 Ca4 149.3(6) . 4_565
O5C Ca5 O15 Ca4 -51.6(4) 4_565 4_565
O9 Ca5 O15 Ca4 29.48(17) . 4_565
O6 Ca5 O15 Ca4 144.6(2) . 4_565
O5 Ca5 O15 Ca4 -54.23(18) 4_565 4_565
P3 Ca5 O15 Ca4 22.66(15) . 4_565
P4 Ca5 O15 Ca4 109.5(3) . 4_565
P2 Ca5 O15 Ca4 151.58(17) . 4_565
O13 Ca5 O15 Ca4 60.9(5) 2_645 2_655
O12 Ca5 O15 Ca4 -157.5(4) . 2_655
O16 Ca5 O15 Ca4 -56.4(5) . 2_655
O7 Ca5 O15 Ca4 -23.2(10) . 2_655
O5C Ca5 O15 Ca4 135.9(7) 4_565 2_655
O9 Ca5 O15 Ca4 -143.0(5) . 2_655
O6 Ca5 O15 Ca4 -27.9(6) . 2_655
O5 Ca5 O15 Ca4 133.3(6) 4_565 2_655
P3 Ca5 O15 Ca4 -149.8(5) . 2_655
P4 Ca5 O15 Ca4 -62.9(5) . 2_655
P2 Ca5 O15 Ca4 -20.9(7) . 2_655
O16B P4 O16 Ca6 61.2(8) . .
O14B P4 O16 Ca6 135.0(6) . .
O13 P4 O16 Ca6 -17.6(4) . .
O15 P4 O16 Ca6 -140.9(3) . .
O14 P4 O16 Ca6 106.1(3) . .
O15B P4 O16 Ca6 -118.8(5) . .
Ca1B P4 O16 Ca6 108.0(3) 4_575 .
Ca5B P4 O16 Ca6 -151.6(6) . .
Ca5 P4 O16 Ca6 -151.3(5) . .
Ca4 P4 O16 Ca6 -55.1(6) 2_655 .
Ca4 P4 O16 Ca6 172.2(2) 4_565 .
O16B P4 O16 Ca5 -147.5(9) . .
O14B P4 O16 Ca5 -73.7(6) . .
O13 P4 O16 Ca5 133.7(2) . .
O15 P4 O16 Ca5 10.4(3) . .
O14 P4 O16 Ca5 -102.6(3) . .
O15B P4 O16 Ca5 32.5(4) . .
Ca1B P4 O16 Ca5 -100.7(2) 4_575 .
Ca5B P4 O16 Ca5 -0.3(4) . .
Ca4 P4 O16 Ca5 96.2(4) 2_655 .
Ca4 P4 O16 Ca5 -36.5(2) 4_565 .
O6B Ca6 O16 P4 152.9(6) . .
O6 Ca6 O16 P4 149.0(4) . .
O14B Ca6 O16 P4 -118.1(8) 4_576 .
O5 Ca6 O16 P4 46.4(4) 3_666 .
O16B Ca6 O16 P4 -54.4(8) . .
O15 Ca6 O16 P4 -25.6(4) 2_655 .
O14 Ca6 O16 P4 -166.8(3) 4_576 .
O3 Ca6 O16 P4 -119.7(4) 4_575 .
O3B Ca6 O16 P4 -108.9(4) 4_575 .
O6C Ca6 O16 P4 137.8(14) . .
O5C Ca6 O16 P4 39.3(5) 3_666 .
O6B Ca6 O16 Ca5 5.7(6) . .
O6 Ca6 O16 Ca5 1.7(2) . .
O14B Ca6 O16 Ca5 94.7(9) 4_576 .
O5 Ca6 O16 Ca5 -100.9(3) 3_666 .
O16B Ca6 O16 Ca5 158.4(9) . .
O15 Ca6 O16 Ca5 -172.8(2) 2_655 .
O14 Ca6 O16 Ca5 46.0(5) 4_576 .
O3 Ca6 O16 Ca5 93.1(3) 4_575 .
O3B Ca6 O16 Ca5 103.9(4) 4_575 .
O6C Ca6 O16 Ca5 -9.4(14) . .
O5C Ca6 O16 Ca5 -107.9(4) 3_666 .
O13 Ca5 O16 P4 -93.0(3) 2_645 .
O12 Ca5 O16 P4 112.0(3) . .
O7 Ca5 O16 P4 -175.7(2) . .
O5C Ca5 O16 P4 4.9(5) 4_565 .
O9 Ca5 O16 P4 68.7(3) . .
O6 Ca5 O16 P4 -155.5(3) . .
O15 Ca5 O16 P4 -6.6(2) . .
O5 Ca5 O16 P4 2.2(3) 4_565 .
P3 Ca5 O16 P4 90.0(2) . .
P2 Ca5 O16 P4 -162.6(2) . .
O13 Ca5 O16 Ca6 60.9(3) 2_645 .
O12 Ca5 O16 Ca6 -94.1(3) . .
O7 Ca5 O16 Ca6 -21.8(3) . .
O5C Ca5 O16 Ca6 158.8(4) 4_565 .
O9 Ca5 O16 Ca6 -137.4(3) . .
O6 Ca5 O16 Ca6 -1.6(2) . .
O15 Ca5 O16 Ca6 147.3(3) . .
O5 Ca5 O16 Ca6 156.1(2) 4_565 .
P3 Ca5 O16 Ca6 -116.1(2) . .
P4 Ca5 O16 Ca6 153.9(4) . .
P2 Ca5 O16 Ca6 -8.7(2) . .
O16B P4 O14B Ca6 -87.8(9) . 4_575
O13 P4 O14B Ca6 30.3(9) . 4_575
O15 P4 O14B Ca6 137.4(9) . 4_575
O16 P4 O14B Ca6 -123.7(7) . 4_575
O14 P4 O14B Ca6 -68.5(9) . 4_575
O15B P4 O14B Ca6 144.4(8) . 4_575
Ca1B P4 O14B Ca6 -93.4(9) 4_575 4_575
Ca5B P4 O14B Ca6 -164.9(7) . 4_575
Ca5 P4 O14B Ca6 -171.0(7) . 4_575
Ca4 P4 O14B Ca6 61.2(8) 2_655 4_575
Ca4 P4 O14B Ca6 170.3(13) 4_565 4_575
O16B P4 O14B Ca4 101.9(7) . 4_565
O13 P4 O14B Ca4 -140.0(4) . 4_565
O15 P4 O14B Ca4 -32.9(4) . 4_565
O16 P4 O14B Ca4 66.0(8) . 4_565
O14 P4 O14B Ca4 121.2(9) . 4_565
O15B P4 O14B Ca4 -25.9(7) . 4_565
Ca1B P4 O14B Ca4 96.3(5) 4_575 4_565
Ca5B P4 O14B Ca4 24.8(6) . 4_565
Ca5 P4 O14B Ca4 18.7(6) . 4_565
Ca4 P4 O14B Ca4 -109.1(5) 2_655 4_565
O16B P4 O14B Ca1B 5.6(6) . 4_575
O13 P4 O14B Ca1B 123.8(2) . 4_575
O15 P4 O14B Ca1B -129.2(4) . 4_575
O16 P4 O14B Ca1B -30.3(6) . 4_575
O14 P4 O14B Ca1B 24.9(5) . 4_575
O15B P4 O14B Ca1B -122.1(4) . 4_575
Ca5B P4 O14B Ca1B -71.5(4) . 4_575
Ca5 P4 O14B Ca1B -77.6(3) . 4_575
Ca4 P4 O14B Ca1B 154.6(3) 2_655 4_575
Ca4 P4 O14B Ca1B -96.3(5) 4_565 4_575
O16B P4 O15B Ca5B -28.1(7) . .
O14B P4 O15B Ca5B 100.7(6) . .
O13 P4 O15B Ca5B -142.4(4) . .
O15 P4 O15B Ca5B 112.7(8) . .
O16 P4 O15B Ca5B -28.1(4) . .
O14 P4 O15B Ca5B 74.5(6) . .
Ca1B P4 O15B Ca5B 33.7(6) 4_575 .
Ca5 P4 O15B Ca5B 7.7(3) . .
Ca4 P4 O15B Ca5B 177.2(4) 2_655 .
Ca4 P4 O15B Ca5B 84.1(4) 4_565 .
O16B P4 O15B Ca6 -173.8(7) . 2_645
O14B P4 O15B Ca6 -45.0(8) . 2_645
O13 P4 O15B Ca6 71.9(7) . 2_645
O15 P4 O15B Ca6 -33.0(5) . 2_645
O16 P4 O15B Ca6 -173.8(7) . 2_645
O14 P4 O15B Ca6 -71.2(8) . 2_645
Ca1B P4 O15B Ca6 -112.0(6) 4_575 2_645
Ca5B P4 O15B Ca6 -145.7(9) . 2_645
Ca5 P4 O15B Ca6 -138.0(9) . 2_645
Ca4 P4 O15B Ca6 31.5(6) 2_655 2_645
Ca4 P4 O15B Ca6 -61.6(6) 4_565 2_645
O7 Ca5B O15B P4 113.2(11) . .
O13 Ca5B O15B P4 163.9(4) 2_645 .
O12B Ca5B O15B P4 -91.7(7) . .
O9B Ca5B O15B P4 -49.3(5) . .
O7B Ca5B O15B P4 118.4(11) . .
O6C Ca5B O15B P4 84.5(13) . .
O5C Ca5B O15B P4 -122.2(6) 4_565 .
O16B Ca5B O15B P4 15.0(4) . .
P2 Ca5B O15B P4 89.8(6) . .
P3 Ca5B O15B P4 -62.8(5) . .
O7 Ca5B O15B Ca6 -93.2(11) . 2_645
O13 Ca5B O15B Ca6 -42.5(4) 2_645 2_645
O12B Ca5B O15B Ca6 61.9(8) . 2_645
O9B Ca5B O15B Ca6 104.3(5) . 2_645
O7B Ca5B O15B Ca6 -87.9(11) . 2_645
O6C Ca5B O15B Ca6 -121.9(13) . 2_645
O5C Ca5B O15B Ca6 31.4(5) 4_565 2_645
O16B Ca5B O15B Ca6 168.6(5) . 2_645
P2 Ca5B O15B Ca6 -116.6(5) . 2_645
P3 Ca5B O15B Ca6 90.8(5) . 2_645
P4 Ca5B O15B Ca6 153.6(7) . 2_645
O14B P4 O16B Ca6 174.5(7) . .
O13 P4 O16B Ca6 54.3(8) . .
O15 P4 O16B Ca6 -91.2(9) . .
O16 P4 O16B Ca6 -59.5(7) . .
O14 P4 O16B Ca6 163.6(8) . .
O15B P4 O16B Ca6 -59.5(9) . .
Ca1B P4 O16B Ca6 -179.5(10) 4_575 .
Ca5B P4 O16B Ca6 -81.2(7) . .
Ca5 P4 O16B Ca6 -83.4(7) . .
Ca4 P4 O16B Ca6 66.7(12) 2_655 .
Ca4 P4 O16B Ca6 -142.1(5) 4_565 .
O14B P4 O16B Ca1B -6.0(7) . 4_575
O13 P4 O16B Ca1B -126.2(3) . 4_575
O15 P4 O16B Ca1B 88.3(6) . 4_575
O16 P4 O16B Ca1B 120.0(9) . 4_575
O14 P4 O16B Ca1B -16.9(3) . 4_575
O15B P4 O16B Ca1B 120.0(5) . 4_575
Ca5B P4 O16B Ca1B 98.3(4) . 4_575
Ca5 P4 O16B Ca1B 96.1(4) . 4_575
Ca4 P4 O16B Ca1B -113.8(6) 2_655 4_575
Ca4 P4 O16B Ca1B 37.5(5) 4_565 4_575
O14B P4 O16B Ca5B -104.4(5) . .
O13 P4 O16B Ca5B 135.5(3) . .
O15 P4 O16B Ca5B -10.0(7) . .
O16 P4 O16B Ca5B 21.7(6) . .
O14 P4 O16B Ca5B -115.2(3) . .
O15B P4 O16B Ca5B 21.7(5) . .
Ca1B P4 O16B Ca5B -98.3(4) 4_575 .
Ca5 P4 O16B Ca5B -2.2(3) . .
Ca4 P4 O16B Ca5B 147.8(6) 2_655 .
Ca4 P4 O16B Ca5B -60.9(4) 4_565 .
O6B Ca6 O16B P4 91.1(10) . .
O16 Ca6 O16B P4 61.4(8) . .
O6 Ca6 O16B P4 83.1(8) . .
O14B Ca6 O16B P4 -150.2(7) 4_576 .
O5 Ca6 O16B P4 -22.4(9) 3_666 .
O15 Ca6 O16B P4 -92.8(8) 2_655 .
O14 Ca6 O16B P4 168.9(4) 4_576 .
O3 Ca6 O16B P4 175.9(8) 4_575 .
O3B Ca6 O16B P4 -174.8(9) 4_575 .
O6C Ca6 O16B P4 73.9(16) . .
O5C Ca6 O16B P4 -28.0(9) 3_666 .
O6B Ca6 O16B Ca1B -88.2(9) . 4_575
O16 Ca6 O16B Ca1B -117.9(12) . 4_575
O6 Ca6 O16B Ca1B -96.2(7) . 4_575
O14B Ca6 O16B Ca1B 30.5(11) 4_576 4_575
O5 Ca6 O16B Ca1B 158.3(6) 3_666 4_575
O15 Ca6 O16B Ca1B 87.9(7) 2_655 4_575
O14 Ca6 O16B Ca1B -10.4(12) 4_576 4_575
O3 Ca6 O16B Ca1B -3.4(6) 4_575 4_575
O3B Ca6 O16B Ca1B 5.9(7) 4_575 4_575
O6C Ca6 O16B Ca1B -105.5(15) . 4_575
O5C Ca6 O16B Ca1B 152.7(7) 3_666 4_575
O6B Ca6 O16B Ca5B 12.4(7) . .
O16 Ca6 O16B Ca5B -17.4(6) . .
O6 Ca6 O16B Ca5B 4.3(3) . .
O14B Ca6 O16B Ca5B 131.1(6) 4_576 .
O5 Ca6 O16B Ca5B -101.2(3) 3_666 .
O15 Ca6 O16B Ca5B -171.6(3) 2_655 .
O14 Ca6 O16B Ca5B 90.1(6) 4_576 .
O3 Ca6 O16B Ca5B 97.2(3) 4_575 .
O3B Ca6 O16B Ca5B 106.4(4) 4_575 .
O6C Ca6 O16B Ca5B -4.9(14) . .
O5C Ca6 O16B Ca5B -106.7(4) 3_666 .
O7 Ca5B O16B P4 -163.3(6) . .
O13 Ca5B O16B P4 -58.6(6) 2_645 .
O15B Ca5B O16B P4 -16.0(4) . .
O12B Ca5B O16B P4 97.7(6) . .
O9B Ca5B O16B P4 86.4(5) . .
O7B Ca5B O16B P4 -163.7(6) . .
O6C Ca5B O16B P4 -125.8(13) . .
O5C Ca5B O16B P4 22.6(6) 4_565 .
P2 Ca5B O16B P4 -145.0(4) . .
P3 Ca5B O16B P4 98.3(4) . .
O7 Ca5B O16B Ca6 -33.3(6) . .
O13 Ca5B O16B Ca6 71.3(5) 2_645 .
O15B Ca5B O16B Ca6 113.9(5) . .
O12B Ca5B O16B Ca6 -132.4(5) . .
O9B Ca5B O16B Ca6 -143.7(5) . .
O7B Ca5B O16B Ca6 -33.8(7) . .
O6C Ca5B O16B Ca6 4.1(12) . .
O5C Ca5B O16B Ca6 152.5(5) 4_565 .
P2 Ca5B O16B Ca6 -15.1(4) . .
P3 Ca5B O16B Ca6 -131.8(3) . .
P4 Ca5B O16B Ca6 129.9(6) . .
O7 Ca5B O16B Ca1B 101.3(6) . 4_575
O13 Ca5B O16B Ca1B -154.1(4) 2_645 4_575
O15B Ca5B O16B Ca1B -111.5(5) . 4_575
O12B Ca5B O16B Ca1B 2.2(6) . 4_575
O9B Ca5B O16B Ca1B -9.1(4) . 4_575
O7B Ca5B O16B Ca1B 100.8(6) . 4_575
O6C Ca5B O16B Ca1B 138.7(12) . 4_575
O5C Ca5B O16B Ca1B -72.9(5) 4_565 4_575
P2 Ca5B O16B Ca1B 119.5(4) . 4_575
P3 Ca5B O16B Ca1B 2.9(3) . 4_575
P4 Ca5B O16B Ca1B -95.5(5) . 4_575
P2 O6 O6C O6B 85(3) . .
Ca6 O6 O6C O6B -61(3) . .
Ca5 O6 O6C O6B 176.3(16) . .
Ca6 O6 O6C P2 -146.2(11) . .
Ca5 O6 O6C P2 91(4) . .
P2 O6 O6C Ca6 146.2(11) . .
Ca5 O6 O6C Ca6 -123(4) . .
P2 O6 O6C Ca5B -90(4) . .
Ca6 O6 O6C Ca5B 124(4) . .
Ca5 O6 O6C Ca5B 1.3(7) . .
P2 O6 O6C Ca6 -86(8) . 3_666
Ca6 O6 O6C Ca6 128(7) . 3_666
Ca5 O6 O6C Ca6 6(11) . 3_666
P2 O6B O6C O6 -80(3) . .
Ca6 O6B O6C O6 72(4) . .
Ca1B O6B O6C O6 -126(11) . .
Ca6 O6B O6C P2 152.2(12) . .
Ca1B O6B O6C P2 -45(14) . .
P2 O6B O6C Ca6 -152.2(12) . .
Ca1B O6B O6C Ca6 162(14) . .
P2 O6B O6C Ca5B -77(3) . .
Ca6 O6B O6C Ca5B 75(3) . .
Ca1B O6B O6C Ca5B -123(12) . .
P2 O6B O6C Ca6 92(6) . 3_666
Ca6 O6B O6C Ca6 -115(5) . 3_666
Ca1B O6B O6C Ca6 47(17) . 3_666
O8B P2 O6C O6 82(5) . .
O5 P2 O6C O6 -150(5) . .
O8 P2 O6C O6 97(4) . .
O7 P2 O6C O6 -42(5) . .
O7B P2 O6C O6 -49(6) . .
O6B P2 O6C O6 78(6) . .
O5C P2 O6C O6 -154(4) . .
Ca5B P2 O6C O6 -34(4) . .
Ca4 P2 O6C O6 -99(4) . .
Ca1B P2 O6C O6 89(4) . .
O8B P2 O6C O6B 5(5) . .
O5 P2 O6C O6B 132(4) . .
O8 P2 O6C O6B 19(5) . .
O6 P2 O6C O6B -78(6) . .
O7 P2 O6C O6B -120(4) . .
O7B P2 O6C O6B -127(4) . .
O5C P2 O6C O6B 129(4) . .
Ca5B P2 O6C O6B -112(5) . .
Ca4 P2 O6C O6B -177(3) . .
Ca1B P2 O6C O6B 11(4) . .
O8B P2 O6C Ca6 38(5) . .
O5 P2 O6C Ca6 165(4) . .
O8 P2 O6C Ca6 52(4) . .
O6 P2 O6C Ca6 -45(3) . .
O7 P2 O6C Ca6 -87(4) . .
O7B P2 O6C Ca6 -94(4) . .
O6B P2 O6C Ca6 33(3) . .
O5C P2 O6C Ca6 162(3) . .
Ca5B P2 O6C Ca6 -79(4) . .
Ca4 P2 O6C Ca6 -144(3) . .
Ca1B P2 O6C Ca6 44(3) . .
O8B P2 O6C Ca5B 116.5(12) . .
O5 P2 O6C Ca5B -115.9(10) . .
O8 P2 O6C Ca5B 131.3(9) . .
O6 P2 O6C Ca5B 34(4) . .
O7 P2 O6C Ca5B -7.9(19) . .
O7B P2 O6C Ca5B -15(3) . .
O6B P2 O6C Ca5B 112(5) . .
O5C P2 O6C Ca5B -119.5(9) . .
Ca4 P2 O6C Ca5B -65.2(14) . .
Ca1B P2 O6C Ca5B 123.1(11) . .
O8B P2 O6C Ca6 -130.9(13) . 3_666
O5 P2 O6C Ca6 -3.3(12) . 3_666
O8 P2 O6C Ca6 -116.1(15) . 3_666
O6 P2 O6C Ca6 147(6) . 3_666
O7 P2 O6C Ca6 104.8(14) . 3_666
O7B P2 O6C Ca6 98(2) . 3_666
O6B P2 O6C Ca6 -136(5) . 3_666
O5C P2 O6C Ca6 -6.9(17) . 3_666
Ca5B P2 O6C Ca6 112.7(19) . 3_666
Ca4 P2 O6C Ca6 47.5(18) . 3_666
Ca1B P2 O6C Ca6 -124.2(15) . 3_666
O6B Ca6 O6C O6 -88(6) . .
O16 Ca6 O6C O6 37(4) . .
O14B Ca6 O6C O6 -123(4) 4_576 .
O5 Ca6 O6C O6 137(4) 3_666 .
O16B Ca6 O6C O6 33(5) . .
O15 Ca6 O6C O6 179.2(16) 2_655 .
O14 Ca6 O6C O6 -118(5) 4_576 .
O3 Ca6 O6C O6 -56(5) 4_575 .
O3B Ca6 O6C O6 -51(5) 4_575 .
O5C Ca6 O6C O6 134(4) 3_666 .
O16 Ca6 O6C O6B 125(4) . .
O6 Ca6 O6C O6B 88(6) . .
O14B Ca6 O6C O6B -36(5) 4_576 .
O5 Ca6 O6C O6B -135(4) 3_666 .
O16B Ca6 O6C O6B 120(4) . .
O15 Ca6 O6C O6B -93(5) 2_655 .
O14 Ca6 O6C O6B -31(4) 4_576 .
O3 Ca6 O6C O6B 32(5) 4_575 .
O3B Ca6 O6C O6B 37(5) 4_575 .
O5C Ca6 O6C O6B -139(4) 3_666 .
O6B Ca6 O6C P2 -39(3) . .
O16 Ca6 O6C P2 86(4) . .
O6 Ca6 O6C P2 48(3) . .
O14B Ca6 O6C P2 -75(4) 4_576 .
O5 Ca6 O6C P2 -175(4) 3_666 .
O16B Ca6 O6C P2 81(4) . .
O15 Ca6 O6C P2 -132(3) 2_655 .
O14 Ca6 O6C P2 -70(4) 4_576 .
O3 Ca6 O6C P2 -7(4) 4_575 .
O3B Ca6 O6C P2 -3(5) 4_575 .
O5C Ca6 O6C P2 -178(4) 3_666 .
O6B Ca6 O6C Ca5B -115(5) . .
O16 Ca6 O6C Ca5B 9.8(10) . .
O6 Ca6 O6C Ca5B -27(3) . .
O14B Ca6 O6C Ca5B -150.9(9) 4_576 .
O5 Ca6 O6C Ca5B 109.7(11) 3_666 .
O16B Ca6 O6C Ca5B 5.1(15) . .
O15 Ca6 O6C Ca5B 152(2) 2_655 .
O14 Ca6 O6C Ca5B -145.6(13) 4_576 .
O3 Ca6 O6C Ca5B -83.0(12) 4_575 .
O3B Ca6 O6C Ca5B -78.3(14) 4_575 .
O5C Ca6 O6C Ca5B 106.1(11) 3_666 .
O6B Ca6 O6C Ca6 126(6) . 3_666
O16 Ca6 O6C Ca6 -109(2) . 3_666
O6 Ca6 O6C Ca6 -147(7) . 3_666
O14B Ca6 O6C Ca6 90(2) 4_576 3_666
O5 Ca6 O6C Ca6 -9(2) 3_666 3_666
O16B Ca6 O6C Ca6 -114(2) . 3_666
O15 Ca6 O6C Ca6 33(5) 2_655 3_666
O14 Ca6 O6C Ca6 95(2) 4_576 3_666
O3 Ca6 O6C Ca6 158(2) 4_575 3_666
O3B Ca6 O6C Ca6 162.6(19) 4_575 3_666
O5C Ca6 O6C Ca6 -13(3) 3_666 3_666
O7 Ca5B O6C O6 90(6) . .
O13 Ca5B O6C O6 171(6) 2_645 .
O15B Ca5B O6C O6 -105(6) . .
O12B Ca5B O6C O6 71(6) . .
O9B Ca5B O6C O6 -11(7) . .
O7B Ca5B O6C O6 92(6) . .
O5C Ca5B O6C O6 -155(4) 4_565 .
O16B Ca5B O6C O6 -54(5) . .
P2 Ca5B O6C O6 84(6) . .
P3 Ca5B O6C O6 29(6) . .
P4 Ca5B O6C O6 -76(6) . .
O7 Ca5B O6C O6B 85(4) . .
O13 Ca5B O6C O6B 166(5) 2_645 .
O15B Ca5B O6C O6B -110(4) . .
O12B Ca5B O6C O6B 66(5) . .
O9B Ca5B O6C O6B -16(5) . .
O7B Ca5B O6C O6B 86(5) . .
O5C Ca5B O6C O6B -160(3) 4_565 .
O16B Ca5B O6C O6B -59(4) . .
P2 Ca5B O6C O6B 79(5) . .
P3 Ca5B O6C O6B 24(5) . .
P4 Ca5B O6C O6B -81(5) . .
O7 Ca5B O6C P2 6.0(15) . .
O13 Ca5B O6C P2 87(2) 2_645 .
O15B Ca5B O6C P2 171(2) . .
O12B Ca5B O6C P2 -13(3) . .
O9B Ca5B O6C P2 -95(2) . .
O7B Ca5B O6C P2 7.7(16) . .
O5C Ca5B O6C P2 121(2) 4_565 .
O16B Ca5B O6C P2 -138(2) . .
P3 Ca5B O6C P2 -55(3) . .
P4 Ca5B O6C P2 -160(2) . .
O7 Ca5B O6C Ca6 140(2) . .
O13 Ca5B O6C Ca6 -138.5(15) 2_645 .
O15B Ca5B O6C Ca6 -54.5(15) . .
O12B Ca5B O6C Ca6 121.2(12) . .
O9B Ca5B O6C Ca6 39(2) . .
O7B Ca5B O6C Ca6 142(2) . .
O5C Ca5B O6C Ca6 -105(2) 4_565 .
O16B Ca5B O6C Ca6 -3.9(11) . .
P2 Ca5B O6C Ca6 134(3) . .
P3 Ca5B O6C Ca6 79.6(17) . .
P4 Ca5B O6C Ca6 -25.6(14) . .
O7 Ca5B O6C Ca6 -87.6(16) . 3_666
O13 Ca5B O6C Ca6 -6.3(13) 2_645 3_666
O15B Ca5B O6C Ca6 77.8(15) . 3_666
O12B Ca5B O6C Ca6 -106.5(18) . 3_666
O9B Ca5B O6C Ca6 171.2(8) . 3_666
O7B Ca5B O6C Ca6 -85.9(16) . 3_666
O5C Ca5B O6C Ca6 27(3) 4_565 3_666
O16B Ca5B O6C Ca6 128.4(16) . 3_666
P2 Ca5B O6C Ca6 -94(3) . 3_666
P3 Ca5B O6C Ca6 -148.2(10) . 3_666
P4 Ca5B O6C Ca6 106.7(14) . 3_666
O8B P2 O5C Ca4 -128.3(7) . .
O5 P2 O5C Ca4 89(3) . .
O6C P2 O5C Ca4 108(2) . .
O8 P2 O5C Ca4 -130.6(4) . .
O6 P2 O5C Ca4 93.4(5) . .
O7 P2 O5C Ca4 -9.4(5) . .
O7B P2 O5C Ca4 -24.7(6) . .
O6B P2 O5C Ca4 132.8(8) . .
Ca5B P2 O5C Ca4 36.4(7) . .
Ca1B P2 O5C Ca4 -167.71(15) . .
O8B P2 O5C Ca6 133.1(8) . 3_666
O5 P2 O5C Ca6 -9(3) . 3_666
O6C P2 O5C Ca6 9(2) . 3_666
O8 P2 O5C Ca6 130.8(6) . 3_666
O6 P2 O5C Ca6 -5.1(9) . 3_666
O7 P2 O5C Ca6 -107.9(6) . 3_666
O7B P2 O5C Ca6 -123.3(7) . 3_666
O6B P2 O5C Ca6 34.3(11) . 3_666
Ca5B P2 O5C Ca6 -62.1(8) . 3_666
Ca4 P2 O5C Ca6 -98.5(7) . 3_666
Ca1B P2 O5C Ca6 93.8(6) . 3_666
O8B P2 O5C Ca5 -24.7(15) . 4_566
O5 P2 O5C Ca5 -167(4) . 4_566
O6C P2 O5C Ca5 -149(2) . 4_566
O8 P2 O5C Ca5 -27.1(13) . 4_566
O6 P2 O5C Ca5 -163.0(9) . 4_566
O7 P2 O5C Ca5 94.2(12) . 4_566
O7B P2 O5C Ca5 78.8(13) . 4_566
O6B P2 O5C Ca5 -123.6(14) . 4_566
Ca5B P2 O5C Ca5 140.0(10) . 4_566
Ca4 P2 O5C Ca5 103.6(13) . 4_566
Ca1B P2 O5C Ca5 -64.1(13) . 4_566
O8B P2 O5C Ca5B -27.1(15) . 4_566
O5 P2 O5C Ca5B -169(4) . 4_566
O6C P2 O5C Ca5B -151(2) . 4_566
O8 P2 O5C Ca5B -29.4(13) . 4_566
O6 P2 O5C Ca5B -165.3(9) . 4_566
O7 P2 O5C Ca5B 91.9(12) . 4_566
O7B P2 O5C Ca5B 76.5(13) . 4_566
O6B P2 O5C Ca5B -125.9(13) . 4_566
Ca5B P2 O5C Ca5B 137.6(10) . 4_566
Ca4 P2 O5C Ca5B 101.3(13) . 4_566
Ca1B P2 O5C Ca5B -66.5(13) . 4_566
O9 Ca4 O5C P2 115.5(6) 4_566 .
O7B Ca4 O5C P2 19.2(5) . .
O13 Ca4 O5C P2 -61.1(5) 2_645 .
O14B Ca4 O5C P2 -168.9(5) 4_566 .
O3 Ca4 O5C P2 136.9(9) 4_565 .
O7 Ca4 O5C P2 6.3(4) . .
O15 Ca4 O5C P2 -158.8(7) 4_566 .
O5 Ca4 O5C P2 -57(3) . .
O9B Ca4 O5C P2 118.2(6) 4_566 .
O2 Ca4 O5C P2 36.3(7) 4_565 .
O9 Ca4 O5C Ca6 -128.6(4) 4_566 3_666
O7B Ca4 O5C Ca6 135.1(6) . 3_666
O13 Ca4 O5C Ca6 54.8(4) 2_645 3_666
O14B Ca4 O5C Ca6 -53.0(5) 4_566 3_666
O3 Ca4 O5C Ca6 -107.2(11) 4_565 3_666
O7 Ca4 O5C Ca6 122.2(5) . 3_666
O15 Ca4 O5C Ca6 -42.9(3) 4_566 3_666
O5 Ca4 O5C Ca6 59(3) . 3_666
O9B Ca4 O5C Ca6 -125.9(5) 4_566 3_666
O2 Ca4 O5C Ca6 152.2(2) 4_565 3_666
O9 Ca4 O5C Ca5 -28.9(3) 4_566 4_566
O7B Ca4 O5C Ca5 -125.2(6) . 4_566
O13 Ca4 O5C Ca5 154.6(3) 2_645 4_566
O14B Ca4 O5C Ca5 46.8(5) 4_566 4_566
O3 Ca4 O5C Ca5 -7.4(14) 4_565 4_566
O7 Ca4 O5C Ca5 -138.0(5) . 4_566
O15 Ca4 O5C Ca5 56.9(3) 4_566 4_566
O5 Ca4 O5C Ca5 159(3) . 4_566
O9B Ca4 O5C Ca5 -26.1(5) 4_566 4_566
O2 Ca4 O5C Ca5 -108.1(4) 4_565 4_566
O9 Ca4 O5C Ca5B -29.1(4) 4_566 4_566
O7B Ca4 O5C Ca5B -125.4(6) . 4_566
O13 Ca4 O5C Ca5B 154.3(4) 2_645 4_566
O14B Ca4 O5C Ca5B 46.5(5) 4_566 4_566
O3 Ca4 O5C Ca5B -7.7(14) 4_565 4_566
O7 Ca4 O5C Ca5B -138.3(5) . 4_566
O15 Ca4 O5C Ca5B 56.6(4) 4_566 4_566
O5 Ca4 O5C Ca5B 159(3) . 4_566
O9B Ca4 O5C Ca5B -26.4(5) 4_566 4_566
O2 Ca4 O5C Ca5B -108.3(4) 4_565 4_566
